data_4311140
loop_
_publ_author_name
'Liang Zhao'
'Zhiqiang Xu'
'Hilde Grove'
'Victoria A. Milway'
'Louise N. Dawe'
'Tareque S. M. Abedin'
'Laurence K. Thompson'
'Timothy L. Kelly'
'Rosemary G. Harvey'
'David O. Miller'
'Laura Weeks'
'Joseph G. Shapter'
'Kenneth J. Pope'

_publ_section_title
;
 Supramolecular Mn(II) and Mn(II)/Mn(III) Grid Complexes with
 [Mn9(\m2-O)12] Core Structures. Structural, Magnetic, and Redox
 Properties and Surface Studies
;
_journal_name_full 'Inorganic Chemistry'
_journal_page_first 3812
_journal_page_last 3824
_journal_paper_doi 10.1021/ic030319v
_journal_volume 43
_journal_year 2004
_chemical_formula_sum 'C242 H233 Mn20 N121 O50 S13'
_chemical_formula_weight 7152.07
_chemical_name_systematic
;
   ?
;
_space_group_IT_number 2
_symmetry_cell_setting triclinic
_symmetry_space_group_name_Hall '-P 1'
_symmetry_space_group_name_H-M 'P -1'
_atom_sites_solution_hydrogens geom
_atom_sites_solution_primary direct
_atom_sites_solution_secondary difmap
_audit_creation_method SHELXL-97
_cell_angle_alpha 91.586(2)
_cell_angle_beta 113.9200(10)
_cell_angle_gamma 111.9470(10)
_cell_formula_units_Z 2
_cell_length_a 25.0434(13)
_cell_length_b 27.4130(12)
_cell_length_c 27.5379(15)
_cell_measurement_temperature 193(2)
_cell_measurement_theta_max 26.5
_cell_volume 15666.9(14)
_computing_cell_refinement 'Bruker SAINT (Bruker, 1997)'
_computing_data_collection 'Bruker SMART (Bruker, 1997)'
_computing_data_reduction 'Bruker SAINT (Bruker, 1997)'
_computing_molecular_graphics 'teXsan for Windows (MSC, 1997)'
_computing_publication_material 'teXsan for Windows (MSC, 1997)'
_computing_structure_refinement 'SHELXL-97 (Sheldrick, 1997)'
_computing_structure_solution 'SHELXS-97 (Sheldrick, 1990)'
_diffrn_ambient_temperature 193(2)
_diffrn_detector_area_resol_mean 8.192
_diffrn_measured_fraction_theta_full 0.987
_diffrn_measured_fraction_theta_max 0.987
_diffrn_measurement_device_type 'Bruker PLATFORM diffractometer/SMART 1000 CCD area detector'
_diffrn_measurement_method '\w scans'
_diffrn_radiation_monochromator graphite
_diffrn_radiation_source 'rotating anode'
_diffrn_radiation_type MoK\a
_diffrn_radiation_wavelength 0.71073
_diffrn_reflns_av_R_equivalents 0.0384
_diffrn_reflns_av_sigmaI/netI 0.1254
_diffrn_reflns_limit_h_max 31
_diffrn_reflns_limit_h_min -31
_diffrn_reflns_limit_k_max 24
_diffrn_reflns_limit_k_min -34
_diffrn_reflns_limit_l_max 34
_diffrn_reflns_limit_l_min -22
_diffrn_reflns_number 78112
_diffrn_reflns_theta_full 26.43
_diffrn_reflns_theta_max 26.43
_diffrn_reflns_theta_min 0.82
_diffrn_standards_decay_% 0
_diffrn_standards_interval_time 0
_diffrn_standards_number 0
_exptl_absorpt_coefficient_mu 0.948
_exptl_absorpt_correction_T_max 0.84978
_exptl_absorpt_correction_T_min 0.68759
_exptl_absorpt_correction_type integration
_exptl_absorpt_process_details 'Bruker SHELXTL (Bruker, 1997)'
_exptl_crystal_colour red
_exptl_crystal_density_diffrn 1.516
_exptl_crystal_density_method 'not measured'
_exptl_crystal_description prism
_exptl_crystal_F_000 7280
_exptl_crystal_size_max 0.40
_exptl_crystal_size_mid 0.40
_exptl_crystal_size_min 0.40
_refine_diff_density_max 1.974
_refine_diff_density_min -1.656
_refine_diff_density_rms 0.155
_refine_ls_extinction_coef 0.00000(4)
_refine_ls_extinction_expression Fc^*^=kFc[1+0.001xFc^2^\l^3^/sin(2\q)]^-1/4^
_refine_ls_extinction_method SHELXL
_refine_ls_goodness_of_fit_ref 1.013
_refine_ls_hydrogen_treatment mixed
_refine_ls_matrix_type full
_refine_ls_number_parameters 3919
_refine_ls_number_reflns 63600
_refine_ls_number_restraints 0
_refine_ls_restrained_S_all 1.013
_refine_ls_R_factor_all 0.1812
_refine_ls_R_factor_gt 0.0931
_refine_ls_shift/su_max 0.013
_refine_ls_shift/su_mean 0.000
_refine_ls_structure_factor_coef Fsqd
_refine_ls_weighting_details 'calc w=1/[\s^2^(Fo^2^)+(0.1971P)^2^+0.0000P] where P=(Fo^2^+2Fc^2^)/3'
_refine_ls_weighting_scheme calc
_refine_ls_wR_factor_gt 0.2723
_refine_ls_wR_factor_ref 0.3339
_reflns_number_gt 29749
_reflns_number_total 63600
_reflns_threshold_expression >2sigma(I)
_cod_data_source_file ic030319v_2.cif
_cod_data_source_block shelxl(2)
_cod_database_code 4311140

loop_
_symmetry_equiv_pos_as_xyz
'x, y, z'
'-x, -y, -z'

loop_
_atom_site_label
_atom_site_type_symbol
_atom_site_fract_x
_atom_site_fract_y
_atom_site_fract_z
_atom_site_U_iso_or_equiv
_atom_site_adp_type
_atom_site_occupancy
_atom_site_symmetry_multiplicity
_atom_site_calc_flag
_atom_site_refinement_flags
_atom_site_disorder_assembly
_atom_site_disorder_group
Mn1 Mn -0.20003(6) 0.99728(5) 0.53869(5) 0.0360(3) Uani 1 1 d . . .
Mn2 Mn -0.27171(6) 0.84196(5) 0.52204(5) 0.0334(3) Uani 1 1 d . . .
Mn3 Mn -0.28845(6) 0.69293(5) 0.53062(5) 0.0368(3) Uani 1 1 d . . .
Mn4 Mn -0.22191(6) 1.00833(5) 0.67212(5) 0.0375(3) Uani 1 1 d . . .
Mn5 Mn -0.25072(6) 0.85808(5) 0.67119(5) 0.0336(3) Uani 1 1 d . . .
Mn6 Mn -0.22441(6) 0.72646(5) 0.69011(5) 0.0385(3) Uani 1 1 d . . .
Mn7 Mn -0.29719(6) 0.99631(5) 0.77513(5) 0.0382(3) Uani 1 1 d . . .
Mn8 Mn -0.28432(6) 0.85853(5) 0.79711(5) 0.0348(3) Uani 1 1 d . . .
Mn9 Mn -0.21657(6) 0.74724(5) 0.83506(5) 0.0380(3) Uani 1 1 d . . .
Mn10 Mn -0.25660(7) 0.25997(6) 0.34389(6) 0.0465(4) Uani 1 1 d . . .
Mn11 Mn -0.21676(6) 0.23898(5) 0.22278(5) 0.0375(3) Uani 1 1 d . . .
Mn12 Mn -0.23252(6) 0.19765(5) 0.07747(5) 0.0377(3) Uani 1 1 d . . .
Mn13 Mn -0.28320(6) 0.38751(5) 0.29422(5) 0.0389(3) Uani 1 1 d . . .
Mn14 Mn -0.24851(6) 0.36441(5) 0.16889(5) 0.0332(3) Uani 1 1 d . . .
Mn15 Mn -0.26605(6) 0.32308(5) 0.02198(5) 0.0340(3) Uani 1 1 d . . .
Mn16 Mn -0.25294(6) 0.53334(6) 0.26625(5) 0.0401(3) Uani 1 1 d . . .
Mn17 Mn -0.22697(6) 0.50612(5) 0.13626(5) 0.0358(3) Uani 1 1 d . . .
Mn18 Mn -0.25089(6) 0.46537(5) -0.01373(5) 0.0374(3) Uani 1 1 d . . .
Mn19 Mn 0.33120(7) 0.12645(6) -0.20483(6) 0.0507(4) Uani 1 1 d . . .
Mn20 Mn 0.18188(9) -0.43173(11) 0.32471(7) 0.0904(7) Uani 1 1 d . . .
S1 S 0.39850(19) 0.08394(19) -0.33937(16) 0.1129(15) Uani 1 1 d . . .
S2 S 0.47411(14) 0.04202(11) -0.11072(12) 0.0661(8) Uani 1 1 d . . .
S3 S 0.10491(14) 0.00188(15) -0.27990(14) 0.0796(10) Uani 1 1 d . . .
S4 S 0.4300(2) 0.31574(14) -0.20906(12) 0.0943(12) Uani 1 1 d . . .
S5 S 0.12278(19) 0.43203(17) 0.41761(16) 0.0972(12) Uani 1 1 d . . .
S6 S 0.05975(15) -0.53962(13) 0.13938(14) 0.0710(8) Uani 1 1 d . . .
S7 S 0.39864(14) -0.35456(12) 0.46896(15) 0.0788(9) Uani 1 1 d . . .
S8 S 0.0474(2) -0.45088(17) 0.41431(13) 0.0940(11) Uani 1 1 d . . .
S9 S -0.10289(14) 0.06110(13) 0.08024(10) 0.0662(8) Uani 1 1 d . . .
S10 S -0.39525(16) 0.15875(13) 0.45962(19) 0.0947(13) Uani 1 1 d . . .
S11 S 0.0307(2) 0.25305(19) -0.01676(18) 0.1242(16) Uani 1 1 d . . .
S12 S -0.46727(14) -0.08003(11) -0.03347(11) 0.0624(7) Uani 1 1 d . . .
S13 S 0.3822(2) 0.30567(19) 0.03773(19) 0.1167(14) Uiso 1 1 d . . .
O1 O -0.3245(3) 0.7562(2) 0.5164(2) 0.0377(13) Uani 1 1 d . . .
O2 O -0.2800(3) 0.9229(2) 0.6508(2) 0.0392(14) Uani 1 1 d . . .
O3 O -0.2837(3) 0.7702(2) 0.6647(2) 0.0368(13) Uani 1 1 d . . .
O4 O -0.3353(3) 0.9081(2) 0.7601(2) 0.0397(14) Uani 1 1 d . . .
O5 O -0.2926(3) 0.7748(2) 0.7984(2) 0.0400(14) Uani 1 1 d . . .
O6 O -0.1669(3) 1.0088(2) 0.6271(2) 0.0437(15) Uani 1 1 d . . .
O7 O -0.2160(3) 1.0195(2) 0.7550(2) 0.0467(15) Uani 1 1 d . . .
O8 O -0.2148(3) 0.8625(2) 0.6095(2) 0.0402(14) Uani 1 1 d . . .
O9 O -0.2220(3) 0.8780(2) 0.7575(2) 0.0407(14) Uani 1 1 d . . .
O10 O -0.2128(3) 0.7258(2) 0.6145(2) 0.0395(14) Uani 1 1 d . . .
O11 O -0.1757(3) 0.7613(2) 0.7766(2) 0.0414(14) Uani 1 1 d . . .
O12 O -0.2797(3) 0.9190(2) 0.5142(2) 0.0369(13) Uani 1 1 d . . .
O13 O -0.1919(3) 0.2718(2) 0.3065(2) 0.0416(14) Uani 1 1 d . . .
O14 O -0.1778(3) 0.2378(2) 0.1631(2) 0.0385(13) Uani 1 1 d . . .
O15 O -0.2204(3) 0.3929(2) 0.2565(2) 0.0354(13) Uani 1 1 d . . .
O16 O -0.2118(3) 0.3593(2) 0.1091(2) 0.0363(13) Uani 1 1 d . . .
O17 O -0.1952(3) 0.5302(2) 0.2238(2) 0.0404(14) Uani 1 1 d . . .
O18 O -0.1939(3) 0.4936(2) 0.0732(2) 0.0388(14) Uani 1 1 d . . .
O19 O -0.3138(3) 0.3007(2) 0.2967(3) 0.0467(15) Uani 1 1 d . . .
O20 O -0.3128(3) 0.4477(2) 0.2544(2) 0.0410(14) Uani 1 1 d . . .
O21 O -0.2762(3) 0.2790(2) 0.1779(2) 0.0376(13) Uani 1 1 d . . .
O22 O -0.2842(3) 0.4232(2) 0.1327(2) 0.0375(13) Uani 1 1 d . . .
O23 O -0.2923(3) 0.2397(2) 0.0382(2) 0.0394(14) Uani 1 1 d . . .
O24 O -0.3048(3) 0.3811(2) -0.0119(2) 0.0382(14) Uani 1 1 d . . .
O25 O 0.3244(5) 0.1470(4) -0.1276(4) 0.098(3) Uiso 1 1 d . . .
O26 O 0.1984(9) -0.3584(7) 0.2933(7) 0.214(7) Uiso 1 1 d . . .
O27 O -0.4900(4) 0.5287(3) -0.1887(3) 0.076(2) Uani 1 1 d . . .
O28 O -0.0402(3) 0.1958(4) 0.4178(3) 0.088(3) Uani 1 1 d . . .
O29 O 0.6007(6) 0.4673(4) 0.7596(5) 0.114(3) Uiso 1 1 d . . .
O30 O -0.0660(3) 0.0925(2) 0.4440(3) 0.0516(16) Uani 1 1 d . . .
O31 O 0.0768(3) 0.2760(3) 0.6019(3) 0.081(3) Uani 1 1 d . . .
O32 O 0.8123(15) 0.8826(12) 0.1259(12) 0.172(11) Uiso 0.50 1 d P . .
O33 O 0.4797(4) 0.3915(4) 0.9404(3) 0.096(3) Uani 1 1 d . . .
O34 O 0.4556(11) 0.5359(9) 0.3469(9) 0.125(7) Uiso 0.50 1 d P . .
O35 O 0.3773(5) 0.2777(4) 0.9397(4) 0.120(3) Uiso 1 1 d . . .
O36 O 0.6504(8) 0.2801(6) 0.6980(6) 0.073(4) Uiso 0.50 1 d P . .
O37 O 0.6903(9) 0.2786(7) 0.6912(7) 0.081(5) Uiso 0.50 1 d P . .
O38 O 0.1118(8) 0.6440(6) 0.1855(6) 0.077(4) Uiso 0.50 1 d P . .
O39 O -0.0462(6) -0.1646(5) 0.4345(5) 0.131(4) Uiso 1 1 d . . .
O40 O 0.4666(3) 0.0311(3) 0.5652(3) 0.0561(17) Uani 1 1 d . . .
O41 O -0.0106(6) -0.2922(5) 0.5065(5) 0.141(4) Uiso 1 1 d . . .
O42 O 0.4775(5) 0.0068(4) 0.7648(6) 0.157(6) Uani 1 1 d . . .
O43 O -0.0360(6) -0.3373(5) 0.8295(5) 0.149(4) Uiso 1 1 d . . .
O44 O 0.0287(3) -0.0606(3) 0.0593(2) 0.0593(18) Uani 1 1 d . . .
O45 O 0.9750(8) 0.7989(6) 0.2537(6) 0.077(4) Uiso 0.50 1 d P . .
O46 O 0.9438(9) 0.8832(7) 0.3443(7) 0.091(5) Uiso 0.50 1 d P . .
O47 O -0.0238(3) 0.4225(3) -0.0766(3) 0.0595(18) Uiso 1 1 d . . .
O48 O -0.5109(4) 0.1365(3) 0.1544(3) 0.080(2) Uiso 1 1 d . . .
O49 O -0.0105(4) 0.5795(3) 0.5375(4) 0.089(3) Uiso 1 1 d . . .
O50 O 0.0665(6) -0.3224(4) 1.3661(4) 0.110(3) Uani 1 1 d . . .
O51 O 0.1454(11) 0.7016(9) 0.2308(9) 0.122(7) Uiso 0.50 1 d P . .
O52 O 0.1094(11) -0.3213(8) 0.3283(9) 0.114(7) Uiso 0.50 1 d P . .
O53 O 0.5572(9) 0.4461(7) 0.7528(7) 0.077(5) Uiso 0.50 1 d P . .
O54 O 0.5349(5) 0.4434(4) 0.3129(4) 0.110(3) Uiso 1 1 d . . .
O55 O 0.5545(3) 0.4998(3) 0.4143(3) 0.075(2) Uani 1 1 d . . .
N1 N -0.1747(3) 1.0877(3) 0.5384(3) 0.0428(18) Uani 1 1 d . . .
N2 N -0.3420(4) 1.0642(3) 0.4791(4) 0.055(2) Uani 1 1 d . . .
N3 N -0.2885(3) 1.0078(3) 0.5031(3) 0.0359(16) Uani 1 1 d . . .
N4 N -0.3476(3) 0.9610(3) 0.4828(3) 0.0354(16) Uani 1 1 d . . .
N5 N -0.3731(3) 0.8262(3) 0.4872(3) 0.0364(16) Uani 1 1 d . . .
N6 N -0.4266(4) 0.6867(3) 0.4866(3) 0.050(2) Uani 1 1 d . . .
N7 N -0.3907(4) 0.6571(3) 0.5067(3) 0.0430(18) Uani 1 1 d . . .
N8 N -0.4818(7) 0.5884(5) 0.4989(13) 0.33(2) Uani 1 1 d . . .
N9 N -0.3176(4) 0.6063(3) 0.5453(4) 0.059(2) Uani 1 1 d . . .
N10 N -0.2264(4) 1.0901(3) 0.6544(3) 0.050(2) Uani 1 1 d . . .
N11 N -0.3992(4) 1.0231(3) 0.5736(3) 0.0482(19) Uani 1 1 d . . .
N12 N -0.3199(3) 0.9948(3) 0.6229(3) 0.0393(17) Uani 1 1 d . . .
N13 N -0.3676(3) 0.9435(3) 0.6051(3) 0.0403(17) Uani 1 1 d . . .
N14 N -0.3551(3) 0.8213(3) 0.6268(3) 0.0328(15) Uani 1 1 d . . .
N15 N -0.3707(4) 0.6890(3) 0.6372(3) 0.051(2) Uani 1 1 d . . .
N16 N -0.3223(4) 0.6706(3) 0.6602(3) 0.0489(19) Uani 1 1 d . . .
N17 N -0.4006(6) 0.5860(4) 0.6506(7) 0.133(6) Uani 1 1 d . . .
N18 N -0.2292(4) 0.6436(3) 0.7044(3) 0.053(2) Uani 1 1 d . . .
N19 N -0.3229(4) 1.0646(3) 0.7399(3) 0.0486(19) Uani 1 1 d . . .
N20 N -0.4865(4) 0.9699(3) 0.6477(3) 0.055(2) Uani 1 1 d . . .
N21 N -0.3976(3) 0.9627(3) 0.7164(3) 0.0403(17) Uani 1 1 d . . .
N22 N -0.4338(3) 0.9072(3) 0.7028(3) 0.0409(17) Uani 1 1 d . . .
N23 N -0.3852(3) 0.8035(3) 0.7453(3) 0.0355(16) Uani 1 1 d . . .
N24 N -0.3641(3) 0.6845(3) 0.7703(3) 0.0458(18) Uani 1 1 d . . .
N25 N -0.3072(3) 0.6776(3) 0.7991(3) 0.0435(18) Uani 1 1 d . . .
N26 N -0.3708(4) 0.5859(3) 0.7770(4) 0.073(3) Uani 1 1 d . . .
N27 N -0.2006(4) 0.6689(3) 0.8517(3) 0.0424(18) Uani 1 1 d . . .
N28 N -0.1750(4) 0.9740(4) 0.4733(3) 0.056(2) Uani 1 1 d . . .
N29 N -0.0210(5) 0.9804(5) 0.5753(4) 0.096(4) Uani 1 1 d . . .
N30 N -0.1006(3) 1.0079(4) 0.5772(3) 0.051(2) Uani 1 1 d . . .
N31 N -0.0650(4) 1.0247(4) 0.6337(3) 0.063(3) Uani 1 1 d . . .
N32 N -0.1207(3) 1.0343(3) 0.7315(3) 0.0448(19) Uani 1 1 d . . .
N33 N -0.1493(3) 1.0422(3) 0.8468(3) 0.0465(19) Uani 1 1 d . . .
N34 N -0.2073(3) 1.0283(3) 0.8502(3) 0.0416(17) Uani 1 1 d . . .
N35 N -0.1513(4) 1.0495(3) 0.9451(3) 0.051(2) Uani 1 1 d . . .
N36 N -0.3197(4) 1.0049(3) 0.8479(3) 0.0419(17) Uani 1 1 d . . .
N37 N -0.2676(4) 0.8260(3) 0.4415(3) 0.0439(18) Uani 1 1 d . . .
N38 N -0.0998(5) 0.8505(6) 0.5134(4) 0.119(5) Uani 1 1 d . . .
N39 N -0.1750(4) 0.8577(4) 0.5401(3) 0.056(2) Uani 1 1 d . . .
N40 N -0.1276(4) 0.8751(4) 0.5936(3) 0.063(3) Uani 1 1 d . . .
N41 N -0.1462(3) 0.8930(3) 0.7126(3) 0.0434(18) Uani 1 1 d . . .
N42 N -0.1366(3) 0.9151(3) 0.8444(3) 0.047(2) Uani 1 1 d . . .
N43 N -0.1866(3) 0.9020(3) 0.8580(3) 0.0401(17) Uani 1 1 d . . .
N44 N -0.1098(4) 0.9387(3) 0.9473(3) 0.051(2) Uani 1 1 d . . .
N45 N -0.2845(3) 0.8764(3) 0.8797(3) 0.0397(17) Uani 1 1 d . . .
N46 N -0.3034(4) 0.6735(3) 0.4405(3) 0.0463(19) Uani 1 1 d . . .
N47 N -0.1328(5) 0.7229(5) 0.4866(4) 0.102(4) Uani 1 1 d . . .
N48 N -0.1975(4) 0.7172(4) 0.5294(3) 0.055(2) Uani 1 1 d . . .
N49 N -0.1403(4) 0.7428(4) 0.5787(3) 0.068(3) Uani 1 1 d . . .
N50 N -0.1234(3) 0.7691(3) 0.7117(3) 0.0448(18) Uani 1 1 d . . .
N51 N -0.0753(3) 0.8096(3) 0.8524(3) 0.0450(18) Uani 1 1 d . . .
N52 N -0.1147(3) 0.7982(3) 0.8789(3) 0.0420(17) Uani 1 1 d . . .
N53 N -0.0255(4) 0.8612(3) 0.9549(3) 0.051(2) Uani 1 1 d . . .
N54 N -0.1936(3) 0.7828(3) 0.9220(3) 0.0363(16) Uani 1 1 d . . .
N55 N -0.2584(4) 0.2848(3) 0.4242(4) 0.057(2) Uani 1 1 d . . .
N56 N -0.0872(4) 0.3231(4) 0.4990(3) 0.061(2) Uani 1 1 d . . .
N57 N -0.1595(4) 0.3005(3) 0.4071(3) 0.0437(18) Uani 1 1 d . . .
N58 N -0.1077(3) 0.3073(3) 0.3946(3) 0.0398(17) Uani 1 1 d . . .
N59 N -0.1121(3) 0.2772(3) 0.2665(3) 0.0415(17) Uani 1 1 d . . .
N60 N -0.0871(4) 0.2499(3) 0.1526(3) 0.0480(19) Uani 1 1 d . . .
N61 N -0.1312(3) 0.2269(3) 0.0990(3) 0.0431(18) Uani 1 1 d . . .
N62 N -0.0484(4) 0.2278(4) 0.0787(3) 0.063(2) Uani 1 1 d . . .
N63 N -0.2207(4) 0.1809(3) 0.0001(3) 0.0445(18) Uani 1 1 d . . .
N64 N -0.2825(4) 0.4095(3) 0.3765(3) 0.0457(19) Uani 1 1 d . . .
N65 N -0.1120(4) 0.4429(4) 0.4498(3) 0.064(2) Uani 1 1 d . . .
N66 N -0.1862(3) 0.4181(3) 0.3572(2) 0.0378(16) Uani 1 1 d . . .
N67 N -0.1378(3) 0.4206(3) 0.3437(3) 0.0408(17) Uani 1 1 d . . .
N68 N -0.1450(3) 0.3912(3) 0.2144(3) 0.0361(16) Uani 1 1 d . . .
N69 N -0.1229(3) 0.3607(3) 0.1000(3) 0.0408(17) Uani 1 1 d . . .
N70 N -0.1665(3) 0.3417(3) 0.0458(3) 0.0374(16) Uani 1 1 d . . .
N71 N -0.0827(4) 0.3399(3) 0.0313(3) 0.055(2) Uani 1 1 d . . .
N72 N -0.2511(4) 0.3051(3) -0.0554(3) 0.0433(18) Uani 1 1 d . . .
N73 N -0.2455(4) 0.5492(3) 0.3511(3) 0.0490(19) Uani 1 1 d . . .
N74 N -0.0755(5) 0.5795(5) 0.4154(3) 0.101(4) Uani 1 1 d . . .
N75 N -0.1547(3) 0.5615(3) 0.3255(3) 0.0425(18) Uani 1 1 d . . .
N76 N -0.1078(3) 0.5633(3) 0.3087(3) 0.0455(19) Uani 1 1 d . . .
N77 N -0.1240(3) 0.5267(3) 0.1779(2) 0.0353(16) Uani 1 1 d . . .
N78 N -0.1075(4) 0.4956(3) 0.0602(3) 0.0410(17) Uani 1 1 d . . .
N79 N -0.1544(4) 0.4770(3) 0.0053(3) 0.0425(18) Uani 1 1 d . . .
N80 N -0.0811(4) 0.4575(3) -0.0144(3) 0.050(2) Uani 1 1 d . . .
N81 N -0.2459(4) 0.4393(3) -0.0931(3) 0.0489(19) Uani 1 1 d . . .
N82 N -0.2628(4) 0.1734(3) 0.3574(3) 0.0470(19) Uani 1 1 d . . .
N83 N -0.4336(4) 0.1124(3) 0.2672(4) 0.073(3) Uani 1 1 d . . .
N84 N -0.3543(4) 0.2003(3) 0.2989(3) 0.0483(19) Uani 1 1 d . . .
N85 N -0.4003(4) 0.2169(3) 0.2621(3) 0.0460(19) Uani 1 1 d . . .
N86 N -0.3840(3) 0.3460(3) 0.2362(3) 0.0365(16) Uani 1 1 d . . .
N87 N -0.3959(3) 0.4622(3) 0.1884(3) 0.0430(18) Uani 1 1 d . . .
N88 N -0.3496(3) 0.5150(3) 0.2049(3) 0.0407(17) Uani 1 1 d . . .
N89 N -0.4194(4) 0.5372(3) 0.1321(3) 0.053(2) Uani 1 1 d . . .
N90 N -0.2574(3) 0.6108(3) 0.2394(3) 0.0462(19) Uani 1 1 d . . .
N91 N -0.2204(3) 0.1535(3) 0.2438(3) 0.0408(17) Uani 1 1 d . . .
N92 N -0.3926(4) 0.0924(3) 0.1532(3) 0.058(2) Uani 1 1 d . . .
N93 N -0.3140(3) 0.1807(3) 0.1859(3) 0.0387(17) Uani 1 1 d . . .
N94 N -0.3624(3) 0.1956(3) 0.1513(3) 0.0409(17) Uani 1 1 d . . .
N95 N -0.3522(3) 0.3208(3) 0.1194(2) 0.0333(15) Uani 1 1 d . . .
N96 N -0.3721(3) 0.4345(3) 0.0695(3) 0.0376(16) Uani 1 1 d . . .
N97 N -0.3260(3) 0.4873(3) 0.0832(3) 0.0379(17) Uani 1 1 d . . .
N98 N -0.4040(4) 0.5089(3) 0.0168(3) 0.052(2) Uani 1 1 d . . .
N99 N -0.2348(4) 0.5834(3) 0.1142(3) 0.051(2) Uani 1 1 d . . .
N100 N -0.2387(4) 0.1134(3) 0.1027(3) 0.0413(17) Uani 1 1 d . . .
N101 N -0.4109(4) 0.0536(3) 0.0225(3) 0.0477(19) Uani 1 1 d . . .
N102 N -0.3311(3) 0.1404(3) 0.0467(3) 0.0382(17) Uani 1 1 d . . .
N103 N -0.3800(3) 0.1550(3) 0.0138(3) 0.0419(18) Uani 1 1 d . . .
N104 N -0.3711(3) 0.2818(3) -0.0194(2) 0.0330(15) Uani 1 1 d . . .
N105 N -0.3968(4) 0.3932(3) -0.0666(3) 0.0414(18) Uani 1 1 d . . .
N106 N -0.3519(4) 0.4463(3) -0.0557(3) 0.0434(18) Uani 1 1 d . . .
N107 N -0.4340(4) 0.4663(3) -0.1177(3) 0.051(2) Uani 1 1 d . . .
N108 N -0.2624(4) 0.5421(3) -0.0347(3) 0.0476(19) Uani 1 1 d . . .
N109 N 0.3482(4) 0.1039(4) -0.2724(3) 0.067(3) Uani 1 1 d . . .
N110 N 0.3883(4) 0.0892(4) -0.1566(3) 0.060(2) Uani 1 1 d . . .
N111 N 0.2317(4) 0.0783(4) -0.2423(4) 0.072(3) Uani 1 1 d . . .
N112 N 0.3662(5) 0.2088(4) -0.2052(3) 0.065(2) Uani 1 1 d . . .
N113 N 0.4747(3) 0.4249(3) 0.0564(3) 0.0410(17) Uiso 1 1 d . . .
N114 N 0.1362(5) -0.4744(5) 0.2455(4) 0.082(3) Uani 1 1 d . . .
N115 N 0.2777(5) -0.4058(5) 0.3810(5) 0.108(4) Uani 1 1 d . . .
N116 N 0.1612(7) 0.4735(9) 0.3520(6) 0.188(10) Uani 1 1 d . . .
N117 N -0.0449(5) -0.0018(5) 0.0626(4) 0.089(3) Uani 1 1 d . . .
N118 N -0.4647(5) 0.0851(4) 0.5042(4) 0.071(3) Uani 1 1 d . . .
N119 N -0.0069(6) 0.3367(5) -0.0299(5) 0.091(4) Uani 1 1 d . . .
N120 N -0.3877(6) -0.1248(5) 0.0339(4) 0.082(3) Uani 1 1 d . . .
N121 N 0.1503 -0.4839 0.3646 0.102 Uiso 0.50 1 d P . .
N122 N 0.1327 -0.4043 0.3535 0.098 Uiso 0.50 1 d P . .
C1 C -0.1166(5) 1.1265(4) 0.5572(5) 0.062(3) Uani 1 1 d . . .
C2 C -0.1048(6) 1.1797(5) 0.5603(5) 0.076(3) Uani 1 1 d . . .
C3 C -0.1553(6) 1.1926(4) 0.5408(5) 0.075(3) Uani 1 1 d . . .
C4 C -0.2180(5) 1.1525(4) 0.5210(4) 0.057(3) Uani 1 1 d . . .
C5 C -0.2247(4) 1.1008(4) 0.5208(3) 0.044(2) Uani 1 1 d . . .
C6 C -0.2898(4) 1.0544(4) 0.4999(3) 0.040(2) Uani 1 1 d . . .
C7 C -0.3365(4) 0.9190(3) 0.4908(3) 0.0350(19) Uani 1 1 d . . .
C8 C -0.3919(4) 0.8653(3) 0.4728(3) 0.0360(19) Uani 1 1 d . . .
C9 C -0.4568(4) 0.8536(4) 0.4436(5) 0.061(3) Uani 1 1 d . . .
C10 C -0.5008(5) 0.8002(5) 0.4292(5) 0.070(3) Uani 1 1 d . . .
C11 C -0.4819(4) 0.7606(4) 0.4450(4) 0.056(3) Uani 1 1 d . . .
C12 C -0.4175(4) 0.7743(3) 0.4737(3) 0.039(2) Uani 1 1 d . . .
C13 C -0.3867(4) 0.7358(4) 0.4944(3) 0.040(2) Uani 1 1 d . . .
C14 C -0.4170(6) 0.6112(5) 0.5148(8) 0.122(7) Uani 1 1 d . . .
C15 C -0.3748(7) 0.5812(5) 0.5370(9) 0.124(7) Uani 1 1 d . . .
C16 C -0.4068(11) 0.5248(8) 0.5300(18) 0.34(3) Uani 1 1 d . . .
C17 C -0.3585(9) 0.5028(7) 0.5603(10) 0.154(9) Uani 1 1 d . . .
C18 C -0.2994(8) 0.5283(6) 0.5672(8) 0.110(6) Uani 1 1 d . . .
C19 C -0.2800(6) 0.5805(4) 0.5635(4) 0.059(3) Uani 1 1 d . . .
C20 C -0.1764(6) 1.1393(5) 0.6729(5) 0.079(4) Uani 1 1 d . . .
C21 C -0.1856(8) 1.1874(5) 0.6633(6) 0.097(5) Uani 1 1 d . . .
C22 C -0.2446(7) 1.1832(5) 0.6350(6) 0.089(4) Uani 1 1 d . . .
C23 C -0.2948(6) 1.1334(4) 0.6147(4) 0.064(3) Uani 1 1 d . . .
C24 C -0.2855(5) 1.0883(4) 0.6243(3) 0.044(2) Uani 1 1 d . . .
C25 C -0.3378(4) 1.0326(4) 0.6059(3) 0.041(2) Uani 1 1 d . . .
C26 C -0.3429(4) 0.9093(3) 0.6217(3) 0.0345(19) Uani 1 1 d . . .
C27 C -0.3861(4) 0.8513(3) 0.6073(3) 0.0360(19) Uani 1 1 d . . .
C28 C -0.4527(4) 0.8296(4) 0.5765(4) 0.046(2) Uani 1 1 d . . .
C29 C -0.4868(5) 0.7749(4) 0.5653(4) 0.061(3) Uani 1 1 d . . .
C30 C -0.4543(4) 0.7429(4) 0.5855(4) 0.048(2) Uani 1 1 d . . .
C31 C -0.3881(4) 0.7674(4) 0.6167(3) 0.041(2) Uani 1 1 d . . .
C32 C -0.3456(4) 0.7401(4) 0.6413(3) 0.0376(19) Uani 1 1 d . . .
C33 C -0.3414(5) 0.6200(4) 0.6630(5) 0.069(3) Uani 1 1 d . . .
C34 C -0.2864(5) 0.6034(4) 0.6882(4) 0.055(3) Uani 1 1 d . . .
C35 C -0.2960(7) 0.5517(5) 0.6935(6) 0.091(4) Uani 1 1 d . . .
C36 C -0.2409(8) 0.5410(6) 0.7168(6) 0.082(4) Uani 1 1 d . . .
C37 C -0.1836(7) 0.5798(6) 0.7330(5) 0.085(4) Uani 1 1 d . . .
C38 C -0.1795(6) 0.6292(5) 0.7274(5) 0.085(4) Uani 1 1 d . . .
C39 C -0.2841(5) 1.1174(4) 0.7563(4) 0.057(3) Uani 1 1 d . . .
C40 C -0.3043(7) 1.1567(5) 0.7399(4) 0.079(4) Uani 1 1 d . . .
C41 C -0.3697(7) 1.1411(4) 0.7062(5) 0.076(4) Uani 1 1 d . . .
C42 C -0.4106(6) 1.0876(4) 0.6876(4) 0.066(3) Uani 1 1 d . . .
C43 C -0.3870(5) 1.0496(4) 0.7046(4) 0.048(2) Uani 1 1 d . . .
C44 C -0.4253(4) 0.9909(4) 0.6891(4) 0.045(2) Uani 1 1 d . . .
C45 C -0.3966(4) 0.8840(3) 0.7277(3) 0.037(2) Uani 1 1 d . . .
C46 C -0.4272(4) 0.8237(3) 0.7189(3) 0.0364(19) Uani 1 1 d . . .
C47 C -0.4913(4) 0.7911(4) 0.6862(4) 0.050(2) Uani 1 1 d . . .
C48 C -0.5106(5) 0.7356(4) 0.6824(4) 0.060(3) Uani 1 1 d . . .
C49 C -0.4678(4) 0.7148(4) 0.7093(4) 0.048(2) Uani 1 1 d . . .
C50 C -0.4037(4) 0.7503(3) 0.7413(3) 0.039(2) Uani 1 1 d . . .
C51 C -0.3499(4) 0.7351(3) 0.7720(3) 0.0362(19) Uani 1 1 d . . .
C52 C -0.3149(4) 0.6283(4) 0.8002(4) 0.047(2) Uani 1 1 d . . .
C53 C -0.2539(5) 0.6220(4) 0.8304(4) 0.043(2) Uani 1 1 d . . .
C54 C -0.2517(5) 0.5727(4) 0.8364(4) 0.050(2) Uani 1 1 d . . .
C55 C -0.1927(5) 0.5716(4) 0.8655(4) 0.054(3) Uani 1 1 d . . .
C56 C -0.1379(5) 0.6195(4) 0.8884(4) 0.052(2) Uani 1 1 d . . .
C57 C -0.1447(5) 0.6662(4) 0.8803(4) 0.054(3) Uani 1 1 d . . .
C58 C -0.2127(5) 0.9597(4) 0.4196(4) 0.055(3) Uani 1 1 d . . .
C59 C -0.1947(6) 0.9473(6) 0.3816(4) 0.086(4) Uani 1 1 d . . .
C60 C -0.1368(7) 0.9415(6) 0.3998(5) 0.087(4) Uani 1 1 d . . .
C61 C -0.0985(6) 0.9538(5) 0.4546(5) 0.074(3) Uani 1 1 d . . .
C62 C -0.1176(5) 0.9705(6) 0.4911(4) 0.073(4) Uani 1 1 d . . .
C63 C -0.0760(5) 0.9903(7) 0.5521(4) 0.098(5) Uani 1 1 d . . .
C64 C -0.1043(4) 1.0245(4) 0.6546(3) 0.049(2) Uani 1 1 d . . .
C65 C -0.0765(4) 1.0415(5) 0.7144(3) 0.058(3) Uani 1 1 d . . .
C66 C -0.0119(5) 1.0648(7) 0.7488(4) 0.098(5) Uani 1 1 d . . .
C67 C 0.0058(5) 1.0836(7) 0.8039(4) 0.113(6) Uani 1 1 d . . .
C68 C -0.0408(5) 1.0740(6) 0.8211(4) 0.087(5) Uani 1 1 d . . .
C69 C -0.1041(4) 1.0491(4) 0.7844(3) 0.054(3) Uani 1 1 d . . .
C70 C -0.1590(4) 1.0364(4) 0.7964(3) 0.045(2) Uani 1 1 d . . .
C71 C -0.2044(4) 1.0326(3) 0.8990(3) 0.0354(19) Uani 1 1 d . . .
C72 C -0.2675(4) 1.0200(3) 0.8985(3) 0.0367(19) Uani 1 1 d . . .
C73 C -0.2742(5) 1.0234(4) 0.9461(3) 0.050(2) Uani 1 1 d . . .
C74 C -0.3346(5) 1.0119(5) 0.9422(4) 0.058(3) Uani 1 1 d . . .
C75 C -0.3871(5) 0.9982(4) 0.8904(4) 0.058(3) Uani 1 1 d . . .
C76 C -0.3766(5) 0.9940(4) 0.8450(4) 0.049(2) Uani 1 1 d . . .
C77 C -0.3154(6) 0.8114(4) 0.3931(4) 0.061(3) Uani 1 1 d . . .
C78 C -0.3101(7) 0.8000(5) 0.3450(4) 0.079(4) Uani 1 1 d . . .
C79 C -0.2542(9) 0.8020(7) 0.3493(5) 0.109(6) Uani 1 1 d . . .
C80 C -0.2032(7) 0.8160(7) 0.3997(5) 0.103(5) Uani 1 1 d . . .
C81 C -0.2124(6) 0.8283(5) 0.4455(4) 0.064(3) Uani 1 1 d . . .
C82 C -0.1584(5) 0.8459(6) 0.5030(4) 0.072(4) Uani 1 1 d . . .
C83 C -0.1532(4) 0.8775(4) 0.6255(3) 0.044(2) Uani 1 1 d . . .
C84 C -0.1115(4) 0.8993(4) 0.6856(3) 0.054(3) Uani 1 1 d . . .
C85 C -0.0451(4) 0.9231(5) 0.7105(4) 0.074(4) Uani 1 1 d . . .
C86 C -0.0146(4) 0.9416(5) 0.7670(4) 0.077(4) Uani 1 1 d . . .
C87 C -0.0503(5) 0.9361(5) 0.7949(4) 0.077(4) Uani 1 1 d . . .
C88 C -0.1159(4) 0.9114(4) 0.7670(3) 0.048(2) Uani 1 1 d . . .
C89 C -0.1611(4) 0.9001(3) 0.7913(3) 0.039(2) Uani 1 1 d . . .
C90 C -0.1707(4) 0.9148(3) 0.9095(3) 0.038(2) Uani 1 1 d . . .
C91 C -0.2264(4) 0.9009(3) 0.9224(3) 0.039(2) Uani 1 1 d . . .
C92 C -0.2195(5) 0.9118(4) 0.9750(4) 0.053(3) Uani 1 1 d . . .
C93 C -0.2734(6) 0.8973(4) 0.9824(4) 0.061(3) Uani 1 1 d . . .
C94 C -0.3338(5) 0.8722(4) 0.9377(4) 0.061(3) Uani 1 1 d . . .
C95 C -0.3357(5) 0.8636(4) 0.8881(4) 0.054(2) Uani 1 1 d . . .
C96 C -0.3584(5) 0.6534(5) 0.3967(4) 0.059(3) Uani 1 1 d . . .
C97 C -0.3623(5) 0.6463(5) 0.3440(4) 0.072(3) Uani 1 1 d . . .
C98 C -0.3090(6) 0.6599(5) 0.3382(4) 0.071(3) Uani 1 1 d . . .
C99 C -0.2494(6) 0.6811(6) 0.3842(4) 0.077(4) Uani 1 1 d . . .
C100 C -0.2496(5) 0.6887(5) 0.4337(4) 0.058(3) Uani 1 1 d . . .
C101 C -0.1896(5) 0.7111(5) 0.4868(4) 0.063(3) Uani 1 1 d . . .
C102 C -0.1560(4) 0.7450(4) 0.6182(4) 0.045(2) Uani 1 1 d . . .
C103 C -0.1026(5) 0.7726(4) 0.6733(4) 0.053(3) Uani 1 1 d . . .
C104 C -0.0369(5) 0.8020(6) 0.6866(4) 0.084(4) Uani 1 1 d . . .
C105 C 0.0073(5) 0.8268(6) 0.7399(4) 0.079(4) Uani 1 1 d . . .
C106 C -0.0156(5) 0.8230(5) 0.7793(4) 0.076(4) Uani 1 1 d . . .
C107 C -0.0804(5) 0.7943(5) 0.7640(4) 0.054(3) Uani 1 1 d . . .
C108 C -0.1125(4) 0.7870(4) 0.8001(4) 0.044(2) Uani 1 1 d . . .
C109 C -0.0875(4) 0.8246(4) 0.9290(3) 0.042(2) Uani 1 1 d . . .
C110 C -0.1310(4) 0.8115(3) 0.9560(3) 0.041(2) Uani 1 1 d . . .
C111 C -0.1079(5) 0.8288(4) 1.0111(4) 0.053(2) Uani 1 1 d . . .
C112 C -0.1513(6) 0.8157(4) 1.0321(4) 0.063(3) Uani 1 1 d . . .
C113 C -0.2172(5) 0.7882(4) 0.9972(4) 0.054(3) Uani 1 1 d . . .
C114 C -0.2362(5) 0.7721(3) 0.9426(4) 0.044(2) Uani 1 1 d . . .
C115 C -0.3097(6) 0.2787(5) 0.4310(6) 0.073(3) Uani 1 1 d . . .
C116 C -0.3109(8) 0.2937(5) 0.4767(8) 0.094(5) Uani 1 1 d . . .
C117 C -0.2508(9) 0.3148(5) 0.5232(7) 0.106(6) Uani 1 1 d . . .
C118 C -0.1928(7) 0.3203(5) 0.5209(5) 0.083(4) Uani 1 1 d . . .
C119 C -0.2000(5) 0.3049(4) 0.4681(4) 0.053(3) Uani 1 1 d . . .
C120 C -0.1453(5) 0.3105(4) 0.4578(4) 0.048(2) Uani 1 1 d . . .
C121 C -0.1309(4) 0.2914(3) 0.3427(3) 0.038(2) Uani 1 1 d . . .
C122 C -0.0846(4) 0.2936(3) 0.3205(3) 0.0366(19) Uani 1 1 d . . .
C123 C -0.0184(5) 0.3121(5) 0.3517(4) 0.057(3) Uani 1 1 d . . .
C124 C 0.0185(5) 0.3112(5) 0.3251(4) 0.072(3) Uani 1 1 d . . .
C125 C -0.0104(5) 0.2939(5) 0.2690(4) 0.067(3) Uani 1 1 d . . .
C126 C -0.0768(4) 0.2764(4) 0.2412(3) 0.044(2) Uani 1 1 d . . .
C127 C -0.1159(4) 0.2536(4) 0.1811(3) 0.043(2) Uani 1 1 d . . .
C128 C -0.1097(4) 0.2169(4) 0.0654(3) 0.044(2) Uani 1 1 d . . .
C129 C -0.1594(5) 0.1927(4) 0.0083(3) 0.045(2) Uani 1 1 d . . .
C130 C -0.1464(5) 0.1844(4) -0.0347(4) 0.059(3) Uani 1 1 d . . .
C131 C -0.1967(6) 0.1639(5) -0.0870(4) 0.064(3) Uani 1 1 d . . .
C132 C -0.2596(5) 0.1524(4) -0.0951(4) 0.060(3) Uani 1 1 d . . .
C133 C -0.2680(5) 0.1601(4) -0.0502(4) 0.053(3) Uani 1 1 d . . .
C134 C -0.3318(6) 0.4053(4) 0.3847(5) 0.070(3) Uani 1 1 d . . .
C135 C -0.3263(8) 0.4169(6) 0.4374(6) 0.089(4) Uani 1 1 d . . .
C136 C -0.2671(7) 0.4321(5) 0.4822(5) 0.081(4) Uani 1 1 d . . .
C137 C -0.2170(6) 0.4379(4) 0.4734(4) 0.065(3) Uani 1 1 d . . .
C138 C -0.2247(5) 0.4254(4) 0.4202(4) 0.048(2) Uani 1 1 d . . .
C139 C -0.1708(5) 0.4291(4) 0.4086(4) 0.047(2) Uani 1 1 d . . .
C140 C -0.1607(4) 0.4074(3) 0.2910(3) 0.038(2) Uani 1 1 d . . .
C141 C -0.1156(4) 0.4081(3) 0.2692(3) 0.0372(19) Uani 1 1 d . . .
C142 C -0.0501(5) 0.4233(4) 0.2986(3) 0.053(3) Uani 1 1 d . . .
C143 C -0.0143(4) 0.4216(5) 0.2702(4) 0.061(3) Uani 1 1 d . . .
C144 C -0.0445(4) 0.4039(4) 0.2154(4) 0.050(2) Uani 1 1 d . . .
C145 C -0.1116(4) 0.3889(4) 0.1875(3) 0.040(2) Uani 1 1 d . . .
C146 C -0.1513(4) 0.3683(3) 0.1279(3) 0.0363(19) Uani 1 1 d . . .
C147 C -0.1432(4) 0.3323(3) 0.0139(4) 0.041(2) Uani 1 1 d . . .
C148 C -0.1913(5) 0.3119(3) -0.0449(3) 0.040(2) Uani 1 1 d . . .
C149 C -0.1760(5) 0.3018(4) -0.0865(4) 0.056(3) Uani 1 1 d . . .
C150 C -0.2228(6) 0.2837(5) -0.1385(4) 0.064(3) Uani 1 1 d . . .
C151 C -0.2836(5) 0.2771(4) -0.1501(4) 0.061(3) Uani 1 1 d . . .
C152 C -0.2963(5) 0.2874(4) -0.1074(4) 0.058(3) Uani 1 1 d . . .
C153 C -0.2946(5) 0.5415(4) 0.3631(4) 0.059(3) Uani 1 1 d . . .
C154 C -0.2877(6) 0.5527(5) 0.4143(5) 0.072(3) Uani 1 1 d . . .
C155 C -0.2258(6) 0.5732(7) 0.4574(5) 0.090(4) Uani 1 1 d . . .
C156 C -0.1750(5) 0.5796(5) 0.4460(4) 0.073(3) Uani 1 1 d . . .
C157 C -0.1863(5) 0.5674(5) 0.3931(4) 0.061(3) Uani 1 1 d . . .
C158 C -0.1350(5) 0.5711(5) 0.3770(4) 0.064(3) Uani 1 1 d . . .
C159 C -0.1352(4) 0.5454(3) 0.2561(3) 0.038(2) Uani 1 1 d . . .
C160 C -0.0937(4) 0.5425(4) 0.2317(3) 0.039(2) Uani 1 1 d . . .
C161 C -0.0283(5) 0.5542(5) 0.2608(4) 0.061(3) Uani 1 1 d . . .
C162 C 0.0034(5) 0.5471(6) 0.2322(4) 0.078(4) Uani 1 1 d . . .
C163 C -0.0927(4) 0.5218(4) 0.1498(3) 0.042(2) Uani 1 1 d . . .
C164 C -0.0292(5) 0.5301(5) 0.1755(4) 0.064(3) Uani 1 1 d . . .
C165 C -0.1339(4) 0.5026(3) 0.0900(3) 0.0359(19) Uani 1 1 d . . .
C166 C -0.1369(5) 0.4600(3) -0.0278(3) 0.044(2) Uani 1 1 d . . .
C167 C -0.1898(5) 0.4402(3) -0.0865(3) 0.041(2) Uani 1 1 d . . .
C168 C -0.1788(5) 0.4256(4) -0.1283(4) 0.052(2) Uani 1 1 d . . .
C169 C -0.2309(6) 0.4074(4) -0.1809(4) 0.070(3) Uani 1 1 d . . .
C170 C -0.2879(6) 0.4075(5) -0.1881(4) 0.067(3) Uani 1 1 d . . .
C171 C -0.2949(5) 0.4226(5) -0.1433(4) 0.062(3) Uani 1 1 d . . .
C172 C -0.2145(5) 0.1618(4) 0.3886(4) 0.056(3) Uani 1 1 d . . .
C173 C -0.2239(7) 0.1107(5) 0.3993(4) 0.073(4) Uani 1 1 d . . .
C174 C -0.2868(6) 0.0703(4) 0.3767(4) 0.060(3) Uani 1 1 d . . .
C175 C -0.3355(5) 0.0819(4) 0.3445(4) 0.055(3) Uani 1 1 d . . .
C176 C -0.3232(5) 0.1333(4) 0.3343(4) 0.044(2) Uani 1 1 d . . .
C177 C -0.3746(4) 0.1495(4) 0.2969(4) 0.045(2) Uani 1 1 d . . .
C178 C -0.3747(4) 0.2683(4) 0.2651(4) 0.043(2) Uani 1 1 d . . .
C179 C -0.4160(4) 0.2932(3) 0.2307(4) 0.042(2) Uani 1 1 d . . .
C180 C -0.4814(5) 0.2655(4) 0.1947(4) 0.057(3) Uani 1 1 d . . .
C181 C -0.5130(5) 0.2942(4) 0.1654(4) 0.058(3) Uani 1 1 d . . .
C182 C -0.4800(5) 0.3486(4) 0.1719(4) 0.050(2) Uani 1 1 d . . .
C183 C -0.4148(4) 0.3745(3) 0.2072(3) 0.040(2) Uani 1 1 d . . .
C184 C -0.3722(4) 0.4314(4) 0.2173(3) 0.0363(19) Uani 1 1 d . . .
C185 C -0.3629(4) 0.5498(4) 0.1768(3) 0.042(2) Uani 1 1 d . . .
C186 C -0.3129(5) 0.6053(4) 0.1974(4) 0.047(2) Uani 1 1 d . . .
C187 C -0.3207(6) 0.6488(5) 0.1777(4) 0.069(3) Uani 1 1 d . . .
C188 C -0.2717(7) 0.7003(5) 0.2014(5) 0.089(4) Uani 1 1 d . . .
C189 C -0.2159(6) 0.7072(5) 0.2448(5) 0.081(4) Uani 1 1 d . . .
C190 C -0.2118(5) 0.6591(4) 0.2614(4) 0.063(3) Uani 1 1 d . . .
C191 C -0.1735(5) 0.1424(4) 0.2777(4) 0.050(2) Uani 1 1 d . . .
C192 C -0.1813(5) 0.0938(4) 0.2904(4) 0.054(3) Uani 1 1 d . . .
C193 C -0.2433(6) 0.0528(4) 0.2668(4) 0.068(3) Uani 1 1 d . . .
C194 C -0.2938(5) 0.0622(4) 0.2316(4) 0.052(2) Uani 1 1 d . . .
C195 C -0.2803(4) 0.1138(4) 0.2219(3) 0.040(2) Uani 1 1 d . . .
C196 C -0.3323(4) 0.1296(4) 0.1842(3) 0.039(2) Uani 1 1 d . . .
C197 C -0.3374(4) 0.2458(3) 0.1508(3) 0.0334(18) Uani 1 1 d . . .
C198 C -0.3813(4) 0.2685(3) 0.1156(3) 0.0345(19) Uani 1 1 d . . .
C199 C -0.4468(4) 0.2380(4) 0.0819(4) 0.048(2) Uani 1 1 d . . .
C200 C -0.4822(4) 0.2654(4) 0.0514(4) 0.056(3) Uani 1 1 d . . .
C201 C -0.4516(4) 0.3203(4) 0.0556(4) 0.047(2) Uani 1 1 d . . .
C202 C -0.3857(4) 0.3474(3) 0.0897(3) 0.037(2) Uani 1 1 d . . .
C203 C -0.3443(4) 0.4058(3) 0.0976(3) 0.0328(18) Uani 1 1 d . . .
C204 C -0.3443(5) 0.5222(4) 0.0568(3) 0.043(2) Uani 1 1 d . . .
C205 C -0.2925(5) 0.5785(4) 0.0758(4) 0.046(2) Uani 1 1 d . . .
C206 C -0.3044(5) 0.6205(4) 0.0573(4) 0.058(3) Uani 1 1 d . . .
C207 C -0.2542(6) 0.6724(4) 0.0788(5) 0.075(4) Uani 1 1 d . . .
C208 C -0.1947(7) 0.6778(5) 0.1170(5) 0.085(4) Uani 1 1 d . . .
C209 C -0.1884(6) 0.6338(4) 0.1332(4) 0.071(3) Uani 1 1 d . . .
C210 C -0.1911(4) 0.1017(4) 0.1345(4) 0.047(2) Uani 1 1 d . . .
C211 C -0.1990(5) 0.0532(4) 0.1500(4) 0.055(3) Uani 1 1 d . . .
C212 C -0.2609(5) 0.0132(4) 0.1298(4) 0.053(3) Uani 1 1 d . . .
C213 C -0.3102(4) 0.0239(4) 0.0959(3) 0.043(2) Uani 1 1 d . . .
C214 C -0.2988(4) 0.0739(3) 0.0835(3) 0.0348(19) Uani 1 1 d . . .
C215 C -0.3501(4) 0.0903(3) 0.0489(3) 0.0352(19) Uani 1 1 d . . .
C216 C -0.3527(4) 0.2069(3) 0.0132(3) 0.0356(19) Uani 1 1 d . . .
C217 C -0.3997(4) 0.2286(3) -0.0203(3) 0.039(2) Uani 1 1 d . . .
C218 C -0.4650(4) 0.1996(3) -0.0507(3) 0.042(2) Uani 1 1 d . . .
C219 C -0.5022(4) 0.2241(4) -0.0803(4) 0.052(2) Uani 1 1 d . . .
C220 C -0.4718(5) 0.2794(4) -0.0797(4) 0.050(2) Uani 1 1 d . . .
C221 C -0.4058(4) 0.3067(3) -0.0484(3) 0.0362(19) Uani 1 1 d . . .
C222 C -0.3673(4) 0.3641(3) -0.0423(3) 0.0329(18) Uani 1 1 d . . .
C223 C -0.3739(4) 0.4791(3) -0.0821(3) 0.039(2) Uani 1 1 d . . .
C224 C -0.3245(5) 0.5351(4) -0.0672(4) 0.044(2) Uani 1 1 d . . .
C225 C -0.3399(5) 0.5777(4) -0.0841(4) 0.055(3) Uani 1 1 d . . .
C226 C -0.2890(6) 0.6292(4) -0.0670(5) 0.065(3) Uani 1 1 d . . .
C227 C -0.2267(6) 0.6372(4) -0.0333(4) 0.059(3) Uani 1 1 d . . .
C228 C -0.2156(5) 0.5929(4) -0.0192(4) 0.051(2) Uani 1 1 d . . .
C229 C 0.3698(5) 0.0960(5) -0.2991(4) 0.064(3) Uani 1 1 d . . .
C230 C 0.4236(5) 0.0695(4) -0.1384(4) 0.049(2) Uani 1 1 d . . .
C231 C 0.1795(5) 0.0472(5) -0.2582(4) 0.064(3) Uani 1 1 d . . .
C232 C 0.3928(5) 0.2535(5) -0.2066(4) 0.059(3) Uani 1 1 d . . .
C233 C 0.1052(6) -0.5012(5) 0.2021(6) 0.068(4) Uani 1 1 d . . .
C234 C 0.3299(6) -0.3830(5) 0.4170(5) 0.072(3) Uani 1 1 d . . .
C235 C 0.0176(8) -0.3358(6) 1.3685(6) 0.100(5) Uani 1 1 d . . .
C236 C -0.0703(5) 0.0238(5) 0.0699(4) 0.060(3) Uani 1 1 d . . .
C237 C -0.4351(5) 0.1170(4) 0.4875(4) 0.060(3) Uani 1 1 d . . .
C238 C 0.0062(6) 0.3002(6) -0.0267(5) 0.077(3) Uani 1 1 d . . .
C239 C -0.4213(5) -0.1060(4) 0.0064(4) 0.056(3) Uani 1 1 d . . .
C240 C 0.4274 0.3725 0.0465 0.230 Uiso 1 1 d . . .
C241 C 0.1429(7) 0.4672(6) 0.3819(6) 0.103(5) Uani 1 1 d . . .
C242 C 0.0990 -0.4384 0.3799 0.141 Uiso 1 1 d . . .
H1 H -0.3840 1.0339 0.4646 0.062 Uiso 1 1 d . . .
H2 H -0.3388 1.0988 0.4774 0.062 Uiso 1 1 d . . .
H3 H -0.4960 0.5549 0.5103 0.316 Uiso 1 1 d . . .
H4 H -0.5030 0.6100 0.4929 0.316 Uiso 1 1 d . . .
H5 H -0.0812 1.1172 0.5687 0.073 Uiso 1 1 d . . .
H6 H -0.0605 1.2062 0.5780 0.092 Uiso 1 1 d . . .
H7 H -0.1475 1.2294 0.5424 0.095 Uiso 1 1 d . . .
H8 H -0.2538 1.1615 0.5077 0.068 Uiso 1 1 d . . .
H9 H -0.4699 0.8816 0.4326 0.070 Uiso 1 1 d . . .
H10 H -0.5454 0.7923 0.4093 0.086 Uiso 1 1 d . . .
H11 H -0.5131 0.7240 0.4374 0.067 Uiso 1 1 d . . .
H12 H -0.4422 0.5135 0.5449 0.209 Uiso 1 1 d . . .
H13 H -0.3734 0.4664 0.5603 0.204 Uiso 1 1 d . . .
H14 H -0.2714 0.5115 0.5755 0.127 Uiso 1 1 d . . .
H15 H -0.2356 0.6008 0.5750 0.069 Uiso 1 1 d . . .
H16 H -0.4316 0.9878 0.5624 0.056 Uiso 1 1 d . . .
H17 H -0.4090 1.0525 0.5630 0.056 Uiso 1 1 d . . .
H18 H -0.4108 0.5496 0.6515 0.162 Uiso 1 1 d . . .
H19 H -0.4346 0.5978 0.6350 0.162 Uiso 1 1 d . . .
H20 H -0.1342 1.1403 0.6925 0.098 Uiso 1 1 d . . .
H21 H -0.1485 1.2203 0.6771 0.114 Uiso 1 1 d . . .
H22 H -0.2507 1.2155 0.6292 0.109 Uiso 1 1 d . . .
H23 H -0.3388 1.1292 0.5931 0.074 Uiso 1 1 d . . .
H24 H -0.4746 0.8520 0.5639 0.056 Uiso 1 1 d . . .
H25 H -0.5319 0.7584 0.5425 0.069 Uiso 1 1 d . . .
H26 H -0.4766 0.7053 0.5780 0.058 Uiso 1 1 d . . .
H27 H -0.3371 0.5251 0.6834 0.101 Uiso 1 1 d . . .
H28 H -0.2477 0.5042 0.7184 0.096 Uiso 1 1 d . . .
H29 H -0.1472 0.5735 0.7486 0.101 Uiso 1 1 d . . .
H30 H -0.1385 0.6569 0.7400 0.103 Uiso 1 1 d . . .
H31 H -0.5114 0.9325 0.6374 0.068 Uiso 1 1 d . . .
H32 H -0.5033 0.9939 0.6300 0.068 Uiso 1 1 d . . .
H33 H -0.3724 0.5511 0.7804 0.088 Uiso 1 1 d . . .
H34 H -0.4096 0.5903 0.7592 0.088 Uiso 1 1 d . . .
H35 H -0.2389 1.1291 0.7808 0.070 Uiso 1 1 d . . .
H36 H -0.2738 1.1938 0.7503 0.089 Uiso 1 1 d . . .
H37 H -0.3831 1.1694 0.6983 0.090 Uiso 1 1 d . . .
H38 H -0.4535 1.0769 0.6634 0.080 Uiso 1 1 d . . .
H39 H -0.5208 0.8063 0.6679 0.058 Uiso 1 1 d . . .
H40 H -0.5552 0.7124 0.6602 0.073 Uiso 1 1 d . . .
H41 H -0.4807 0.6763 0.7072 0.056 Uiso 1 1 d . . .
H42 H -0.2902 0.5408 0.8210 0.059 Uiso 1 1 d . . .
H43 H -0.1886 0.5386 0.8710 0.066 Uiso 1 1 d . . .
H44 H -0.0964 0.6207 0.9090 0.064 Uiso 1 1 d . . .
H45 H -0.1066 0.7000 0.8969 0.063 Uiso 1 1 d . . .
H46 H 0.0000 0.9849 0.6138 0.122 Uiso 1 1 d . . .
H47 H -0.0086 0.9670 0.5526 0.122 Uiso 1 1 d . . .
H48 H -0.1547 1.0511 0.9782 0.062 Uiso 1 1 d . . .
H49 H -0.1113 1.0582 0.9450 0.062 Uiso 1 1 d . . .
H50 H -0.2549 0.9570 0.4070 0.065 Uiso 1 1 d . . .
H51 H -0.2225 0.9416 0.3434 0.101 Uiso 1 1 d . . .
H52 H -0.1252 0.9319 0.3739 0.121 Uiso 1 1 d . . .
H53 H -0.0567 0.9514 0.4687 0.093 Uiso 1 1 d . . .
H54 H 0.0203 1.0691 0.7361 0.118 Uiso 1 1 d . . .
H55 H 0.0506 1.1015 0.8290 0.134 Uiso 1 1 d . . .
H56 H -0.0286 1.0865 0.8589 0.100 Uiso 1 1 d . . .
H57 H -0.2373 1.0345 0.9808 0.062 Uiso 1 1 d . . .
H58 H -0.3407 1.0134 0.9738 0.070 Uiso 1 1 d . . .
H59 H -0.4299 0.9908 0.8860 0.070 Uiso 1 1 d . . .
H60 H -0.4123 0.9835 0.8098 0.059 Uiso 1 1 d . . .
H61 H -0.0670 0.8608 0.5493 0.131 Uiso 1 1 d . . .
H62 H -0.0924 0.8406 0.4839 0.131 Uiso 1 1 d . . .
H63 H -0.0999 0.9469 0.9844 0.057 Uiso 1 1 d . . .
H64 H -0.0753 0.9471 0.9373 0.057 Uiso 1 1 d . . .
H65 H -0.3551 0.8090 0.3895 0.070 Uiso 1 1 d . . .
H66 H -0.3456 0.7914 0.3106 0.095 Uiso 1 1 d . . .
H67 H -0.2493 0.7935 0.3184 0.123 Uiso 1 1 d . . .
H68 H -0.1643 0.8158 0.4043 0.112 Uiso 1 1 d . . .
H69 H -0.0209 0.9248 0.6901 0.095 Uiso 1 1 d . . .
H70 H 0.0313 0.9570 0.7860 0.095 Uiso 1 1 d . . .
H71 H -0.0289 0.9453 0.8331 0.087 Uiso 1 1 d . . .
H72 H -0.1771 0.9286 1.0054 0.063 Uiso 1 1 d . . .
H73 H -0.2703 0.9052 1.0179 0.073 Uiso 1 1 d . . .
H74 H -0.3721 0.8615 0.9414 0.072 Uiso 1 1 d . . .
H75 H -0.3767 0.8480 0.8572 0.061 Uiso 1 1 d . . .
H76 H -0.0947 0.7380 0.5196 0.128 Uiso 1 1 d . . .
H77 H -0.1314 0.7167 0.4532 0.128 Uiso 1 1 d . . .
H78 H -0.0093 0.8791 0.9920 0.059 Uiso 1 1 d . . .
H79 H 0.0007 0.8689 0.9377 0.059 Uiso 1 1 d . . .
H80 H -0.3964 0.6433 0.4009 0.071 Uiso 1 1 d . . .
H81 H -0.4030 0.6298 0.3127 0.089 Uiso 1 1 d . . .
H82 H -0.3095 0.6567 0.3036 0.089 Uiso 1 1 d . . .
H83 H -0.2101 0.6903 0.3817 0.095 Uiso 1 1 d . . .
H84 H -0.0226 0.8068 0.6589 0.097 Uiso 1 1 d . . .
H85 H 0.0516 0.8454 0.7504 0.095 Uiso 1 1 d . . .
H86 H 0.0140 0.8414 0.8161 0.089 Uiso 1 1 d . . .
H87 H -0.0635 0.8495 1.0326 0.059 Uiso 1 1 d . . .
H88 H -0.1358 0.8254 1.0701 0.077 Uiso 1 1 d . . .
H89 H -0.2484 0.7793 1.0108 0.064 Uiso 1 1 d . . .
H90 H -0.2803 0.7526 0.9192 0.050 Uiso 1 1 d . . .
H91 H -0.0803 0.3303 0.5356 0.072 Uiso 1 1 d . . .
H92 H -0.0524 0.3259 0.4916 0.072 Uiso 1 1 d . . .
H93 H -0.0163 0.2442 0.1148 0.076 Uiso 1 1 d . . .
H94 H -0.0370 0.2196 0.0515 0.076 Uiso 1 1 d . . .
H95 H -0.3496 0.2626 0.4006 0.088 Uiso 1 1 d . . .
H96 H -0.3457 0.2923 0.4806 0.111 Uiso 1 1 d . . .
H97 H -0.2441 0.3234 0.5603 0.131 Uiso 1 1 d . . .
H98 H -0.1519 0.3333 0.5525 0.091 Uiso 1 1 d . . .
H99 H 0.0020 0.3254 0.3896 0.068 Uiso 1 1 d . . .
H100 H 0.0631 0.3219 0.3452 0.089 Uiso 1 1 d . . .
H101 H 0.0147 0.2928 0.2514 0.079 Uiso 1 1 d . . .
H102 H -0.1025 0.1941 -0.0281 0.066 Uiso 1 1 d . . .
H103 H -0.1874 0.1581 -0.1169 0.080 Uiso 1 1 d . . .
H104 H -0.2940 0.1391 -0.1301 0.072 Uiso 1 1 d . . .
H105 H -0.3100 0.1512 -0.0547 0.063 Uiso 1 1 d . . .
H106 H -0.1052 0.4502 0.4865 0.074 Uiso 1 1 d . . .
H107 H -0.0774 0.4444 0.4428 0.074 Uiso 1 1 d . . .
H108 H -0.0537 0.3521 0.0680 0.067 Uiso 1 1 d . . .
H109 H -0.0693 0.3317 0.0050 0.067 Uiso 1 1 d . . .
H110 H -0.3721 0.3954 0.3541 0.086 Uiso 1 1 d . . .
H111 H -0.3614 0.4150 0.4432 0.109 Uiso 1 1 d . . .
H112 H -0.2605 0.4414 0.5191 0.097 Uiso 1 1 d . . .
H113 H -0.1758 0.4482 0.5026 0.074 Uiso 1 1 d . . .
H114 H -0.0291 0.4350 0.3366 0.066 Uiso 1 1 d . . .
H115 H 0.0313 0.4337 0.2899 0.072 Uiso 1 1 d . . .
H116 H -0.0214 0.4013 0.1954 0.064 Uiso 1 1 d . . .
H117 H -0.1334 0.3060 -0.0778 0.067 Uiso 1 1 d . . .
H118 H -0.2116 0.2759 -0.1664 0.077 Uiso 1 1 d . . .
H119 H -0.3140 0.2666 -0.1862 0.078 Uiso 1 1 d . . .
H120 H -0.3391 0.2800 -0.1158 0.071 Uiso 1 1 d . . .
H121 H -0.0653 0.5861 0.4528 0.118 Uiso 1 1 d . . .
H122 H -0.0455 0.5780 0.4040 0.118 Uiso 1 1 d . . .
H123 H -0.0497 0.4680 0.0222 0.060 Uiso 1 1 d . . .
H124 H -0.0735 0.4447 -0.0423 0.060 Uiso 1 1 d . . .
H125 H -0.3374 0.5247 0.3344 0.070 Uiso 1 1 d . . .
H126 H -0.3233 0.5478 0.4214 0.088 Uiso 1 1 d . . .
H127 H -0.2163 0.5873 0.4936 0.120 Uiso 1 1 d . . .
H128 H -0.1314 0.5945 0.4745 0.091 Uiso 1 1 d . . .
H129 H -0.0065 0.5671 0.2987 0.074 Uiso 1 1 d . . .
H130 H 0.0477 0.5530 0.2519 0.094 Uiso 1 1 d . . .
H131 H -0.0085 0.5253 0.1548 0.075 Uiso 1 1 d . . .
H132 H -0.1369 0.4285 -0.1222 0.065 Uiso 1 1 d . . .
H133 H -0.2245 0.3950 -0.2104 0.087 Uiso 1 1 d . . .
H134 H -0.3220 0.3989 -0.2235 0.080 Uiso 1 1 d . . .
H135 H -0.3364 0.4208 -0.1490 0.072 Uiso 1 1 d . . .
H136 H -0.4442 0.0758 0.2682 0.085 Uiso 1 1 d . . .
H137 H -0.4658 0.1232 0.2438 0.085 Uiso 1 1 d . . .
H138 H -0.4517 0.5018 0.1200 0.066 Uiso 1 1 d . . .
H139 H -0.4262 0.5648 0.1136 0.066 Uiso 1 1 d . . .
H140 H -0.1721 0.1900 0.4051 0.069 Uiso 1 1 d . . .
H141 H -0.1886 0.1034 0.4208 0.083 Uiso 1 1 d . . .
H142 H -0.2952 0.0342 0.3823 0.072 Uiso 1 1 d . . .
H143 H -0.3777 0.0547 0.3279 0.065 Uiso 1 1 d . . .
H144 H -0.5040 0.2266 0.1884 0.069 Uiso 1 1 d . . .
H145 H -0.5547 0.2784 0.1450 0.086 Uiso 1 1 d . . .
H146 H -0.5019 0.3689 0.1514 0.058 Uiso 1 1 d . . .
H147 H -0.3596 0.6431 0.1466 0.080 Uiso 1 1 d . . .
H148 H -0.2770 0.7300 0.1880 0.103 Uiso 1 1 d . . .
H149 H -0.1818 0.7408 0.2620 0.094 Uiso 1 1 d . . .
H150 H -0.1720 0.6633 0.2910 0.074 Uiso 1 1 d . . .
H151 H -0.4028 0.0550 0.1542 0.070 Uiso 1 1 d . . .
H152 H -0.4250 0.1023 0.1305 0.070 Uiso 1 1 d . . .
H153 H -0.4353 0.4727 0.0061 0.062 Uiso 1 1 d . . .
H154 H -0.4142 0.5357 -0.0004 0.062 Uiso 1 1 d . . .
H155 H -0.1306 0.1714 0.2950 0.062 Uiso 1 1 d . . .
H156 H -0.1460 0.0864 0.3141 0.064 Uiso 1 1 d . . .
H157 H -0.2489 0.0178 0.2743 0.078 Uiso 1 1 d . . .
H158 H -0.3367 0.0352 0.2166 0.065 Uiso 1 1 d . . .
H159 H -0.4665 0.2003 0.0779 0.062 Uiso 1 1 d . . .
H160 H -0.5272 0.2464 0.0281 0.063 Uiso 1 1 d . . .
H161 H -0.4751 0.3393 0.0358 0.055 Uiso 1 1 d . . .
H162 H -0.3463 0.6154 0.0317 0.068 Uiso 1 1 d . . .
H163 H -0.2605 0.7027 0.0673 0.095 Uiso 1 1 d . . .
H164 H -0.1593 0.7119 0.1334 0.095 Uiso 1 1 d . . .
H165 H -0.1484 0.6376 0.1594 0.081 Uiso 1 1 d . . .
H166 H -0.4220 0.0175 0.0251 0.058 Uiso 1 1 d . . .
H167 H -0.4433 0.0646 -0.0004 0.058 Uiso 1 1 d . . .
H168 H -0.4655 0.4298 -0.1256 0.060 Uiso 1 1 d . . .
H169 H -0.4454 0.4916 -0.1356 0.060 Uiso 1 1 d . . .
H170 H -0.1484 0.1281 0.1475 0.053 Uiso 1 1 d . . .
H171 H -0.1628 0.0476 0.1735 0.061 Uiso 1 1 d . . .
H172 H -0.2676 -0.0210 0.1387 0.060 Uiso 1 1 d . . .
H173 H -0.3536 -0.0037 0.0814 0.051 Uiso 1 1 d . . .
H174 H -0.4845 0.1617 -0.0514 0.050 Uiso 1 1 d . . .
H175 H -0.5465 0.2051 -0.1001 0.061 Uiso 1 1 d . . .
H176 H -0.4955 0.2974 -0.1004 0.057 Uiso 1 1 d . . .
H177 H -0.3834 0.5724 -0.1057 0.065 Uiso 1 1 d . . .
H178 H -0.2970 0.6589 -0.0790 0.079 Uiso 1 1 d . . .
H179 H -0.1921 0.6720 -0.0209 0.073 Uiso 1 1 d . . .
H180 H -0.1717 0.5979 0.0010 0.061 Uiso 1 1 d . . .
H181 H 0.2134 -0.3329 0.2700 0.076 Uiso 1 1 d . . .
H182 H -0.0298 0.1964 0.3877 0.076 Uiso 1 1 d . . .
H183 H 0.4388 0.3942 0.9290 0.076 Uiso 1 1 d . . .
H184 H 0.5084 0.4160 0.9756 0.076 Uiso 1 1 d . . .
H185 H -0.0686 -0.3275 0.8312 0.076 Uiso 1 1 d . . .
H186 H 0.0043 -0.3142 0.8603 0.076 Uiso 1 1 d . . .
H187 H 0.0075 -0.3082 0.4888 0.076 Uiso 1 1 d . . .
H188 H -0.0507 -0.3217 0.5015 0.076 Uiso 1 1 d . . .
H189 H 0.5921 0.5167 0.4088 0.076 Uiso 1 1 d . . .
H190 H 0.5388 0.4613 0.4026 0.076 Uiso 1 1 d . . .
H191 H -0.0034 0.2224 0.4481 0.076 Uiso 1 1 d . . .
H192 H 0.0977 -0.2968 0.3085 0.076 Uiso 0.50 1 d P . .
H193 H 0.0570 -0.0411 0.0445 0.076 Uiso 1 1 d . . .
H194 H -0.0020 -0.0459 0.0533 0.076 Uiso 1 1 d . . .
H195 H -0.0038 -0.1432 0.4377 0.076 Uiso 1 1 d . . .
H196 H -0.0697 -0.1417 0.4235 0.076 Uiso 1 1 d . . .
H197 H 0.3288 0.1839 -0.1290 0.076 Uiso 1 1 d . . .
H198 H 0.1326 -0.3040 0.3671 0.076 Uiso 0.50 1 d P . .
H199 H 0.5174 0.4111 0.2934 0.076 Uiso 1 1 d . . .
H200 H 0.5486 0.4411 0.3533 0.076 Uiso 1 1 d . . .
H201 H 0.4492 0.0555 0.5691 0.076 Uiso 1 1 d . . .
H202 H 0.4940 0.0465 0.5477 0.076 Uiso 1 1 d . . .
H203 H -0.0186 0.4570 -0.0624 0.076 Uiso 1 1 d . . .
H204 H -0.0471 0.3962 -0.0620 0.076 Uiso 1 1 d . . .
H205 H 0.4623 0.0343 0.7679 0.076 Uiso 1 1 d . . .
H206 H 0.5174 0.0177 0.7628 0.076 Uiso 1 1 d . . .
H207 H 0.1400 0.6666 0.1718 0.076 Uiso 0.50 1 d P . .
H208 H 0.0941 0.6660 0.1966 0.076 Uiso 0.50 1 d P . .
H209 H 0.1546 0.7185 0.2659 0.076 Uiso 0.50 1 d P . .
H210 H 0.1239 0.6635 0.2265 0.076 Uiso 0.50 1 d P . .
H211 H 0.9505 0.7611 0.2510 0.076 Uiso 0.50 1 d P . .
H212 H 0.9943 0.8161 0.2916 0.076 Uiso 0.50 1 d P . .
H213 H 0.9147 0.8731 0.3599 0.076 Uiso 0.50 1 d P . .
H214 H 0.9765 0.9193 0.3636 0.076 Uiso 0.50 1 d P . .
H215 H 0.8270 0.9030 0.1624 0.076 Uiso 0.50 1 d P . .
H216 H 0.7898 0.9016 0.1012 0.076 Uiso 0.50 1 d P . .
H217 H 0.4305 0.5372 0.3663 0.076 Uiso 0.50 1 d P . .
H218 H 0.4254 0.5091 0.3140 0.076 Uiso 0.50 1 d P . .
H219 H 0.5489 0.4593 0.7809 0.076 Uiso 0.50 1 d P . .
H220 H 0.5276 0.4471 0.7189 0.076 Uiso 0.50 1 d P . .
H221 H 0.0494 0.2838 0.6138 0.076 Uiso 1 1 d . . .
H222 H 0.0955 0.3052 0.5874 0.076 Uiso 1 1 d . . .
H223 H -0.0169 0.6032 0.5590 0.076 Uiso 1 1 d . . .
H224 H -0.0223 0.5878 0.5021 0.076 Uiso 1 1 d . . .
H225 H 0.6601 0.2411 0.6774 0.076 Uiso 0.50 1 d P . .
H226 H 0.6891 0.2901 0.7242 0.076 Uiso 0.50 1 d P . .
H227 H 0.4231 0.2951 0.9591 0.076 Uiso 1 1 d . . .
H228 H 0.3653 0.2391 0.9397 0.076 Uiso 1 1 d . . .
H229 H 0.5812 0.4592 0.7849 0.076 Uiso 1 1 d . . .
H230 H 0.5678 0.4717 0.7277 0.076 Uiso 1 1 d . . .
H231 H -0.5007 0.5508 -0.1696 0.076 Uiso 1 1 d . . .
H232 H -0.5299 0.5050 -0.2195 0.076 Uiso 1 1 d . . .
H233 H -0.0455 0.0964 0.4828 0.076 Uiso 1 1 d . . .
H234 H -0.0482 0.0743 0.4290 0.076 Uiso 1 1 d . . .
H235 H 0.4627 0.0342 0.7571 0.076 Uiso 1 1 d . . .
H236 H -0.4817 0.1554 0.1398 0.076 Uiso 1 1 d . . .
H237 H -0.5300 0.1595 0.1596 0.076 Uiso 1 1 d . . .
H238 H 0.6135 0.2458 0.6788 0.076 Uiso 0.50 1 d P . .
H239 H 0.6777 0.2738 0.7315 0.076 Uiso 0.50 1 d P . .
H240 H 0.0994 -0.3147 1.4028 0.137 Uiso 1 1 d . . .
H241 H 0.0223 -0.3332 1.4059 0.135 Uiso 1 1 d . . .
H242 H -0.0041 -0.3122 1.3535 0.135 Uiso 1 1 d . . .
H243 H -0.0131 -0.3716 1.3494 0.135 Uiso 1 1 d . . .

loop_
_atom_site_aniso_label
_atom_site_aniso_U_11
_atom_site_aniso_U_22
_atom_site_aniso_U_33
_atom_site_aniso_U_23
_atom_site_aniso_U_13
_atom_site_aniso_U_12
Mn1 0.0243(6) 0.0501(8) 0.0271(6) 0.0079(6) 0.0089(5) 0.0119(6)
Mn2 0.0228(6) 0.0467(8) 0.0251(6) 0.0056(5) 0.0062(5) 0.0142(6)
Mn3 0.0324(7) 0.0462(8) 0.0291(7) 0.0060(6) 0.0129(6) 0.0151(6)
Mn4 0.0232(6) 0.0508(8) 0.0224(6) 0.0020(5) 0.0067(5) 0.0036(6)
Mn5 0.0182(6) 0.0502(8) 0.0233(6) 0.0050(5) 0.0054(5) 0.0098(6)
Mn6 0.0300(7) 0.0513(8) 0.0285(7) 0.0049(6) 0.0074(6) 0.0181(6)
Mn7 0.0297(7) 0.0465(8) 0.0248(6) 0.0017(5) 0.0085(6) 0.0068(6)
Mn8 0.0231(6) 0.0445(8) 0.0246(6) 0.0037(5) 0.0070(5) 0.0064(6)
Mn9 0.0293(7) 0.0428(8) 0.0324(7) 0.0046(6) 0.0095(6) 0.0105(6)
Mn10 0.0338(8) 0.0512(9) 0.0576(9) 0.0204(7) 0.0220(7) 0.0189(7)
Mn11 0.0260(7) 0.0445(8) 0.0320(7) 0.0110(6) 0.0061(6) 0.0123(6)
Mn12 0.0297(7) 0.0437(8) 0.0293(7) 0.0089(6) 0.0065(6) 0.0121(6)
Mn13 0.0293(7) 0.0483(8) 0.0355(7) 0.0111(6) 0.0118(6) 0.0157(6)
Mn14 0.0240(6) 0.0404(7) 0.0256(6) 0.0079(5) 0.0046(5) 0.0109(6)
Mn15 0.0306(7) 0.0368(7) 0.0247(6) 0.0065(5) 0.0061(5) 0.0114(6)
Mn16 0.0265(7) 0.0547(8) 0.0304(7) 0.0098(6) 0.0091(6) 0.0125(6)
Mn17 0.0332(7) 0.0440(8) 0.0254(6) 0.0088(5) 0.0105(6) 0.0142(6)
Mn18 0.0399(8) 0.0409(7) 0.0274(6) 0.0079(5) 0.0121(6) 0.0161(6)
Mn19 0.0359(8) 0.0726(10) 0.0357(8) 0.0154(7) 0.0121(7) 0.0190(8)
Mn20 0.0531(11) 0.174(2) 0.0520(11) 0.0275(12) 0.0229(9) 0.0559(14)
S1 0.083(3) 0.145(4) 0.088(3) -0.026(2) 0.056(2) 0.009(3)
S2 0.0579(17) 0.0533(16) 0.0677(18) 0.0096(13) 0.0104(15) 0.0236(14)
S3 0.0441(16) 0.104(3) 0.078(2) 0.0321(18) 0.0297(16) 0.0148(17)
S4 0.118(3) 0.075(2) 0.0448(16) 0.0176(15) 0.0124(19) 0.021(2)
S5 0.078(2) 0.111(3) 0.082(2) 0.025(2) 0.032(2) 0.024(2)
S6 0.0602(18) 0.078(2) 0.085(2) 0.0163(17) 0.0398(18) 0.0316(17)
S7 0.0407(16) 0.0633(19) 0.114(3) -0.0029(17) 0.0288(18) 0.0117(14)
S8 0.100(3) 0.133(3) 0.0550(19) 0.0203(19) 0.028(2) 0.063(3)
S9 0.0524(16) 0.105(2) 0.0311(13) 0.0003(13) 0.0138(12) 0.0302(17)
S10 0.0575(19) 0.071(2) 0.181(4) 0.069(2) 0.065(2) 0.0371(17)
S11 0.125(4) 0.130(4) 0.102(3) 0.007(3) 0.014(3) 0.079(3)
S12 0.0533(16) 0.0609(17) 0.0606(17) 0.0093(13) 0.0188(14) 0.0194(14)
O1 0.022(3) 0.049(4) 0.033(3) 0.006(3) 0.007(3) 0.012(3)
O2 0.024(3) 0.049(4) 0.034(3) 0.006(3) 0.007(3) 0.012(3)
O3 0.026(3) 0.048(3) 0.032(3) 0.008(3) 0.009(3) 0.014(3)
O4 0.027(3) 0.043(3) 0.032(3) 0.003(3) 0.006(3) 0.007(3)
O5 0.031(3) 0.044(3) 0.034(3) 0.002(3) 0.009(3) 0.010(3)
O6 0.026(3) 0.063(4) 0.024(3) 0.005(3) 0.007(3) 0.007(3)
O7 0.033(3) 0.064(4) 0.026(3) 0.002(3) 0.012(3) 0.005(3)
O8 0.023(3) 0.064(4) 0.026(3) 0.008(3) 0.007(3) 0.014(3)
O9 0.027(3) 0.065(4) 0.019(3) 0.008(3) 0.007(3) 0.013(3)
O10 0.037(3) 0.058(4) 0.029(3) 0.009(3) 0.018(3) 0.023(3)
O11 0.033(3) 0.052(4) 0.029(3) 0.006(3) 0.009(3) 0.013(3)
O12 0.023(3) 0.042(3) 0.035(3) 0.006(2) 0.005(3) 0.012(3)
O13 0.029(3) 0.053(4) 0.038(3) 0.011(3) 0.012(3) 0.015(3)
O14 0.028(3) 0.050(4) 0.032(3) 0.011(3) 0.012(3) 0.013(3)
O15 0.025(3) 0.049(3) 0.022(3) 0.003(2) 0.006(2) 0.010(3)
O16 0.036(3) 0.041(3) 0.026(3) 0.008(2) 0.010(3) 0.015(3)
O17 0.030(3) 0.052(4) 0.030(3) 0.005(3) 0.011(3) 0.012(3)
O18 0.044(4) 0.047(4) 0.025(3) 0.006(2) 0.015(3) 0.019(3)
O19 0.034(3) 0.044(4) 0.059(4) 0.017(3) 0.020(3) 0.013(3)
O20 0.026(3) 0.053(4) 0.035(3) 0.011(3) 0.009(3) 0.012(3)
O21 0.026(3) 0.044(3) 0.031(3) 0.011(3) 0.004(3) 0.012(3)
O22 0.031(3) 0.038(3) 0.029(3) 0.007(2) 0.004(3) 0.011(3)
O23 0.032(3) 0.032(3) 0.031(3) 0.007(2) 0.000(3) 0.007(3)
O24 0.039(3) 0.036(3) 0.029(3) 0.010(2) 0.007(3) 0.015(3)
O27 0.053(5) 0.104(6) 0.089(6) 0.047(5) 0.037(4) 0.046(5)
O28 0.026(4) 0.155(8) 0.046(4) -0.048(5) -0.005(3) 0.028(5)
O30 0.031(3) 0.045(4) 0.066(4) 0.000(3) 0.009(3) 0.017(3)
O31 0.025(3) 0.123(7) 0.040(4) -0.035(4) 0.015(3) -0.020(4)
O33 0.057(5) 0.132(8) 0.058(5) 0.023(5) -0.002(4) 0.029(5)
O40 0.037(4) 0.062(4) 0.066(4) 0.014(3) 0.016(3) 0.027(3)
O42 0.080(7) 0.103(8) 0.239(15) -0.055(8) 0.033(9) 0.040(7)
O44 0.036(4) 0.087(5) 0.036(4) 0.011(3) 0.015(3) 0.009(4)
O50 0.138(10) 0.078(7) 0.083(7) -0.005(5) 0.033(7) 0.036(7)
O55 0.030(4) 0.111(6) 0.052(4) 0.004(4) 0.028(3) -0.012(4)
N1 0.029(4) 0.054(5) 0.042(4) 0.016(4) 0.018(4) 0.012(4)
N2 0.038(5) 0.045(5) 0.080(6) 0.012(4) 0.026(5) 0.016(4)
N3 0.026(4) 0.042(4) 0.032(4) 0.005(3) 0.010(3) 0.010(3)
N4 0.022(3) 0.045(4) 0.027(3) 0.008(3) 0.008(3) 0.005(3)
N5 0.023(4) 0.049(4) 0.035(4) 0.004(3) 0.012(3) 0.014(3)
N6 0.028(4) 0.044(5) 0.072(6) 0.001(4) 0.018(4) 0.015(4)
N7 0.043(4) 0.038(4) 0.052(5) 0.008(3) 0.026(4) 0.014(4)
N8 0.085(10) 0.068(9) 0.86(6) 0.161(19) 0.22(2) 0.045(8)
N9 0.053(5) 0.052(5) 0.089(7) 0.021(5) 0.047(5) 0.024(5)
N10 0.036(4) 0.051(5) 0.037(4) 0.000(3) 0.014(4) -0.006(4)
N11 0.037(4) 0.044(4) 0.060(5) 0.019(4) 0.017(4) 0.018(4)
N12 0.023(4) 0.043(4) 0.032(4) 0.002(3) 0.004(3) 0.004(3)
N13 0.027(4) 0.041(4) 0.035(4) -0.002(3) 0.006(3) 0.005(3)
N14 0.017(3) 0.039(4) 0.036(4) 0.005(3) 0.010(3) 0.008(3)
N15 0.039(5) 0.055(5) 0.065(5) 0.012(4) 0.028(4) 0.019(4)
N16 0.038(4) 0.050(5) 0.067(5) 0.014(4) 0.027(4) 0.023(4)
N17 0.069(8) 0.066(7) 0.280(19) 0.068(10) 0.087(11) 0.032(6)
N18 0.049(5) 0.058(5) 0.043(5) 0.010(4) 0.009(4) 0.026(5)
N19 0.050(5) 0.056(5) 0.028(4) 0.005(3) 0.018(4) 0.012(4)
N20 0.038(5) 0.053(5) 0.055(5) 0.010(4) 0.003(4) 0.018(4)
N21 0.037(4) 0.048(5) 0.026(4) 0.002(3) 0.006(3) 0.017(4)
N22 0.034(4) 0.048(5) 0.030(4) 0.005(3) 0.006(3) 0.015(4)
N23 0.031(4) 0.039(4) 0.031(4) 0.003(3) 0.015(3) 0.009(3)
N24 0.028(4) 0.048(5) 0.051(5) 0.006(4) 0.013(4) 0.011(4)
N25 0.030(4) 0.047(5) 0.048(4) 0.008(3) 0.017(4) 0.011(4)
N26 0.047(5) 0.044(5) 0.121(9) 0.014(5) 0.032(6) 0.017(5)
N27 0.038(4) 0.052(5) 0.036(4) 0.011(3) 0.015(4) 0.019(4)
N28 0.028(4) 0.099(7) 0.033(4) 0.008(4) 0.015(4) 0.016(4)
N29 0.069(7) 0.171(12) 0.065(7) 0.032(7) 0.034(6) 0.064(8)
N30 0.024(4) 0.095(6) 0.026(4) 0.015(4) 0.011(3) 0.017(4)
N31 0.027(4) 0.123(8) 0.022(4) 0.010(4) 0.011(3) 0.014(5)
N32 0.020(4) 0.070(5) 0.023(4) 0.006(3) 0.007(3) 0.001(4)
N33 0.026(4) 0.066(5) 0.026(4) 0.003(3) 0.008(3) 0.003(4)
N34 0.031(4) 0.057(5) 0.022(3) 0.000(3) 0.008(3) 0.008(4)
N35 0.035(4) 0.083(6) 0.020(4) 0.000(4) 0.010(3) 0.013(4)
N36 0.039(4) 0.058(5) 0.027(4) 0.004(3) 0.014(3) 0.020(4)
N37 0.041(4) 0.059(5) 0.030(4) 0.005(3) 0.011(4) 0.025(4)
N38 0.086(8) 0.280(17) 0.072(7) 0.087(9) 0.063(7) 0.124(11)
N39 0.029(4) 0.115(7) 0.026(4) 0.021(4) 0.007(3) 0.038(5)
N40 0.026(4) 0.134(8) 0.028(4) 0.029(5) 0.011(4) 0.033(5)
N41 0.018(3) 0.073(5) 0.024(4) 0.009(3) 0.006(3) 0.008(4)
N42 0.028(4) 0.070(5) 0.026(4) 0.011(3) 0.010(3) 0.004(4)
N43 0.030(4) 0.049(4) 0.021(3) 0.003(3) 0.004(3) 0.006(3)
N44 0.044(5) 0.065(5) 0.021(4) 0.000(3) 0.008(4) 0.009(4)
N45 0.031(4) 0.046(4) 0.031(4) 0.007(3) 0.010(3) 0.009(3)
N46 0.046(5) 0.064(5) 0.029(4) 0.005(3) 0.015(4) 0.024(4)
N47 0.045(6) 0.189(12) 0.047(6) -0.022(6) 0.025(5) 0.023(7)
N48 0.031(4) 0.095(7) 0.029(4) 0.000(4) 0.010(4) 0.021(4)
N49 0.036(5) 0.110(8) 0.042(5) -0.012(5) 0.006(4) 0.028(5)
N50 0.033(4) 0.061(5) 0.029(4) -0.001(3) 0.006(3) 0.017(4)
N51 0.027(4) 0.067(5) 0.029(4) 0.001(3) 0.009(3) 0.013(4)
N52 0.033(4) 0.053(5) 0.027(4) 0.002(3) 0.009(3) 0.010(4)
N53 0.032(4) 0.064(5) 0.028(4) -0.005(3) 0.007(3) -0.001(4)
N54 0.036(4) 0.035(4) 0.037(4) 0.008(3) 0.016(3) 0.013(3)
N55 0.055(6) 0.052(5) 0.080(6) 0.021(5) 0.041(5) 0.026(5)
N56 0.049(5) 0.084(6) 0.037(5) -0.004(4) 0.022(4) 0.011(5)
N57 0.041(4) 0.048(5) 0.054(5) 0.013(4) 0.031(4) 0.021(4)
N58 0.034(4) 0.050(4) 0.041(4) 0.010(3) 0.020(4) 0.019(4)
N59 0.024(4) 0.058(5) 0.029(4) 0.007(3) 0.007(3) 0.010(3)
N60 0.033(4) 0.073(6) 0.025(4) 0.007(4) 0.009(3) 0.013(4)
N61 0.032(4) 0.060(5) 0.029(4) 0.009(3) 0.012(3) 0.013(4)
N62 0.050(5) 0.095(7) 0.031(4) -0.002(4) 0.017(4) 0.022(5)
N63 0.047(5) 0.042(4) 0.033(4) 0.008(3) 0.009(4) 0.018(4)
N64 0.054(5) 0.048(5) 0.051(5) 0.019(4) 0.034(4) 0.026(4)
N65 0.056(6) 0.088(7) 0.028(4) -0.004(4) 0.004(4) 0.028(5)
N66 0.028(4) 0.055(5) 0.020(3) 0.002(3) 0.006(3) 0.013(3)
N67 0.034(4) 0.060(5) 0.025(4) 0.011(3) 0.012(3) 0.018(4)
N68 0.029(4) 0.048(4) 0.028(4) 0.005(3) 0.008(3) 0.019(3)
N69 0.036(4) 0.057(5) 0.025(4) 0.008(3) 0.013(3) 0.015(4)
N70 0.037(4) 0.041(4) 0.023(3) 0.002(3) 0.011(3) 0.008(3)
N71 0.042(5) 0.082(6) 0.039(4) 0.005(4) 0.020(4) 0.022(5)
N72 0.044(5) 0.043(4) 0.031(4) 0.004(3) 0.009(4) 0.015(4)
N73 0.030(4) 0.068(5) 0.040(4) 0.007(4) 0.019(4) 0.009(4)
N74 0.048(6) 0.206(13) 0.033(5) -0.019(6) 0.014(5) 0.044(7)
N75 0.027(4) 0.067(5) 0.028(4) 0.006(3) 0.011(3) 0.015(4)
N76 0.030(4) 0.073(5) 0.032(4) 0.009(4) 0.016(3) 0.018(4)
N77 0.029(4) 0.049(4) 0.023(3) 0.003(3) 0.011(3) 0.012(3)
N78 0.042(4) 0.054(5) 0.024(3) 0.007(3) 0.016(3) 0.016(4)
N79 0.041(4) 0.055(5) 0.025(4) 0.001(3) 0.014(3) 0.014(4)
N80 0.047(5) 0.076(6) 0.029(4) 0.003(4) 0.017(4) 0.029(4)
N81 0.054(5) 0.056(5) 0.027(4) 0.004(3) 0.013(4) 0.020(4)
N82 0.045(5) 0.053(5) 0.051(5) 0.018(4) 0.026(4) 0.023(4)
N83 0.041(5) 0.036(5) 0.102(8) 0.008(5) 0.003(5) 0.007(4)
N84 0.036(4) 0.050(5) 0.057(5) 0.015(4) 0.020(4) 0.016(4)
N85 0.039(4) 0.048(5) 0.053(5) 0.013(4) 0.017(4) 0.025(4)
N86 0.028(4) 0.045(4) 0.033(4) 0.003(3) 0.013(3) 0.013(3)
N87 0.031(4) 0.047(5) 0.036(4) 0.005(3) 0.004(3) 0.014(4)
N88 0.029(4) 0.052(5) 0.036(4) 0.013(3) 0.012(3) 0.015(4)
N89 0.040(5) 0.072(6) 0.035(4) 0.022(4) 0.009(4) 0.017(4)
N90 0.026(4) 0.055(5) 0.040(4) 0.009(4) 0.011(4) 0.005(4)
N91 0.031(4) 0.053(5) 0.037(4) 0.015(3) 0.014(3) 0.019(4)
N92 0.043(5) 0.043(5) 0.067(6) 0.011(4) 0.008(4) 0.015(4)
N93 0.032(4) 0.041(4) 0.032(4) 0.006(3) 0.004(3) 0.016(3)
N94 0.030(4) 0.043(4) 0.038(4) 0.010(3) 0.003(3) 0.017(4)
N95 0.027(4) 0.040(4) 0.028(3) 0.005(3) 0.008(3) 0.012(3)
N96 0.033(4) 0.039(4) 0.033(4) 0.011(3) 0.006(3) 0.016(3)
N97 0.038(4) 0.045(4) 0.029(4) 0.012(3) 0.011(3) 0.020(4)
N98 0.062(5) 0.059(5) 0.043(4) 0.022(4) 0.019(4) 0.039(5)
N99 0.056(5) 0.047(5) 0.034(4) 0.011(3) 0.009(4) 0.017(4)
N100 0.044(5) 0.048(4) 0.031(4) 0.013(3) 0.014(4) 0.022(4)
N101 0.035(4) 0.041(4) 0.056(5) 0.018(4) 0.013(4) 0.013(4)
N102 0.032(4) 0.040(4) 0.036(4) 0.010(3) 0.009(3) 0.015(3)
N103 0.031(4) 0.046(4) 0.039(4) 0.014(3) 0.006(3) 0.015(4)
N104 0.033(4) 0.037(4) 0.019(3) 0.005(3) 0.004(3) 0.012(3)
N105 0.043(4) 0.036(4) 0.032(4) 0.008(3) 0.003(3) 0.019(4)
N106 0.043(4) 0.048(5) 0.030(4) 0.010(3) 0.008(3) 0.020(4)
N107 0.046(5) 0.052(5) 0.057(5) 0.024(4) 0.021(4) 0.024(4)
N108 0.051(5) 0.054(5) 0.035(4) 0.012(4) 0.018(4) 0.021(4)
N109 0.057(6) 0.100(7) 0.042(5) 0.024(5) 0.023(5) 0.028(6)
N110 0.051(5) 0.072(6) 0.050(5) 0.018(4) 0.017(4) 0.025(5)
N111 0.043(6) 0.103(8) 0.059(6) 0.017(5) 0.020(5) 0.022(6)
N112 0.063(6) 0.080(7) 0.037(5) 0.005(4) 0.017(5) 0.022(5)
N114 0.073(8) 0.142(10) 0.052(6) 0.027(6) 0.030(6) 0.063(8)
N115 0.048(7) 0.122(10) 0.118(10) -0.002(8) 0.017(7) 0.026(7)
N116 0.066(9) 0.36(3) 0.083(10) -0.039(13) 0.045(8) 0.020(12)
N117 0.077(8) 0.113(9) 0.036(5) -0.016(5) -0.006(5) 0.037(7)
N118 0.054(6) 0.085(7) 0.088(7) 0.041(6) 0.034(6) 0.040(6)
N119 0.095(9) 0.132(10) 0.095(8) 0.051(8) 0.062(7) 0.073(8)
N120 0.099(9) 0.123(9) 0.060(6) 0.043(6) 0.049(6) 0.066(8)
C1 0.044(6) 0.055(7) 0.072(7) 0.005(5) 0.028(6) 0.003(5)
C2 0.051(7) 0.067(8) 0.093(9) 0.001(6) 0.031(7) 0.010(6)
C3 0.074(9) 0.044(7) 0.092(9) 0.011(6) 0.037(8) 0.009(6)
C4 0.051(6) 0.049(6) 0.061(7) 0.012(5) 0.016(5) 0.020(5)
C5 0.040(5) 0.047(6) 0.036(5) 0.004(4) 0.022(4) 0.006(4)
C6 0.036(5) 0.049(6) 0.039(5) 0.009(4) 0.021(4) 0.016(4)
C7 0.025(4) 0.053(5) 0.024(4) 0.013(4) 0.008(4) 0.018(4)
C8 0.027(4) 0.040(5) 0.034(4) 0.011(4) 0.009(4) 0.012(4)
C9 0.020(5) 0.054(6) 0.097(8) 0.022(6) 0.013(5) 0.017(5)
C10 0.020(5) 0.065(7) 0.092(9) 0.008(6) 0.005(5) 0.007(5)
C11 0.023(5) 0.053(6) 0.075(7) 0.008(5) 0.014(5) 0.009(5)
C12 0.030(5) 0.044(5) 0.031(4) 0.006(4) 0.009(4) 0.011(4)
C13 0.038(5) 0.054(6) 0.030(4) 0.007(4) 0.014(4) 0.023(5)
C14 0.048(8) 0.054(8) 0.27(2) 0.030(10) 0.079(11) 0.018(7)
C15 0.083(10) 0.057(9) 0.26(2) 0.039(11) 0.104(13) 0.028(8)
C16 0.17(2) 0.107(15) 0.88(8) 0.23(3) 0.31(4) 0.117(17)
C17 0.114(15) 0.101(13) 0.27(3) 0.089(16) 0.090(17) 0.064(12)
C18 0.103(12) 0.081(10) 0.212(19) 0.055(11) 0.112(13) 0.058(10)
C19 0.080(8) 0.064(7) 0.061(7) 0.018(5) 0.045(6) 0.044(6)
C20 0.077(9) 0.066(8) 0.060(7) 0.006(6) 0.025(7) 0.004(7)
C21 0.096(11) 0.052(8) 0.094(11) 0.003(7) 0.040(9) -0.016(8)
C22 0.088(10) 0.050(8) 0.090(10) 0.010(7) 0.014(9) 0.016(7)
C23 0.068(8) 0.059(7) 0.060(7) 0.016(5) 0.024(6) 0.026(6)
C24 0.047(6) 0.047(6) 0.035(5) 0.005(4) 0.022(5) 0.013(5)
C25 0.039(5) 0.048(5) 0.028(4) -0.002(4) 0.016(4) 0.010(4)
C26 0.023(4) 0.048(5) 0.025(4) 0.009(4) 0.006(4) 0.013(4)
C27 0.022(4) 0.052(5) 0.027(4) 0.004(4) 0.005(4) 0.015(4)
C28 0.023(4) 0.043(5) 0.055(6) -0.004(4) 0.006(4) 0.008(4)
C29 0.031(5) 0.062(7) 0.066(7) -0.003(5) 0.004(5) 0.015(5)
C30 0.026(5) 0.037(5) 0.068(6) 0.000(4) 0.015(5) 0.008(4)
C31 0.035(5) 0.047(5) 0.039(5) 0.002(4) 0.019(4) 0.014(4)
C32 0.031(5) 0.044(5) 0.032(4) 0.001(4) 0.014(4) 0.010(4)
C33 0.052(7) 0.051(7) 0.123(11) 0.024(6) 0.055(7) 0.025(6)
C34 0.066(7) 0.045(6) 0.065(7) 0.017(5) 0.041(6) 0.023(6)
C35 0.103(11) 0.079(9) 0.149(13) 0.053(9) 0.084(11) 0.061(9)
C36 0.114(12) 0.080(9) 0.086(9) 0.033(8) 0.055(9) 0.062(10)
C37 0.081(10) 0.077(9) 0.075(9) 0.010(7) 0.008(8) 0.043(8)
C38 0.074(9) 0.072(8) 0.071(8) 0.008(6) -0.007(7) 0.037(7)
C39 0.064(7) 0.050(6) 0.030(5) 0.003(4) 0.011(5) 0.009(5)
C40 0.105(11) 0.062(8) 0.045(6) 0.004(5) 0.024(7) 0.020(7)
C41 0.096(10) 0.049(7) 0.066(8) 0.003(6) 0.016(7) 0.034(7)
C42 0.072(8) 0.044(6) 0.064(7) 0.007(5) 0.020(6) 0.020(6)
C43 0.046(6) 0.056(6) 0.038(5) 0.006(4) 0.015(5) 0.021(5)
C44 0.037(5) 0.046(5) 0.039(5) -0.001(4) 0.010(4) 0.013(4)
C45 0.025(4) 0.047(5) 0.020(4) -0.001(3) 0.003(4) 0.003(4)
C46 0.025(4) 0.044(5) 0.034(5) 0.000(4) 0.012(4) 0.010(4)
C47 0.033(5) 0.048(6) 0.053(6) 0.002(4) 0.011(5) 0.012(5)
C48 0.028(5) 0.055(7) 0.063(7) -0.007(5) 0.003(5) 0.004(5)
C49 0.031(5) 0.040(5) 0.055(6) 0.000(4) 0.011(5) 0.007(4)
C50 0.032(5) 0.048(5) 0.030(4) 0.003(4) 0.012(4) 0.012(4)
C51 0.027(4) 0.038(5) 0.032(4) -0.002(4) 0.012(4) 0.005(4)
C52 0.033(5) 0.034(5) 0.064(6) 0.001(4) 0.023(5) 0.003(4)
C53 0.046(6) 0.040(5) 0.049(5) 0.004(4) 0.027(5) 0.020(5)
C54 0.044(6) 0.048(6) 0.057(6) 0.013(5) 0.029(5) 0.013(5)
C55 0.067(7) 0.048(6) 0.064(7) 0.020(5) 0.037(6) 0.033(6)
C56 0.051(6) 0.055(6) 0.059(6) 0.017(5) 0.027(5) 0.028(5)
C57 0.048(6) 0.060(6) 0.045(6) 0.006(5) 0.012(5) 0.023(5)
C58 0.040(6) 0.081(7) 0.037(5) 0.014(5) 0.013(5) 0.023(5)
C59 0.070(8) 0.168(14) 0.040(6) 0.028(7) 0.030(6) 0.064(9)
C60 0.082(10) 0.107(11) 0.058(8) 0.002(7) 0.032(8) 0.026(8)
C61 0.083(9) 0.089(9) 0.063(7) 0.025(6) 0.040(7) 0.043(8)
C62 0.048(7) 0.135(11) 0.044(6) 0.021(6) 0.028(6) 0.036(7)
C63 0.039(6) 0.227(17) 0.042(6) 0.024(8) 0.026(6) 0.059(9)
C64 0.031(5) 0.070(7) 0.030(5) 0.016(4) 0.010(4) 0.010(5)
C65 0.027(5) 0.101(8) 0.019(4) -0.002(5) 0.010(4) 0.001(5)
C66 0.026(6) 0.204(16) 0.035(6) 0.027(8) 0.016(5) 0.018(8)
C67 0.031(6) 0.207(17) 0.035(6) 0.001(8) 0.008(5) -0.008(8)
C68 0.034(6) 0.162(13) 0.020(5) 0.003(6) 0.011(5) -0.001(7)
C69 0.036(5) 0.076(7) 0.024(4) -0.002(4) 0.014(4) -0.002(5)
C70 0.037(5) 0.055(6) 0.019(4) 0.002(4) 0.003(4) 0.007(4)
C71 0.039(5) 0.043(5) 0.029(4) 0.012(4) 0.021(4) 0.017(4)
C72 0.041(5) 0.042(5) 0.027(4) 0.009(4) 0.016(4) 0.017(4)
C73 0.042(5) 0.077(7) 0.031(5) 0.011(4) 0.022(4) 0.019(5)
C74 0.052(6) 0.086(8) 0.037(5) 0.011(5) 0.023(5) 0.027(6)
C75 0.051(6) 0.078(7) 0.062(7) 0.018(6) 0.032(6) 0.035(6)
C76 0.041(6) 0.066(6) 0.041(5) 0.009(5) 0.021(5) 0.022(5)
C77 0.068(7) 0.081(8) 0.031(5) 0.009(5) 0.017(5) 0.033(6)
C78 0.111(11) 0.089(9) 0.027(5) 0.008(5) 0.017(7) 0.048(9)
C79 0.151(15) 0.186(17) 0.039(7) 0.027(8) 0.051(9) 0.109(14)
C80 0.118(12) 0.203(17) 0.061(8) 0.052(9) 0.057(9) 0.121(13)
C81 0.080(8) 0.100(9) 0.037(5) 0.027(6) 0.028(6) 0.059(7)
C82 0.053(7) 0.144(11) 0.051(6) 0.044(7) 0.031(6) 0.063(8)
C83 0.016(4) 0.074(7) 0.030(5) 0.012(4) 0.007(4) 0.010(4)
C84 0.027(5) 0.095(8) 0.026(4) 0.022(5) 0.007(4) 0.016(5)
C85 0.023(5) 0.141(11) 0.029(5) 0.028(6) 0.009(4) 0.006(6)
C86 0.015(5) 0.146(11) 0.039(6) 0.023(6) 0.009(4) 0.005(6)
C87 0.031(5) 0.140(11) 0.019(5) 0.013(6) 0.005(4) 0.000(6)
C88 0.028(5) 0.075(7) 0.025(4) 0.014(4) 0.006(4) 0.010(5)
C89 0.026(4) 0.049(5) 0.028(4) 0.007(4) 0.004(4) 0.009(4)
C90 0.033(5) 0.041(5) 0.021(4) 0.009(3) 0.006(4) 0.004(4)
C91 0.051(6) 0.038(5) 0.032(5) 0.011(4) 0.023(4) 0.016(4)
C92 0.048(6) 0.060(6) 0.032(5) 0.005(4) 0.017(5) 0.004(5)
C93 0.074(8) 0.071(7) 0.041(6) 0.004(5) 0.031(6) 0.026(6)
C94 0.054(7) 0.075(8) 0.058(7) 0.010(6) 0.030(6) 0.025(6)
C95 0.052(6) 0.065(7) 0.042(5) 0.002(5) 0.025(5) 0.019(5)
C96 0.047(6) 0.100(9) 0.037(5) 0.016(5) 0.015(5) 0.041(6)
C97 0.053(7) 0.123(10) 0.035(6) 0.025(6) 0.010(5) 0.044(7)
C98 0.060(7) 0.110(10) 0.036(6) 0.017(6) 0.023(6) 0.028(7)
C99 0.067(8) 0.130(11) 0.036(6) 0.012(6) 0.026(6) 0.041(8)
C100 0.039(6) 0.090(8) 0.036(5) -0.002(5) 0.013(5) 0.023(6)
C101 0.039(6) 0.112(9) 0.035(5) 0.001(5) 0.016(5) 0.030(6)
C102 0.031(5) 0.071(7) 0.036(5) 0.003(4) 0.015(4) 0.026(5)
C103 0.035(5) 0.085(8) 0.038(5) -0.001(5) 0.015(4) 0.028(5)
C104 0.037(6) 0.156(13) 0.041(6) -0.001(7) 0.020(5) 0.022(7)
C105 0.027(5) 0.141(11) 0.043(6) -0.007(6) 0.015(5) 0.012(6)
C106 0.024(5) 0.127(11) 0.040(6) -0.017(6) 0.002(5) 0.010(6)
C107 0.036(5) 0.101(8) 0.028(5) 0.009(5) 0.012(4) 0.034(6)
C108 0.032(5) 0.059(6) 0.038(5) 0.007(4) 0.015(4) 0.018(5)
C109 0.034(5) 0.046(5) 0.033(5) 0.000(4) 0.008(4) 0.011(4)
C110 0.041(5) 0.045(5) 0.030(4) 0.001(4) 0.017(4) 0.009(4)
C111 0.038(5) 0.049(6) 0.051(6) -0.001(4) 0.022(5) -0.003(5)
C112 0.068(7) 0.059(7) 0.038(5) 0.003(5) 0.025(6) 0.002(6)
C113 0.053(6) 0.040(5) 0.068(7) 0.011(5) 0.035(6) 0.011(5)
C114 0.045(6) 0.038(5) 0.052(6) 0.014(4) 0.024(5) 0.020(4)
C115 0.060(7) 0.070(8) 0.118(11) 0.023(7) 0.064(8) 0.029(6)
C116 0.096(11) 0.048(7) 0.168(16) 0.012(8) 0.096(12) 0.021(8)
C117 0.145(15) 0.064(9) 0.161(16) 0.011(9) 0.134(14) 0.025(10)
C118 0.105(10) 0.065(8) 0.100(10) -0.002(7) 0.085(9) 0.015(7)
C119 0.058(7) 0.037(5) 0.076(7) 0.006(5) 0.047(6) 0.014(5)
C120 0.061(7) 0.038(5) 0.049(6) 0.010(4) 0.037(5) 0.012(5)
C121 0.033(5) 0.044(5) 0.031(5) 0.011(4) 0.010(4) 0.015(4)
C122 0.024(4) 0.044(5) 0.035(5) 0.003(4) 0.010(4) 0.011(4)
C123 0.040(6) 0.097(8) 0.028(5) -0.001(5) 0.010(4) 0.032(6)
C124 0.036(6) 0.132(11) 0.037(6) -0.003(6) 0.010(5) 0.032(7)
C125 0.031(5) 0.118(10) 0.030(5) -0.001(5) 0.006(4) 0.020(6)
C126 0.032(5) 0.057(6) 0.032(5) 0.008(4) 0.013(4) 0.011(4)
C127 0.027(5) 0.059(6) 0.034(5) 0.016(4) 0.009(4) 0.013(4)
C128 0.033(5) 0.052(6) 0.034(5) 0.007(4) 0.007(4) 0.013(4)
C129 0.055(6) 0.042(5) 0.032(5) 0.012(4) 0.015(5) 0.018(5)
C130 0.059(7) 0.078(7) 0.047(6) 0.008(5) 0.032(6) 0.028(6)
C131 0.074(8) 0.076(8) 0.042(6) 0.005(5) 0.027(6) 0.031(7)
C132 0.062(7) 0.057(7) 0.036(5) 0.004(5) 0.005(5) 0.019(6)
C133 0.042(6) 0.057(6) 0.039(5) 0.003(4) 0.002(5) 0.016(5)
C134 0.075(8) 0.058(7) 0.086(9) 0.018(6) 0.051(7) 0.022(6)
C135 0.104(11) 0.099(10) 0.116(12) 0.027(9) 0.090(11) 0.048(9)
C136 0.089(10) 0.082(9) 0.062(8) -0.004(6) 0.040(8) 0.023(8)
C137 0.082(8) 0.060(7) 0.062(7) 0.005(5) 0.053(7) 0.017(6)
C138 0.060(7) 0.041(5) 0.044(5) 0.006(4) 0.026(5) 0.020(5)
C139 0.046(6) 0.051(6) 0.037(5) 0.010(4) 0.017(5) 0.016(5)
C140 0.035(5) 0.046(5) 0.025(4) 0.008(4) 0.009(4) 0.013(4)
C141 0.028(4) 0.048(5) 0.021(4) 0.003(3) 0.002(4) 0.012(4)
C142 0.041(5) 0.090(8) 0.024(4) 0.000(4) 0.010(4) 0.029(5)
C143 0.027(5) 0.099(8) 0.037(5) -0.002(5) 0.003(4) 0.021(5)
C144 0.028(5) 0.076(7) 0.038(5) 0.008(5) 0.010(4) 0.018(5)
C145 0.030(5) 0.052(5) 0.032(5) 0.008(4) 0.012(4) 0.012(4)
C146 0.027(4) 0.044(5) 0.033(4) 0.011(4) 0.011(4) 0.013(4)
C147 0.040(5) 0.041(5) 0.039(5) 0.008(4) 0.020(4) 0.013(4)
C148 0.053(6) 0.037(5) 0.029(4) 0.011(4) 0.021(4) 0.016(4)
C149 0.057(7) 0.059(6) 0.048(6) 0.006(5) 0.027(5) 0.016(5)
C150 0.070(8) 0.078(8) 0.032(5) -0.003(5) 0.022(6) 0.021(6)
C151 0.060(7) 0.074(7) 0.031(5) 0.004(5) 0.008(5) 0.025(6)
C152 0.046(6) 0.069(7) 0.038(5) 0.005(5) 0.003(5) 0.019(5)
C153 0.042(6) 0.069(7) 0.065(7) 0.009(5) 0.031(6) 0.014(5)
C154 0.061(8) 0.106(10) 0.070(8) 0.023(7) 0.048(7) 0.036(7)
C155 0.071(9) 0.175(14) 0.056(7) 0.031(8) 0.048(7) 0.063(10)
C156 0.043(6) 0.121(10) 0.043(6) 0.000(6) 0.022(5) 0.023(7)
C157 0.031(5) 0.104(9) 0.035(5) 0.000(5) 0.017(5) 0.014(6)
C158 0.034(5) 0.111(9) 0.028(5) -0.007(5) 0.009(5) 0.018(6)
C159 0.027(5) 0.051(5) 0.026(4) 0.007(4) 0.009(4) 0.010(4)
C160 0.030(5) 0.062(6) 0.021(4) 0.011(4) 0.009(4) 0.018(4)
C161 0.043(6) 0.117(9) 0.029(5) 0.004(5) 0.015(5) 0.041(6)
C162 0.055(7) 0.153(12) 0.034(6) 0.006(6) 0.014(5) 0.060(8)
C163 0.041(5) 0.056(6) 0.027(4) 0.006(4) 0.013(4) 0.022(5)
C164 0.042(6) 0.129(10) 0.028(5) 0.007(5) 0.016(5) 0.043(7)
C165 0.036(5) 0.042(5) 0.028(4) 0.007(4) 0.013(4) 0.016(4)
C166 0.056(6) 0.039(5) 0.038(5) 0.008(4) 0.027(5) 0.014(5)
C167 0.052(6) 0.035(5) 0.032(5) 0.005(4) 0.020(4) 0.013(4)
C168 0.059(6) 0.055(6) 0.048(6) 0.014(5) 0.031(5) 0.022(5)
C169 0.082(9) 0.066(7) 0.036(6) -0.008(5) 0.027(6) 0.007(6)
C170 0.059(7) 0.079(8) 0.045(6) 0.007(5) 0.017(6) 0.018(6)
C171 0.067(7) 0.087(8) 0.032(5) 0.012(5) 0.017(5) 0.039(7)
C172 0.047(6) 0.064(7) 0.063(7) 0.022(5) 0.025(5) 0.028(5)
C173 0.109(11) 0.096(9) 0.057(7) 0.040(7) 0.040(7) 0.081(9)
C174 0.065(7) 0.052(6) 0.064(7) 0.020(5) 0.027(6) 0.026(6)
C175 0.060(7) 0.055(6) 0.055(6) 0.019(5) 0.032(6) 0.023(5)
C176 0.047(6) 0.046(5) 0.049(5) 0.016(4) 0.028(5) 0.020(5)
C177 0.040(5) 0.042(6) 0.054(6) 0.014(4) 0.020(5) 0.019(5)
C178 0.040(5) 0.046(6) 0.048(5) 0.009(4) 0.021(5) 0.023(5)
C179 0.039(5) 0.039(5) 0.045(5) 0.010(4) 0.016(4) 0.017(4)
C180 0.045(6) 0.040(6) 0.058(6) 0.002(5) 0.006(5) 0.009(5)
C181 0.038(6) 0.048(6) 0.058(6) 0.000(5) 0.001(5) 0.011(5)
C182 0.038(5) 0.049(6) 0.047(6) 0.009(4) 0.004(5) 0.019(5)
C183 0.035(5) 0.044(5) 0.031(4) 0.005(4) 0.009(4) 0.014(4)
C184 0.030(5) 0.056(6) 0.027(4) 0.011(4) 0.013(4) 0.021(4)
C185 0.036(5) 0.065(6) 0.028(4) 0.012(4) 0.017(4) 0.022(5)
C186 0.051(6) 0.054(6) 0.036(5) 0.016(4) 0.024(5) 0.016(5)
C187 0.058(7) 0.073(8) 0.054(7) 0.027(6) 0.010(6) 0.019(6)
C188 0.084(10) 0.071(8) 0.079(9) 0.042(7) 0.018(8) 0.019(8)
C189 0.054(7) 0.067(8) 0.084(9) 0.026(7) 0.021(7) -0.002(6)
C190 0.049(6) 0.062(7) 0.064(7) 0.016(6) 0.017(6) 0.019(6)
C191 0.044(6) 0.064(6) 0.048(6) 0.021(5) 0.017(5) 0.032(5)
C192 0.060(7) 0.067(7) 0.038(5) 0.019(5) 0.016(5) 0.036(6)
C193 0.104(10) 0.065(7) 0.051(6) 0.030(6) 0.027(7) 0.060(8)
C194 0.054(6) 0.042(6) 0.048(6) 0.008(4) 0.016(5) 0.017(5)
C195 0.049(6) 0.050(5) 0.031(4) 0.016(4) 0.022(4) 0.027(5)
C196 0.031(5) 0.052(6) 0.033(5) 0.011(4) 0.012(4) 0.020(4)
C197 0.027(4) 0.041(5) 0.020(4) 0.006(3) 0.001(3) 0.013(4)
C198 0.031(4) 0.039(5) 0.032(4) 0.011(4) 0.012(4) 0.015(4)
C199 0.034(5) 0.046(5) 0.039(5) 0.010(4) -0.003(4) 0.013(4)
C200 0.027(5) 0.065(7) 0.057(6) 0.012(5) 0.003(5) 0.018(5)
C201 0.029(5) 0.048(6) 0.053(6) 0.015(4) 0.006(4) 0.017(4)
C202 0.034(5) 0.049(5) 0.022(4) 0.008(4) 0.004(4) 0.021(4)
C203 0.034(5) 0.037(5) 0.027(4) 0.007(3) 0.013(4) 0.017(4)
C204 0.055(6) 0.046(5) 0.032(5) 0.012(4) 0.016(4) 0.028(5)
C205 0.062(6) 0.050(6) 0.037(5) 0.018(4) 0.029(5) 0.026(5)
C206 0.061(7) 0.059(7) 0.058(6) 0.027(5) 0.022(6) 0.033(6)
C207 0.086(9) 0.047(7) 0.078(8) 0.022(6) 0.026(7) 0.025(7)
C208 0.092(10) 0.049(7) 0.071(8) 0.012(6) 0.016(8) 0.010(7)
C209 0.078(8) 0.048(7) 0.060(7) 0.020(5) 0.017(6) 0.014(6)
C210 0.041(5) 0.057(6) 0.047(5) 0.016(5) 0.017(5) 0.028(5)
C211 0.050(6) 0.082(8) 0.053(6) 0.033(5) 0.024(5) 0.045(6)
C212 0.064(7) 0.058(6) 0.055(6) 0.032(5) 0.036(6) 0.031(6)
C213 0.041(5) 0.052(6) 0.038(5) 0.022(4) 0.017(4) 0.022(5)
C214 0.030(5) 0.038(5) 0.031(4) 0.006(4) 0.016(4) 0.007(4)
C215 0.036(5) 0.031(5) 0.031(4) 0.004(3) 0.011(4) 0.011(4)
C216 0.039(5) 0.039(5) 0.029(4) 0.009(4) 0.015(4) 0.017(4)
C217 0.036(5) 0.044(5) 0.030(4) 0.010(4) 0.011(4) 0.016(4)
C218 0.038(5) 0.028(5) 0.044(5) 0.010(4) 0.012(4) 0.004(4)
C219 0.036(5) 0.046(6) 0.051(6) 0.006(4) 0.004(5) 0.013(5)
C220 0.050(6) 0.042(5) 0.038(5) 0.010(4) 0.000(5) 0.022(5)
C221 0.036(5) 0.035(5) 0.028(4) 0.003(3) 0.008(4) 0.013(4)
C222 0.038(5) 0.040(5) 0.020(4) 0.009(3) 0.010(4) 0.019(4)
C223 0.044(5) 0.045(5) 0.032(4) 0.013(4) 0.018(4) 0.020(4)
C224 0.055(6) 0.050(6) 0.045(5) 0.018(4) 0.031(5) 0.029(5)
C225 0.066(7) 0.060(7) 0.055(6) 0.025(5) 0.033(6) 0.034(6)
C226 0.099(10) 0.048(6) 0.071(7) 0.024(5) 0.056(8) 0.034(7)
C227 0.063(7) 0.053(6) 0.051(6) 0.009(5) 0.027(6) 0.013(6)
C228 0.059(7) 0.051(6) 0.040(5) 0.009(4) 0.020(5) 0.022(5)
C229 0.040(6) 0.085(8) 0.046(6) 0.008(5) 0.022(5) 0.004(6)
C230 0.041(6) 0.044(6) 0.045(5) 0.006(4) 0.016(5) 0.005(5)
C231 0.045(7) 0.099(9) 0.043(6) 0.019(6) 0.018(5) 0.029(7)
C232 0.059(7) 0.079(8) 0.023(5) 0.004(5) 0.005(5) 0.029(6)
C233 0.054(7) 0.076(8) 0.119(11) 0.059(8) 0.063(8) 0.046(7)
C234 0.056(8) 0.067(8) 0.086(9) 0.015(7) 0.039(7) 0.011(6)
C235 0.083(11) 0.102(12) 0.073(9) 0.014(8) 0.039(9) -0.007(9)
C236 0.055(7) 0.074(8) 0.022(5) -0.003(5) 0.001(5) 0.018(6)
C237 0.038(6) 0.064(7) 0.069(7) 0.024(6) 0.010(5) 0.026(5)
C238 0.065(8) 0.092(10) 0.072(8) 0.009(7) 0.024(7) 0.039(8)
C239 0.048(6) 0.079(7) 0.039(5) 0.007(5) 0.029(5) 0.012(6)
C241 0.051(8) 0.116(12) 0.058(8) 0.010(8) -0.017(7) -0.005(8)

loop_
_atom_type_symbol
_atom_type_description
_atom_type_scat_dispersion_real
_atom_type_scat_dispersion_imag
_atom_type_scat_source
C C 0.0033 0.0016 'International Tables Vol C Tables 4.2.6.8 and 6.1.1.4'
H H 0.0000 0.0000 'International Tables Vol C Tables 4.2.6.8 and 6.1.1.4'
N N 0.0061 0.0033 'International Tables Vol C Tables 4.2.6.8 and 6.1.1.4'
O O 0.0106 0.0060 'International Tables Vol C Tables 4.2.6.8 and 6.1.1.4'
Mn Mn 0.3368 0.7283 'International Tables Vol C Tables 4.2.6.8 and 6.1.1.4'
S S 0.1246 0.1234 'International Tables Vol C Tables 4.2.6.8 and 6.1.1.4'

loop_
_geom_angle_atom_site_label_1
_geom_angle_atom_site_label_2
_geom_angle_atom_site_label_3
_geom_angle
_geom_angle_site_symmetry_1
_geom_angle_site_symmetry_3
_geom_angle_publ_flag
O12 Mn1 N3 71.9(2) . . ?
O12 Mn1 N30 122.0(3) . . ?
N3 Mn1 N30 166.1(3) . . ?
O12 Mn1 O6 98.8(2) . . ?
N3 Mn1 O6 107.8(2) . . ?
N30 Mn1 O6 71.5(2) . . ?
O12 Mn1 N28 90.5(3) . . ?
N3 Mn1 N28 111.1(3) . . ?
N30 Mn1 N28 71.5(3) . . ?
O6 Mn1 N28 141.0(3) . . ?
O12 Mn1 N1 143.2(2) . . ?
N3 Mn1 N1 71.3(3) . . ?
N30 Mn1 N1 94.8(3) . . ?
O6 Mn1 N1 93.9(2) . . ?
N28 Mn1 N1 101.0(3) . . ?
N39 Mn2 O8 71.5(2) . . ?
N39 Mn2 N5 168.7(3) . . ?
O8 Mn2 N5 119.6(2) . . ?
N39 Mn2 O1 108.8(3) . . ?
O8 Mn2 O1 96.2(2) . . ?
N5 Mn2 O1 73.7(2) . . ?
N39 Mn2 O12 106.5(3) . . ?
O8 Mn2 O12 96.2(2) . . ?
N5 Mn2 O12 71.4(2) . . ?
O1 Mn2 O12 144.7(2) . . ?
N39 Mn2 N37 71.9(3) . . ?
O8 Mn2 N37 143.2(2) . . ?
N5 Mn2 N37 97.1(3) . . ?
O1 Mn2 N37 92.5(2) . . ?
O12 Mn2 N37 97.0(2) . . ?
N48 Mn3 N7 162.6(3) . . ?
N48 Mn3 O10 72.0(2) . . ?
N7 Mn3 O10 125.0(2) . . ?
N48 Mn3 O1 112.1(3) . . ?
N7 Mn3 O1 70.9(2) . . ?
O10 Mn3 O1 101.1(2) . . ?
N48 Mn3 N9 107.1(3) . . ?
N7 Mn3 N9 71.5(3) . . ?
O10 Mn3 N9 91.6(3) . . ?
O1 Mn3 N9 140.8(3) . . ?
N48 Mn3 N46 69.7(3) . . ?
N7 Mn3 N46 93.1(3) . . ?
O10 Mn3 N46 141.7(2) . . ?
O1 Mn3 N46 94.5(2) . . ?
N9 Mn3 N46 98.1(3) . . ?
N12 Mn4 O2 72.2(2) . . ?
N12 Mn4 O6 115.1(2) . . ?
O2 Mn4 O6 97.0(2) . . ?
N12 Mn4 N32 169.6(3) . . ?
O2 Mn4 N32 115.3(3) . . ?
O6 Mn4 N32 72.1(2) . . ?
N12 Mn4 O7 100.6(2) . . ?
O2 Mn4 O7 95.3(2) . . ?
O6 Mn4 O7 144.3(2) . . ?
N32 Mn4 O7 72.3(2) . . ?
N12 Mn4 N10 70.5(3) . . ?
O2 Mn4 N10 142.4(2) . . ?
O6 Mn4 N10 94.2(3) . . ?
N32 Mn4 N10 102.3(3) . . ?
O7 Mn4 N10 96.2(2) . . ?
O2 Mn5 O9 95.6(2) . . ?
O2 Mn5 N41 107.8(3) . . ?
O9 Mn5 N41 72.8(2) . . ?
O2 Mn5 N14 73.3(2) . . ?
O9 Mn5 N14 109.5(2) . . ?
N41 Mn5 N14 177.4(3) . . ?
O2 Mn5 O8 93.2(2) . . ?
O9 Mn5 O8 144.3(2) . . ?
N41 Mn5 O8 71.5(2) . . ?
N14 Mn5 O8 106.2(2) . . ?
O2 Mn5 O3 145.6(2) . . ?
O9 Mn5 O3 96.1(2) . . ?
N41 Mn5 O3 106.5(3) . . ?
N14 Mn5 O3 72.3(2) . . ?
O8 Mn5 O3 95.8(2) . . ?
N16 Mn6 N50 167.4(3) . . ?
N16 Mn6 O3 71.8(2) . . ?
N50 Mn6 O3 117.8(3) . . ?
N16 Mn6 O11 114.9(3) . . ?
N50 Mn6 O11 73.3(2) . . ?
O3 Mn6 O11 97.7(2) . . ?
N16 Mn6 O10 100.7(3) . . ?
N50 Mn6 O10 71.7(2) . . ?
O3 Mn6 O10 92.8(2) . . ?
O11 Mn6 O10 144.4(2) . . ?
N16 Mn6 N18 70.6(3) . . ?
N50 Mn6 N18 100.2(3) . . ?
O3 Mn6 N18 141.9(3) . . ?
O11 Mn6 N18 92.8(2) . . ?
O10 Mn6 N18 99.6(3) . . ?
N21 Mn7 N34 164.1(3) . . ?
N21 Mn7 O7 125.0(2) . . ?
N34 Mn7 O7 70.9(2) . . ?
N21 Mn7 O4 71.2(2) . . ?
N34 Mn7 O4 107.6(2) . . ?
O7 Mn7 O4 103.1(2) . . ?
N21 Mn7 N19 70.7(3) . . ?
N34 Mn7 N19 111.3(3) . . ?
O7 Mn7 N19 91.7(3) . . ?
O4 Mn7 N19 141.0(2) . . ?
N21 Mn7 N36 93.2(3) . . ?
N34 Mn7 N36 71.0(3) . . ?
O7 Mn7 N36 141.2(2) . . ?
O4 Mn7 N36 95.2(2) . . ?
N19 Mn7 N36 95.2(3) . . ?
N43 Mn8 O9 71.5(2) . . ?
N43 Mn8 N23 169.1(3) . . ?
O9 Mn8 N23 115.5(2) . . ?
N43 Mn8 O4 115.6(2) . . ?
O9 Mn8 O4 96.8(2) . . ?
N23 Mn8 O4 72.8(2) . . ?
N43 Mn8 O5 99.4(2) . . ?
O9 Mn8 O5 94.6(2) . . ?
N23 Mn8 O5 72.4(2) . . ?
O4 Mn8 O5 145.0(2) . . ?
N43 Mn8 N45 71.4(3) . . ?
O9 Mn8 N45 142.3(2) . . ?
N23 Mn8 N45 102.2(2) . . ?
O4 Mn8 N45 93.4(2) . . ?
O5 Mn8 N45 97.5(2) . . ?
N25 Mn9 N52 162.0(3) . . ?
N25 Mn9 O5 72.2(2) . . ?
N52 Mn9 O5 125.8(3) . . ?
N25 Mn9 O11 109.1(3) . . ?
N52 Mn9 O11 71.4(2) . . ?
O5 Mn9 O11 99.8(2) . . ?
N25 Mn9 N54 110.2(3) . . ?
N52 Mn9 N54 71.2(3) . . ?
O5 Mn9 N54 92.1(2) . . ?
O11 Mn9 N54 140.7(2) . . ?
N25 Mn9 N27 69.8(3) . . ?
N52 Mn9 N27 92.3(3) . . ?
O5 Mn9 N27 141.8(2) . . ?
O11 Mn9 N27 94.7(2) . . ?
N54 Mn9 N27 98.6(2) . . ?
N57 Mn10 N84 160.3(3) . . ?
N57 Mn10 O19 124.4(3) . . ?
N84 Mn10 O19 72.6(3) . . ?
N57 Mn10 O13 72.2(2) . . ?
N84 Mn10 O13 117.5(3) . . ?
O19 Mn10 O13 100.0(2) . . ?
N57 Mn10 N55 70.7(3) . . ?
N84 Mn10 N55 99.9(3) . . ?
O19 Mn10 N55 95.1(3) . . ?
O13 Mn10 N55 142.3(3) . . ?
N57 Mn10 N82 93.3(3) . . ?
N84 Mn10 N82 69.8(3) . . ?
O19 Mn10 N82 142.2(3) . . ?
O13 Mn10 N82 93.6(2) . . ?
N55 Mn10 N82 95.3(3) . . ?
N93 Mn11 N59 162.5(3) . . ?
N93 Mn11 O21 72.7(2) . . ?
N59 Mn11 O21 124.6(2) . . ?
N93 Mn11 O13 108.1(2) . . ?
N59 Mn11 O13 73.2(2) . . ?
O21 Mn11 O13 100.6(2) . . ?
N93 Mn11 O14 107.1(2) . . ?
N59 Mn11 O14 71.9(2) . . ?
O21 Mn11 O14 93.8(2) . . ?
O13 Mn11 O14 144.5(2) . . ?
N93 Mn11 N91 70.7(2) . . ?
N59 Mn11 N91 91.9(3) . . ?
O21 Mn11 N91 143.4(2) . . ?
O13 Mn11 N91 92.0(2) . . ?
O14 Mn11 N91 95.4(2) . . ?
N102 Mn12 N61 157.6(3) . . ?
N102 Mn12 O14 119.9(2) . . ?
N61 Mn12 O14 71.7(2) . . ?
N102 Mn12 O23 73.0(2) . . ?
N61 Mn12 O23 124.6(2) . . ?
O14 Mn12 O23 106.0(2) . . ?
N102 Mn12 N63 96.7(3) . . ?
N61 Mn12 N63 70.9(3) . . ?
O14 Mn12 N63 142.4(3) . . ?
O23 Mn12 N63 91.8(2) . . ?
N102 Mn12 N100 69.4(2) . . ?
N61 Mn12 N100 92.8(3) . . ?
O14 Mn12 N100 89.8(2) . . ?
O23 Mn12 N100 142.2(2) . . ?
N63 Mn12 N100 96.0(2) . . ?
N66 Mn13 N86 171.2(3) . . ?
N66 Mn13 O15 71.9(2) . . ?
N86 Mn13 O15 111.6(2) . . ?
N66 Mn13 O20 115.7(2) . . ?
N86 Mn13 O20 72.6(2) . . ?
O15 Mn13 O20 93.3(2) . . ?
N66 Mn13 O19 99.1(2) . . ?
N86 Mn13 O19 72.7(2) . . ?
O15 Mn13 O19 97.4(2) . . ?
O20 Mn13 O19 145.3(2) . . ?
N66 Mn13 N64 71.2(3) . . ?
N86 Mn13 N64 105.6(3) . . ?
O15 Mn13 N64 142.8(3) . . ?
O20 Mn13 N64 98.4(2) . . ?
O19 Mn13 N64 92.8(2) . . ?
N68 Mn14 N95 167.6(3) . . ?
N68 Mn14 O22 117.9(2) . . ?
N95 Mn14 O22 73.0(2) . . ?
N68 Mn14 O16 73.0(2) . . ?
N95 Mn14 O16 101.8(2) . . ?
O22 Mn14 O16 92.0(2) . . ?
N68 Mn14 O21 96.8(2) . . ?
N95 Mn14 O21 72.3(2) . . ?
O22 Mn14 O21 145.2(2) . . ?
O16 Mn14 O21 97.1(2) . . ?
N68 Mn14 O15 72.1(2) . . ?
N95 Mn14 O15 113.4(2) . . ?
O22 Mn14 O15 100.1(2) . . ?
O16 Mn14 O15 144.7(2) . . ?
O21 Mn14 O15 91.6(2) . . ?
N70 Mn15 N104 161.1(3) . . ?
N70 Mn15 O16 72.1(2) . . ?
N104 Mn15 O16 122.8(2) . . ?
N70 Mn15 O24 119.6(2) . . ?
N104 Mn15 O24 71.3(2) . . ?
O16 Mn15 O24 102.6(2) . . ?
N70 Mn15 O23 95.9(2) . . ?
N104 Mn15 O23 73.4(2) . . ?
O16 Mn15 O23 91.78(19) . . ?
O24 Mn15 O23 144.2(2) . . ?
N70 Mn15 N72 69.8(2) . . ?
N104 Mn15 N72 95.6(2) . . ?
O16 Mn15 N72 141.5(2) . . ?
O24 Mn15 N72 91.9(2) . . ?
O23 Mn15 N72 96.9(2) . . ?
N75 Mn16 N88 172.9(3) . . ?
N75 Mn16 O20 115.4(2) . . ?
N88 Mn16 O20 71.7(2) . . ?
N75 Mn16 O17 71.8(2) . . ?
N88 Mn16 O17 107.7(2) . . ?
O20 Mn16 O17 101.4(2) . . ?
N75 Mn16 N73 70.5(3) . . ?
N88 Mn16 N73 110.3(3) . . ?
O20 Mn16 N73 90.6(2) . . ?
O17 Mn16 N73 142.0(2) . . ?
N75 Mn16 N90 102.2(3) . . ?
N88 Mn16 N90 70.7(3) . . ?
O20 Mn16 N90 142.3(2) . . ?
O17 Mn16 N90 92.0(2) . . ?
N73 Mn16 N90 100.2(3) . . ?
N97 Mn17 O22 71.8(2) . . ?
N97 Mn17 N77 170.3(2) . . ?
O22 Mn17 N77 111.9(2) . . ?
N97 Mn17 O17 116.6(2) . . ?
O22 Mn17 O17 93.2(2) . . ?
N77 Mn17 O17 72.6(2) . . ?
N97 Mn17 O18 99.3(2) . . ?
O22 Mn17 O18 99.4(2) . . ?
N77 Mn17 O18 71.5(2) . . ?
O17 Mn17 O18 144.1(2) . . ?
N97 Mn17 N99 71.4(3) . . ?
O22 Mn17 N99 142.4(3) . . ?
N77 Mn17 N99 105.6(3) . . ?
O17 Mn17 N99 96.2(2) . . ?
O18 Mn17 N99 94.0(2) . . ?
N79 Mn18 N106 163.8(3) . . ?
N79 Mn18 O18 72.4(2) . . ?
N106 Mn18 O18 123.9(3) . . ?
N79 Mn18 O24 107.8(3) . . ?
N106 Mn18 O24 72.1(2) . . ?
O18 Mn18 O24 96.5(2) . . ?
N79 Mn18 N108 108.9(3) . . ?
N106 Mn18 N108 71.5(3) . . ?
O18 Mn18 N108 98.4(2) . . ?
O24 Mn18 N108 143.0(3) . . ?
N79 Mn18 N81 70.3(3) . . ?
N106 Mn18 N81 93.5(3) . . ?
O18 Mn18 N81 142.5(3) . . ?
O24 Mn18 N81 92.4(2) . . ?
N108 Mn18 N81 96.0(3) . . ?
N111 Mn19 N112 120.0(4) . . ?
N111 Mn19 N110 115.0(4) . . ?
N112 Mn19 N110 124.1(3) . . ?
N111 Mn19 N109 95.9(4) . . ?
N112 Mn19 N109 94.7(3) . . ?
N110 Mn19 N109 89.0(3) . . ?
N111 Mn19 O25 88.8(4) . . ?
N112 Mn19 O25 88.0(3) . . ?
N110 Mn19 O25 83.6(3) . . ?
N109 Mn19 O25 172.4(3) . . ?
N121 Mn20 N122 73.34(6) . . ?
N121 Mn20 N114 104.5(3) . . ?
N122 Mn20 N114 119.3(3) . . ?
N121 Mn20 N115 93.5(4) . . ?
N122 Mn20 N115 112.0(4) . . ?
N114 Mn20 N115 128.5(5) . . ?
N121 Mn20 O26 156.4(5) . . ?
N122 Mn20 O26 83.1(5) . . ?
N114 Mn20 O26 88.0(6) . . ?
N115 Mn20 O26 94.1(6) . . ?
C13 O1 Mn2 118.6(5) . . ?
C13 O1 Mn3 111.6(5) . . ?
Mn2 O1 Mn3 129.0(3) . . ?
C26 O2 Mn4 113.5(5) . . ?
C26 O2 Mn5 117.2(5) . . ?
Mn4 O2 Mn5 129.3(3) . . ?
C32 O3 Mn6 114.7(5) . . ?
C32 O3 Mn5 118.0(5) . . ?
Mn6 O3 Mn5 127.2(3) . . ?
C45 O4 Mn7 113.5(5) . . ?
C45 O4 Mn8 118.4(5) . . ?
Mn7 O4 Mn8 128.0(3) . . ?
C51 O5 Mn9 112.8(5) . . ?
C51 O5 Mn8 118.0(5) . . ?
Mn9 O5 Mn8 129.1(3) . . ?
C64 O6 Mn4 118.4(5) . . ?
C64 O6 Mn1 112.9(5) . . ?
Mn4 O6 Mn1 128.0(3) . . ?
C70 O7 Mn7 115.6(5) . . ?
C70 O7 Mn4 117.4(5) . . ?
Mn7 O7 Mn4 126.7(3) . . ?
C83 O8 Mn2 114.0(5) . . ?
C83 O8 Mn5 119.0(5) . . ?
Mn2 O8 Mn5 126.9(3) . . ?
C89 O9 Mn8 113.4(5) . . ?
C89 O9 Mn5 119.2(5) . . ?
Mn8 O9 Mn5 127.2(3) . . ?
C102 O10 Mn3 113.2(5) . . ?
C102 O10 Mn6 118.8(5) . . ?
Mn3 O10 Mn6 127.9(3) . . ?
C108 O11 Mn6 118.0(5) . . ?
C108 O11 Mn9 113.2(5) . . ?
Mn6 O11 Mn9 127.8(3) . . ?
C7 O12 Mn1 115.0(5) . . ?
C7 O12 Mn2 119.3(5) . . ?
Mn1 O12 Mn2 125.7(2) . . ?
C121 O13 Mn10 112.5(5) . . ?
C121 O13 Mn11 117.9(5) . . ?
Mn10 O13 Mn11 127.9(3) . . ?
C127 O14 Mn12 113.0(5) . . ?
C127 O14 Mn11 118.8(5) . . ?
Mn12 O14 Mn11 127.0(3) . . ?
C140 O15 Mn13 113.9(5) . . ?
C140 O15 Mn14 117.2(5) . . ?
Mn13 O15 Mn14 128.1(2) . . ?
C146 O16 Mn15 112.0(5) . . ?
C146 O16 Mn14 117.5(5) . . ?
Mn15 O16 Mn14 128.9(3) . . ?
C159 O17 Mn17 117.8(5) . . ?
C159 O17 Mn16 113.2(5) . . ?
Mn17 O17 Mn16 128.9(3) . . ?
C165 O18 Mn18 113.7(5) . . ?
C165 O18 Mn17 118.1(5) . . ?
Mn18 O18 Mn17 128.2(3) . . ?
C178 O19 Mn10 114.0(5) . . ?
C178 O19 Mn13 116.9(5) . . ?
Mn10 O19 Mn13 129.1(3) . . ?
C184 O20 Mn16 114.2(5) . . ?
C184 O20 Mn13 117.9(5) . . ?
Mn16 O20 Mn13 127.8(3) . . ?
C197 O21 Mn11 112.5(5) . . ?
C197 O21 Mn14 117.1(5) . . ?
Mn11 O21 Mn14 130.3(3) . . ?
C203 O22 Mn17 113.6(5) . . ?
C203 O22 Mn14 118.4(5) . . ?
Mn17 O22 Mn14 126.9(3) . . ?
C216 O23 Mn12 111.4(5) . . ?
C216 O23 Mn15 116.4(5) . . ?
Mn12 O23 Mn15 131.1(3) . . ?
C222 O24 Mn15 119.4(5) . . ?
C222 O24 Mn18 111.8(4) . . ?
Mn15 O24 Mn18 128.0(3) . . ?
Mn19 O25 H197 99.2(6) . . ?
Mn20 O26 H181 154.0(14) . . ?
H231 O27 H232 106.7(7) . . ?
H182 O28 H191 107.5(8) . . ?
O53 O29 H229 49.4(12) . . ?
O53 O29 H230 64.9(13) . . ?
H229 O29 H230 103.9(11) . . ?
H233 O30 H234 107.8(6) . . ?
H221 O31 H222 108.5(9) . . ?
H215 O32 H216 103(3) . . ?
H183 O33 H184 105.5(10) . . ?
H217 O34 H218 105(2) . . ?
H227 O35 H228 106.3(10) . . ?
O37 O36 H225 45.5(11) . . ?
O37 O36 H226 57.5(13) . . ?
H225 O36 H226 86.6(12) . . ?
O37 O36 H238 107.0(17) . . ?
H225 O36 H238 62.4(9) . . ?
H226 O36 H238 135.2(17) . . ?
O37 O36 H239 75.3(15) . . ?
H225 O36 H239 80.9(11) . . ?
H226 O36 H239 32.7(6) . . ?
H238 O36 H239 106.4(14) . . ?
O36 O37 H225 80.2(16) . . ?
O36 O37 H226 49.2(12) . . ?
H225 O37 H226 106.4(16) . . ?
O36 O37 H239 47.5(11) . . ?
H225 O37 H239 84.6(12) . . ?
H226 O37 H239 22.5(4) . . ?
O51 O38 H207 80.9(13) . . ?
O51 O38 H208 46.9(10) . . ?
H207 O38 H208 106.4(15) . . ?
O51 O38 H210 32.9(9) . . ?
H207 O38 H210 111.2(15) . . ?
H208 O38 H210 49.9(8) . . ?
H195 O39 H196 105.3(11) . . ?
H201 O40 H202 107.7(6) . . ?
H187 O41 H188 105.1(11) . . ?
H205 O42 H206 118.2(12) . . ?
H205 O42 H235 17.99(18) . . ?
H206 O42 H235 108.8(13) . . ?
H185 O43 H186 106.6(12) . . ?
H193 O44 H194 108.3(7) . . ?
H211 O45 H212 106.3(15) . . ?
H213 O46 H214 107.7(17) . . ?
H203 O47 H204 108.7(7) . . ?
H236 O48 H237 107.5(7) . . ?
H223 O49 H224 107.3(8) . . ?
C235 O50 O52 149.9(14) . 1_556 ?
C235 O50 H240 106.7(14) . . ?
O52 O50 H240 101.5(12) 1_556 . ?
O38 O51 H208 35.3(8) . . ?
O38 O51 H209 147(2) . . ?
H208 O51 H209 128(2) . . ?
O38 O51 H210 38.8(10) . . ?
H208 O51 H210 45.5(10) . . ?
H209 O51 H210 108(2) . . ?
O50 O52 H192 94.8(16) 1_554 . ?
O50 O52 H198 59.8(12) 1_554 . ?
H192 O52 H198 108(2) . . ?
O29 O53 H219 110(2) . . ?
O29 O53 H220 112(2) . . ?
H219 O53 H220 108.7(17) . . ?
O29 O53 H229 67.4(16) . . ?
H219 O53 H229 50.2(10) . . ?
H220 O53 H229 151(2) . . ?
O29 O53 H230 58.6(13) . . ?
H219 O53 H230 117.5(16) . . ?
H220 O53 H230 53.9(9) . . ?
H229 O53 H230 113.1(19) . . ?
H199 O54 H200 108.7(10) . . ?
H189 O55 H190 107.0(8) . . ?
C1 N1 C5 118.3(8) . . ?
C1 N1 Mn1 126.2(7) . . ?
C5 N1 Mn1 115.3(6) . . ?
C6 N2 H1 118.4(8) . . ?
C6 N2 H2 121.2(8) . . ?
H1 N2 H2 120.3(8) . . ?
C6 N3 N4 119.1(7) . . ?
C6 N3 Mn1 123.0(6) . . ?
N4 N3 Mn1 117.8(5) . . ?
C7 N4 N3 110.0(7) . . ?
C8 N5 C12 120.2(7) . . ?
C8 N5 Mn2 120.8(6) . . ?
C12 N5 Mn2 118.4(5) . . ?
C13 N6 N7 107.6(7) . . ?
C14 N7 N6 119.5(9) . . ?
C14 N7 Mn3 120.3(7) . . ?
N6 N7 Mn3 119.9(5) . . ?
C14 N8 H3 112.8(16) . . ?
C14 N8 H4 118.9(13) . . ?
H3 N8 H4 122.8(18) . . ?
C15 N9 C19 116.0(10) . . ?
C15 N9 Mn3 116.4(9) . . ?
C19 N9 Mn3 127.6(7) . . ?
C20 N10 C24 116.4(9) . . ?
C20 N10 Mn4 126.9(8) . . ?
C24 N10 Mn4 116.6(6) . . ?
C25 N11 H16 119.8(7) . . ?
C25 N11 H17 118.8(8) . . ?
H16 N11 H17 121.3(8) . . ?
C25 N12 N13 116.0(7) . . ?
C25 N12 Mn4 124.0(6) . . ?
N13 N12 Mn4 119.9(5) . . ?
C26 N13 N12 110.0(7) . . ?
C27 N14 C31 119.9(7) . . ?
C27 N14 Mn5 119.9(5) . . ?
C31 N14 Mn5 120.2(5) . . ?
C32 N15 N16 110.4(8) . . ?
C33 N16 N15 116.4(8) . . ?
C33 N16 Mn6 124.8(7) . . ?
N15 N16 Mn6 118.8(6) . . ?
C33 N17 H18 120.9(11) . . ?
C33 N17 H19 118.6(10) . . ?
H18 N17 H19 119.7(12) . . ?
C34 N18 C38 113.7(9) . . ?
C34 N18 Mn6 118.2(6) . . ?
C38 N18 Mn6 128.0(8) . . ?
C39 N19 C43 117.4(8) . . ?
C39 N19 Mn7 126.1(7) . . ?
C43 N19 Mn7 115.8(6) . . ?
C44 N20 H31 120.3(8) . . ?
C44 N20 H32 118.6(8) . . ?
H31 N20 H32 121.1(8) . . ?
C44 N21 N22 116.7(7) . . ?
C44 N21 Mn7 123.3(6) . . ?
N22 N21 Mn7 119.6(5) . . ?
C45 N22 N21 109.2(7) . . ?
C46 N23 C50 121.2(7) . . ?
C46 N23 Mn8 119.3(5) . . ?
C50 N23 Mn8 119.5(5) . . ?
C51 N24 N25 109.3(7) . . ?
C52 N25 N24 115.5(7) . . ?
C52 N25 Mn9 125.5(6) . . ?
N24 N25 Mn9 119.0(5) . . ?
C52 N26 H33 119.6(9) . . ?
C52 N26 H34 120.3(8) . . ?
H33 N26 H34 120.0(9) . . ?
C57 N27 C53 117.0(8) . . ?
C57 N27 Mn9 126.8(7) . . ?
C53 N27 Mn9 116.2(6) . . ?
C58 N28 C62 116.8(9) . . ?
C58 N28 Mn1 126.8(7) . . ?
C62 N28 Mn1 116.2(6) . . ?
C63 N29 H46 118.6(10) . . ?
C63 N29 H47 118.6(10) . . ?
H46 N29 H47 122.6(11) . . ?
C63 N30 N31 116.7(8) . . ?
C63 N30 Mn1 122.5(7) . . ?
N31 N30 Mn1 119.6(6) . . ?
C64 N31 N30 108.7(7) . . ?
C65 N32 C69 121.1(7) . . ?
C65 N32 Mn4 119.9(5) . . ?
C69 N32 Mn4 118.5(6) . . ?
C70 N33 N34 111.2(7) . . ?
C71 N34 N33 117.5(7) . . ?
C71 N34 Mn7 123.7(6) . . ?
N33 N34 Mn7 118.6(5) . . ?
C71 N35 H48 118.5(8) . . ?
C71 N35 H49 120.3(7) . . ?
H48 N35 H49 121.2(7) . . ?
C76 N36 C72 118.8(7) . . ?
C76 N36 Mn7 126.1(6) . . ?
C72 N36 Mn7 115.0(5) . . ?
C77 N37 C81 117.4(9) . . ?
C77 N37 Mn2 126.3(7) . . ?
C81 N37 Mn2 116.1(6) . . ?
C82 N38 H61 120.6(10) . . ?
C82 N38 H62 118.8(11) . . ?
H61 N38 H62 120.4(10) . . ?
C82 N39 N40 116.7(8) . . ?
C82 N39 Mn2 122.7(7) . . ?
N40 N39 Mn2 120.2(6) . . ?
C83 N40 N39 109.3(7) . . ?
C84 N41 C88 119.4(7) . . ?
C84 N41 Mn5 121.7(6) . . ?
C88 N41 Mn5 118.8(6) . . ?
C89 N42 N43 108.2(7) . . ?
C90 N43 N42 116.3(7) . . ?
C90 N43 Mn8 123.1(6) . . ?
N42 N43 Mn8 120.5(5) . . ?
C90 N44 H63 120.6(8) . . ?
C90 N44 H64 120.2(7) . . ?
H63 N44 H64 119.3(8) . . ?
C95 N45 C91 118.4(8) . . ?
C95 N45 Mn8 126.1(6) . . ?
C91 N45 Mn8 115.5(6) . . ?
C96 N46 C100 117.1(8) . . ?
C96 N46 Mn3 126.3(7) . . ?
C100 N46 Mn3 116.4(6) . . ?
C101 N47 H76 119.4(9) . . ?
C101 N47 H77 119.4(10) . . ?
H76 N47 H77 121.2(10) . . ?
C101 N48 N49 115.8(8) . . ?
C101 N48 Mn3 125.2(7) . . ?
N49 N48 Mn3 119.0(6) . . ?
C102 N49 N48 108.7(8) . . ?
C103 N50 C107 119.3(8) . . ?
C103 N50 Mn6 120.6(6) . . ?
C107 N50 Mn6 120.1(6) . . ?
C108 N51 N52 108.0(7) . . ?
C109 N52 N51 116.1(7) . . ?
C109 N52 Mn9 122.8(6) . . ?
N51 N52 Mn9 120.7(5) . . ?
C109 N53 H78 118.1(8) . . ?
C109 N53 H79 120.9(7) . . ?
H78 N53 H79 121.0(8) . . ?
C110 N54 C114 117.9(7) . . ?
C110 N54 Mn9 115.9(5) . . ?
C114 N54 Mn9 125.7(6) . . ?
C115 N55 C119 119.1(10) . . ?
C115 N55 Mn10 127.0(9) . . ?
C119 N55 Mn10 113.8(6) . . ?
C120 N56 H91 120.4(9) . . ?
C120 N56 H92 119.7(8) . . ?
H91 N56 H92 119.9(9) . . ?
C120 N57 N58 116.5(8) . . ?
C120 N57 Mn10 123.3(6) . . ?
N58 N57 Mn10 119.0(5) . . ?
C121 N58 N57 108.5(7) . . ?
C126 N59 C122 120.6(7) . . ?
C126 N59 Mn11 120.1(6) . . ?
C122 N59 Mn11 118.4(6) . . ?
C127 N60 N61 110.3(7) . . ?
C128 N61 N60 117.6(7) . . ?
C128 N61 Mn12 123.0(6) . . ?
N60 N61 Mn12 118.6(5) . . ?
C128 N62 H93 120.1(8) . . ?
C128 N62 H94 119.6(8) . . ?
H93 N62 H94 120.3(9) . . ?
C133 N63 C129 118.4(8) . . ?
C133 N63 Mn12 125.9(7) . . ?
C129 N63 Mn12 115.7(6) . . ?
C134 N64 C138 118.0(9) . . ?
C134 N64 Mn13 127.3(8) . . ?
C138 N64 Mn13 114.6(6) . . ?
C139 N65 H106 119.9(9) . . ?
C139 N65 H107 120.5(8) . . ?
H106 N65 H107 119.6(8) . . ?
C139 N66 N67 117.1(7) . . ?
C139 N66 Mn13 123.5(6) . . ?
N67 N66 Mn13 118.9(5) . . ?
C140 N67 N66 110.2(7) . . ?
C145 N68 C141 121.0(7) . . ?
C145 N68 Mn14 118.7(5) . . ?
C141 N68 Mn14 120.2(6) . . ?
C146 N69 N70 109.6(7) . . ?
C147 N70 N69 115.0(7) . . ?
C147 N70 Mn15 125.6(6) . . ?
N69 N70 Mn15 119.2(5) . . ?
C147 N71 H108 121.1(8) . . ?
C147 N71 H109 118.3(8) . . ?
H108 N71 H109 120.5(8) . . ?
C148 N72 C152 117.5(8) . . ?
C148 N72 Mn15 115.4(5) . . ?
C152 N72 Mn15 127.0(7) . . ?
C153 N73 C157 117.0(8) . . ?
C153 N73 Mn16 126.3(7) . . ?
C157 N73 Mn16 116.7(6) . . ?
C158 N74 H121 120.0(9) . . ?
C158 N74 H122 118.5(9) . . ?
H121 N74 H122 121.4(10) . . ?
C158 N75 N76 115.2(7) . . ?
C158 N75 Mn16 124.9(6) . . ?
N76 N75 Mn16 119.4(5) . . ?
C159 N76 N75 109.7(7) . . ?
C160 N77 C163 121.0(7) . . ?
C160 N77 Mn17 118.5(5) . . ?
C163 N77 Mn17 120.5(5) . . ?
C165 N78 N79 109.0(7) . . ?
C166 N79 N78 115.1(8) . . ?
C166 N79 Mn18 125.3(6) . . ?
N78 N79 Mn18 118.5(5) . . ?
C166 N80 H123 120.5(8) . . ?
C166 N80 H124 118.8(8) . . ?
H123 N80 H124 120.7(8) . . ?
C167 N81 C171 118.5(8) . . ?
C167 N81 Mn18 116.1(6) . . ?
C171 N81 Mn18 125.4(7) . . ?
C172 N82 C176 118.0(8) . . ?
C172 N82 Mn10 126.6(7) . . ?
C176 N82 Mn10 115.1(6) . . ?
C177 N83 H136 121.2(9) . . ?
C177 N83 H137 118.9(8) . . ?
H136 N83 H137 119.9(9) . . ?
C177 N84 N85 115.2(8) . . ?
C177 N84 Mn10 126.6(6) . . ?
N85 N84 Mn10 117.8(5) . . ?
C178 N85 N84 110.8(7) . . ?
C179 N86 C183 120.3(7) . . ?
C179 N86 Mn13 120.4(5) . . ?
C183 N86 Mn13 119.3(6) . . ?
C184 N87 N88 110.3(7) . . ?
C185 N88 N87 118.3(7) . . ?
C185 N88 Mn16 121.7(6) . . ?
N87 N88 Mn16 119.0(5) . . ?
C185 N89 H138 120.1(8) . . ?
C185 N89 H139 119.2(8) . . ?
H138 N89 H139 120.7(8) . . ?
C190 N90 C186 117.7(8) . . ?
C190 N90 Mn16 125.8(7) . . ?
C186 N90 Mn16 116.5(6) . . ?
C191 N91 C195 117.2(8) . . ?
C191 N91 Mn11 128.9(6) . . ?
C195 N91 Mn11 113.5(5) . . ?
C196 N92 H151 119.4(8) . . ?
C196 N92 H152 121.1(8) . . ?
H151 N92 H152 119.5(8) . . ?
C196 N93 N94 114.9(7) . . ?
C196 N93 Mn11 125.1(6) . . ?
N94 N93 Mn11 118.7(5) . . ?
C197 N94 N93 109.7(7) . . ?
C198 N95 C202 120.3(7) . . ?
C198 N95 Mn14 120.5(5) . . ?
C202 N95 Mn14 119.1(5) . . ?
C203 N96 N97 108.4(6) . . ?
C204 N97 N96 117.4(7) . . ?
C204 N97 Mn17 122.6(6) . . ?
N96 N97 Mn17 119.4(5) . . ?
C204 N98 H153 119.7(7) . . ?
C204 N98 H154 119.6(9) . . ?
H153 N98 H154 120.7(8) . . ?
C209 N99 C205 115.1(8) . . ?
C209 N99 Mn17 128.0(7) . . ?
C205 N99 Mn17 116.9(6) . . ?
C210 N100 C214 116.5(7) . . ?
C210 N100 Mn12 128.2(6) . . ?
C214 N100 Mn12 115.2(5) . . ?
C215 N101 H166 120.8(7) . . ?
C215 N101 H167 118.9(7) . . ?
H166 N101 H167 120.2(8) . . ?
C215 N102 N103 114.8(7) . . ?
C215 N102 Mn12 125.4(6) . . ?
N103 N102 Mn12 119.0(5) . . ?
C216 N103 N102 107.9(7) . . ?
C221 N104 C217 120.5(7) . . ?
C221 N104 Mn15 120.3(5) . . ?
C217 N104 Mn15 118.8(5) . . ?
C222 N105 N106 109.7(7) . . ?
C223 N106 N105 116.4(7) . . ?
C223 N106 Mn18 122.6(6) . . ?
N105 N106 Mn18 119.3(5) . . ?
C223 N107 H168 118.5(7) . . ?
C223 N107 H169 120.6(8) . . ?
H168 N107 H169 120.8(8) . . ?
C228 N108 C224 117.1(8) . . ?
C228 N108 Mn18 127.7(6) . . ?
C224 N108 Mn18 115.2(6) . . ?
C229 N109 Mn19 165.6(9) . . ?
C230 N110 Mn19 166.2(8) . . ?
C231 N111 Mn19 170.4(10) . . ?
C232 N112 Mn19 170.0(10) . . ?
C233 N114 Mn20 173.0(11) . . ?
C234 N115 Mn20 166.3(12) . . ?
C241 N116 N121 69.3(14) . 1_565 ?
N116 N121 C241 46.0(8) 1_545 1_545 ?
N116 N121 Mn20 104.5(7) 1_545 . ?
C241 N121 Mn20 150.2(8) 1_545 . ?
C242 N122 Mn20 117.60(7) . . ?
N1 C1 C2 123.2(11) . . ?
N1 C1 H5 118.3(10) . . ?
C2 C1 H5 118.5(11) . . ?
C3 C2 C1 118.3(11) . . ?
C3 C2 H6 123.3(13) . . ?
C1 C2 H6 118.3(13) . . ?
C2 C3 C4 120.3(10) . . ?
C2 C3 H7 118.9(13) . . ?
C4 C3 H7 120.7(13) . . ?
C5 C4 C3 116.8(10) . . ?
C5 C4 H8 122.6(10) . . ?
C3 C4 H8 120.6(10) . . ?
N1 C5 C4 123.0(9) . . ?
N1 C5 C6 115.4(8) . . ?
C4 C5 C6 121.5(9) . . ?
N3 C6 N2 126.6(8) . . ?
N3 C6 C5 114.6(8) . . ?
N2 C6 C5 118.7(8) . . ?
N4 C7 O12 125.3(8) . . ?
N4 C7 C8 119.0(7) . . ?
O12 C7 C8 115.7(7) . . ?
N5 C8 C9 120.5(8) . . ?
N5 C8 C7 112.2(7) . . ?
C9 C8 C7 127.2(8) . . ?
C10 C9 C8 117.9(8) . . ?
C10 C9 H9 121.9(9) . . ?
C8 C9 H9 120.1(9) . . ?
C11 C10 C9 121.7(9) . . ?
C11 C10 H10 120.6(10) . . ?
C9 C10 H10 117.7(11) . . ?
C10 C11 C12 118.0(9) . . ?
C10 C11 H11 121.0(9) . . ?
C12 C11 H11 121.0(10) . . ?
N5 C12 C11 121.7(8) . . ?
N5 C12 C13 112.3(7) . . ?
C11 C12 C13 126.0(8) . . ?
N6 C13 O1 128.5(8) . . ?
N6 C13 C12 115.2(8) . . ?
O1 C13 C12 116.4(8) . . ?
N7 C14 N8 120.0(13) . . ?
N7 C14 C15 116.7(10) . . ?
N8 C14 C15 122.9(12) . . ?
N9 C15 C16 125.3(14) . . ?
N9 C15 C14 114.7(12) . . ?
C16 C15 C14 116.9(15) . . ?
C15 C16 C17 110(2) . . ?
C15 C16 H12 113(2) . . ?
C17 C16 H12 107(3) . . ?
C18 C17 C16 118.4(16) . . ?
C18 C17 H13 117.9(18) . . ?
C16 C17 H13 118.5(19) . . ?
C17 C18 C19 116.9(13) . . ?
C17 C18 H14 121.4(15) . . ?
C19 C18 H14 121.6(15) . . ?
N9 C19 C18 126.3(12) . . ?
N9 C19 H15 116.6(10) . . ?
C18 C19 H15 117.1(11) . . ?
N10 C20 C21 122.0(12) . . ?
N10 C20 H20 116.3(12) . . ?
C21 C20 H20 121.7(12) . . ?
C22 C21 C20 118.7(12) . . ?
C22 C21 H21 123.9(16) . . ?
C20 C21 H21 117.3(17) . . ?
C21 C22 C23 119.4(12) . . ?
C21 C22 H22 118.6(14) . . ?
C23 C22 H22 122.1(15) . . ?
C24 C23 C22 121.3(11) . . ?
C24 C23 H23 117.8(11) . . ?
C22 C23 H23 120.9(11) . . ?
N10 C24 C23 122.1(9) . . ?
N10 C24 C25 112.9(8) . . ?
C23 C24 C25 124.9(10) . . ?
N12 C25 N11 123.3(8) . . ?
N12 C25 C24 116.0(8) . . ?
N11 C25 C24 120.8(8) . . ?
N13 C26 O2 124.3(8) . . ?
N13 C26 C27 119.2(7) . . ?
O2 C26 C27 116.5(7) . . ?
N14 C27 C28 122.4(8) . . ?
N14 C27 C26 113.0(7) . . ?
C28 C27 C26 124.6(8) . . ?
C29 C28 C27 118.5(8) . . ?
C29 C28 H24 120.0(9) . . ?
C27 C28 H24 121.5(9) . . ?
C28 C29 C30 119.4(9) . . ?
C28 C29 H25 121.1(10) . . ?
C30 C29 H25 119.5(10) . . ?
C31 C30 C29 118.9(9) . . ?
C31 C30 H26 120.2(9) . . ?
C29 C30 H26 120.9(9) . . ?
N14 C31 C30 121.0(8) . . ?
N14 C31 C32 112.5(7) . . ?
C30 C31 C32 126.5(8) . . ?
N15 C32 O3 123.9(8) . . ?
N15 C32 C31 119.4(8) . . ?
O3 C32 C31 116.7(8) . . ?
N16 C33 N17 126.3(10) . . ?
N16 C33 C34 113.1(9) . . ?
N17 C33 C34 120.4(10) . . ?
N18 C34 C35 124.1(11) . . ?
N18 C34 C33 113.3(8) . . ?
C35 C34 C33 122.6(11) . . ?
C34 C35 C36 117.3(13) . . ?
C34 C35 H27 121.0(12) . . ?
C36 C35 H27 121.6(12) . . ?
C37 C36 C35 120.2(12) . . ?
C37 C36 H28 122.2(15) . . ?
C35 C36 H28 117.5(16) . . ?
C36 C37 C38 117.6(13) . . ?
C36 C37 H29 121.2(14) . . ?
C38 C37 H29 121.2(16) . . ?
C37 C38 N18 127.0(13) . . ?
C37 C38 H30 117.3(13) . . ?
N18 C38 H30 115.7(11) . . ?
N19 C39 C40 123.8(11) . . ?
N19 C39 H35 119.3(10) . . ?
C40 C39 H35 116.9(11) . . ?
C39 C40 C41 118.1(11) . . ?
C39 C40 H36 120.4(14) . . ?
C41 C40 H36 121.5(13) . . ?
C42 C41 C40 119.7(11) . . ?
C42 C41 H37 123.9(14) . . ?
C40 C41 H37 116.3(12) . . ?
C41 C42 C43 119.4(11) . . ?
C41 C42 H38 120.3(11) . . ?
C43 C42 H38 120.3(10) . . ?
N19 C43 C42 121.4(9) . . ?
N19 C43 C44 113.0(8) . . ?
C42 C43 C44 125.5(9) . . ?
N21 C44 N20 124.4(8) . . ?
N21 C44 C43 116.2(8) . . ?
N20 C44 C43 119.4(8) . . ?
O4 C45 N22 126.2(8) . . ?
O4 C45 C46 116.5(7) . . ?
N22 C45 C46 117.2(7) . . ?
N23 C46 C47 121.9(8) . . ?
N23 C46 C45 113.0(7) . . ?
C47 C46 C45 125.1(8) . . ?
C46 C47 C48 116.8(8) . . ?
C46 C47 H39 120.7(9) . . ?
C48 C47 H39 122.5(9) . . ?
C49 C48 C47 121.6(9) . . ?
C49 C48 H40 120.5(10) . . ?
C47 C48 H40 117.9(10) . . ?
C48 C49 C50 118.2(8) . . ?
C48 C49 H41 122.2(9) . . ?
C50 C49 H41 119.6(9) . . ?
N23 C50 C49 120.4(8) . . ?
N23 C50 C51 113.8(7) . . ?
C49 C50 C51 125.8(8) . . ?
N24 C51 O5 126.5(8) . . ?
N24 C51 C50 117.3(7) . . ?
O5 C51 C50 116.2(7) . . ?
N25 C52 N26 124.7(9) . . ?
N25 C52 C53 114.5(8) . . ?
N26 C52 C53 120.8(8) . . ?
N27 C53 C54 122.4(9) . . ?
N27 C53 C52 114.1(7) . . ?
C54 C53 C52 123.5(9) . . ?
C55 C54 C53 118.7(9) . . ?
C55 C54 H42 121.5(10) . . ?
C53 C54 H42 119.8(10) . . ?
C54 C55 C56 119.3(9) . . ?
C54 C55 H43 121.9(11) . . ?
C56 C55 H43 118.8(10) . . ?
C57 C56 C55 118.0(9) . . ?
C57 C56 H44 119.9(10) . . ?
C55 C56 H44 122.2(9) . . ?
N27 C57 C56 124.6(10) . . ?
N27 C57 H45 117.1(9) . . ?
C56 C57 H45 118.4(10) . . ?
N28 C58 C59 124.6(10) . . ?
N28 C58 H50 117.9(10) . . ?
C59 C58 H50 117.5(10) . . ?
C58 C59 C60 118.4(10) . . ?
C58 C59 H51 119.9(11) . . ?
C60 C59 H51 121.7(12) . . ?
C61 C60 C59 117.6(12) . . ?
C61 C60 H52 123.7(15) . . ?
C59 C60 H52 118.5(13) . . ?
C60 C61 C62 120.7(12) . . ?
C60 C61 H53 119.6(12) . . ?
C62 C61 H53 119.7(11) . . ?
N28 C62 C61 121.4(10) . . ?
N28 C62 C63 113.6(9) . . ?
C61 C62 C63 124.8(10) . . ?
N30 C63 N29 126.9(10) . . ?
N30 C63 C62 114.8(9) . . ?
N29 C63 C62 117.5(11) . . ?
O6 C64 N31 125.6(8) . . ?
O6 C64 C65 116.4(8) . . ?
N31 C64 C65 118.0(8) . . ?
N32 C65 C66 122.6(8) . . ?
N32 C65 C64 113.0(8) . . ?
C66 C65 C64 124.3(9) . . ?
C65 C66 C67 116.3(10) . . ?
C65 C66 H54 122.3(11) . . ?
C67 C66 H54 121.4(11) . . ?
C68 C67 C66 120.0(10) . . ?
C68 C67 H55 121.1(11) . . ?
C66 C67 H55 118.9(12) . . ?
C69 C68 C67 119.7(9) . . ?
C69 C68 H56 120.4(10) . . ?
C67 C68 H56 119.9(10) . . ?
N32 C69 C68 120.1(9) . . ?
N32 C69 C70 113.9(8) . . ?
C68 C69 C70 126.0(8) . . ?
N33 C70 O7 123.5(9) . . ?
N33 C70 C69 119.4(8) . . ?
O7 C70 C69 117.1(7) . . ?
N35 C71 N34 125.3(8) . . ?
N35 C71 C72 120.9(7) . . ?
N34 C71 C72 113.6(7) . . ?
N36 C72 C73 121.6(8) . . ?
N36 C72 C71 116.1(7) . . ?
C73 C72 C71 122.3(8) . . ?
C74 C73 C72 118.8(9) . . ?
C74 C73 H57 120.9(9) . . ?
C72 C73 H57 120.3(9) . . ?
C73 C74 C75 119.1(9) . . ?
C73 C74 H58 120.6(10) . . ?
C75 C74 H58 120.3(10) . . ?
C76 C75 C74 118.5(9) . . ?
C76 C75 H59 119.9(10) . . ?
C74 C75 H59 121.6(10) . . ?
N36 C76 C75 123.2(9) . . ?
N36 C76 H60 117.9(9) . . ?
C75 C76 H60 118.9(9) . . ?
N37 C77 C78 123.4(11) . . ?
N37 C77 H65 118.5(10) . . ?
C78 C77 H65 118.1(11) . . ?
C79 C78 C77 119.1(11) . . ?
C79 C78 H66 120.6(13) . . ?
C77 C78 H66 120.3(15) . . ?
C78 C79 C80 119.2(11) . . ?
C78 C79 H67 121.6(15) . . ?
C80 C79 H67 119.3(17) . . ?
C79 C80 C81 117.8(12) . . ?
C79 C80 H68 121.4(13) . . ?
C81 C80 H68 120.8(13) . . ?
N37 C81 C80 123.1(10) . . ?
N37 C81 C82 114.9(9) . . ?
C80 C81 C82 121.9(11) . . ?
N39 C82 N38 124.6(11) . . ?
N39 C82 C81 113.6(9) . . ?
N38 C82 C81 121.7(10) . . ?
N40 C83 O8 124.6(8) . . ?
N40 C83 C84 120.4(7) . . ?
O8 C83 C84 115.0(8) . . ?
N41 C84 C85 123.1(8) . . ?
N41 C84 C83 112.1(7) . . ?
C85 C84 C83 124.8(8) . . ?
C84 C85 C86 116.5(9) . . ?
C84 C85 H69 121.4(10) . . ?
C86 C85 H69 122.0(9) . . ?
C87 C86 C85 120.4(9) . . ?
C87 C86 H70 120.3(10) . . ?
C85 C86 H70 119.2(10) . . ?
C88 C87 C86 119.0(9) . . ?
C88 C87 H71 121.8(10) . . ?
C86 C87 H71 118.7(10) . . ?
N41 C88 C87 121.5(8) . . ?
N41 C88 C89 112.8(7) . . ?
C87 C88 C89 125.7(8) . . ?
O9 C89 N42 125.9(8) . . ?
O9 C89 C88 116.1(7) . . ?
N42 C89 C88 117.9(7) . . ?
N43 C90 N44 122.6(8) . . ?
N43 C90 C91 114.6(7) . . ?
N44 C90 C91 122.8(7) . . ?
N45 C91 C92 121.6(8) . . ?
N45 C91 C90 115.1(7) . . ?
C92 C91 C90 123.3(8) . . ?
C93 C92 C91 118.6(9) . . ?
C93 C92 H72 121.1(9) . . ?
C91 C92 H72 120.2(10) . . ?
C92 C93 C94 119.6(9) . . ?
C92 C93 H73 120.7(11) . . ?
C94 C93 H73 119.6(11) . . ?
C95 C94 C93 117.5(10) . . ?
C95 C94 H74 120.7(11) . . ?
C93 C94 H74 121.8(11) . . ?
N45 C95 C94 124.4(10) . . ?
N45 C95 H75 117.6(9) . . ?
C94 C95 H75 118.0(10) . . ?
N46 C96 C97 122.2(10) . . ?
N46 C96 H80 117.7(9) . . ?
C97 C96 H80 120.0(10) . . ?
C98 C97 C96 119.8(10) . . ?
C98 C97 H81 119.4(11) . . ?
C96 C97 H81 120.7(11) . . ?
C97 C98 C99 119.5(10) . . ?
C97 C98 H82 122.4(11) . . ?
C99 C98 H82 118.1(11) . . ?
C100 C99 C98 117.1(11) . . ?
C100 C99 H83 121.0(11) . . ?
C98 C99 H83 121.9(10) . . ?
N46 C100 C99 124.1(10) . . ?
N46 C100 C101 112.3(8) . . ?
C99 C100 C101 123.5(10) . . ?
N48 C101 N47 125.1(9) . . ?
N48 C101 C100 116.1(9) . . ?
N47 C101 C100 118.8(9) . . ?
O10 C102 N49 126.8(9) . . ?
O10 C102 C103 116.1(8) . . ?
N49 C102 C103 117.1(8) . . ?
N50 C103 C104 121.1(9) . . ?
N50 C103 C102 112.3(8) . . ?
C104 C103 C102 126.5(9) . . ?
C105 C104 C103 119.9(10) . . ?
C105 C104 H84 119.0(11) . . ?
C103 C104 H84 121.1(11) . . ?
C104 C105 C106 118.1(10) . . ?
C104 C105 H85 122.1(10) . . ?
C106 C105 H85 119.8(10) . . ?
C107 C106 C105 119.7(9) . . ?
C107 C106 H86 121.1(11) . . ?
C105 C106 H86 119.2(10) . . ?
N50 C107 C106 121.9(9) . . ?
N50 C107 C108 111.5(8) . . ?
C106 C107 C108 126.6(9) . . ?
O11 C108 N51 125.9(8) . . ?
O11 C108 C107 116.9(8) . . ?
N51 C108 C107 117.0(8) . . ?
N52 C109 N53 123.4(8) . . ?
N52 C109 C110 114.6(8) . . ?
N53 C109 C110 121.9(8) . . ?
N54 C110 C111 123.6(8) . . ?
N54 C110 C109 114.3(7) . . ?
C111 C110 C109 122.1(8) . . ?
C112 C111 C110 118.1(9) . . ?
C112 C111 H87 122.7(10) . . ?
C110 C111 H87 119.2(9) . . ?
C111 C112 C113 119.7(9) . . ?
C111 C112 H88 118.8(11) . . ?
C113 C112 H88 121.5(11) . . ?
C114 C113 C112 118.4(9) . . ?
C114 C113 H89 120.4(10) . . ?
C112 C113 H89 121.2(10) . . ?
N54 C114 C113 122.2(9) . . ?
N54 C114 H90 119.0(9) . . ?
C113 C114 H90 118.8(9) . . ?
N55 C115 C116 127.2(14) . . ?
N55 C115 H95 117.3(13) . . ?
C116 C115 H95 115.5(12) . . ?
C115 C116 C117 115.0(12) . . ?
C115 C116 H96 127.1(19) . . ?
C117 C116 H96 118.0(17) . . ?
C116 C117 C118 122.2(13) . . ?
C116 C117 H97 125.3(15) . . ?
C118 C117 H97 112.1(18) . . ?
C119 C118 C117 115.1(14) . . ?
C119 C118 H98 122.0(11) . . ?
C117 C118 H98 123.0(12) . . ?
N55 C119 C118 121.1(10) . . ?
N55 C119 C120 116.4(9) . . ?
C118 C119 C120 122.5(11) . . ?
N57 C120 N56 125.2(9) . . ?
N57 C120 C119 114.0(9) . . ?
N56 C120 C119 120.7(9) . . ?
N58 C121 O13 127.0(8) . . ?
N58 C121 C122 117.6(7) . . ?
O13 C121 C122 115.3(7) . . ?
N59 C122 C123 121.4(8) . . ?
N59 C122 C121 114.0(7) . . ?
C123 C122 C121 124.6(8) . . ?
C122 C123 C124 117.9(8) . . ?
C122 C123 H99 122.5(9) . . ?
C124 C123 H99 119.6(9) . . ?
C125 C124 C123 120.6(9) . . ?
C125 C124 H100 119.4(10) . . ?
C123 C124 H100 120.0(10) . . ?
C124 C125 C126 117.4(9) . . ?
C124 C125 H101 120.1(9) . . ?
C126 C125 H101 122.5(9) . . ?
N59 C126 C125 122.1(8) . . ?
N59 C126 C127 113.6(7) . . ?
C125 C126 C127 124.2(8) . . ?
N60 C127 O14 126.0(8) . . ?
N60 C127 C126 119.1(8) . . ?
O14 C127 C126 114.9(8) . . ?
N61 C128 N62 125.3(8) . . ?
N61 C128 C129 115.0(8) . . ?
N62 C128 C129 119.7(9) . . ?
N63 C129 C130 120.9(9) . . ?
N63 C129 C128 114.5(8) . . ?
C130 C129 C128 124.5(9) . . ?
C129 C130 C131 119.4(10) . . ?
C129 C130 H102 119.4(10) . . ?
C131 C130 H102 121.1(10) . . ?
C130 C131 C132 119.2(10) . . ?
C130 C131 H103 119.1(12) . . ?
C132 C131 H103 121.7(11) . . ?
C133 C132 C131 117.2(9) . . ?
C133 C132 H104 122.3(12) . . ?
C131 C132 H104 120.5(11) . . ?
N63 C133 C132 124.7(10) . . ?
N63 C133 H105 117.0(10) . . ?
C132 C133 H105 118.3(10) . . ?
N64 C134 C135 122.4(12) . . ?
N64 C134 H110 118.2(11) . . ?
C135 C134 H110 119.4(12) . . ?
C136 C135 C134 119.2(11) . . ?
C136 C135 H111 118.5(14) . . ?
C134 C135 H111 122.3(16) . . ?
C137 C136 C135 117.9(11) . . ?
C137 C136 H112 119.4(14) . . ?
C135 C136 H112 122.5(14) . . ?
C136 C137 C138 120.9(12) . . ?
C136 C137 H113 120.8(11) . . ?
C138 C137 H113 118.2(11) . . ?
N64 C138 C137 121.5(10) . . ?
N64 C138 C139 115.7(8) . . ?
C137 C138 C139 122.8(10) . . ?
N66 C139 N65 125.8(9) . . ?
N66 C139 C138 114.4(8) . . ?
N65 C139 C138 119.8(8) . . ?
O15 C140 N67 124.8(8) . . ?
O15 C140 C141 117.6(7) . . ?
N67 C140 C141 117.6(7) . . ?
N68 C141 C142 120.5(8) . . ?
N68 C141 C140 112.7(7) . . ?
C142 C141 C140 126.8(7) . . ?
C141 C142 C143 118.6(8) . . ?
C141 C142 H114 121.5(9) . . ?
C143 C142 H114 119.8(9) . . ?
C144 C143 C142 120.2(8) . . ?
C144 C143 H115 120.6(10) . . ?
C142 C143 H115 119.3(9) . . ?
C143 C144 C145 118.5(9) . . ?
C143 C144 H116 121.5(9) . . ?
C145 C144 H116 120.0(9) . . ?
N68 C145 C144 121.1(8) . . ?
N68 C145 C146 114.2(7) . . ?
C144 C145 C146 124.6(8) . . ?
N69 C146 O16 126.7(8) . . ?
N69 C146 C145 117.4(7) . . ?
O16 C146 C145 115.9(7) . . ?
N70 C147 N71 123.5(8) . . ?
N70 C147 C148 114.2(8) . . ?
N71 C147 C148 122.3(8) . . ?
N72 C148 C149 121.5(8) . . ?
N72 C148 C147 114.6(8) . . ?
C149 C148 C147 123.8(9) . . ?
C150 C149 C148 119.4(10) . . ?
C150 C149 H117 120.8(10) . . ?
C148 C149 H117 119.7(10) . . ?
C149 C150 C151 120.1(10) . . ?
C149 C150 H118 118.2(12) . . ?
C151 C150 H118 121.7(11) . . ?
C150 C151 C152 118.2(9) . . ?
C150 C151 H119 118.3(11) . . ?
C152 C151 H119 123.5(12) . . ?
N72 C152 C151 123.2(10) . . ?
N72 C152 H120 119.7(10) . . ?
C151 C152 H120 117.1(10) . . ?
N73 C153 C154 124.3(10) . . ?
N73 C153 H125 118.3(10) . . ?
C154 C153 H125 117.3(10) . . ?
C153 C154 C155 118.2(10) . . ?
C153 C154 H126 122.3(12) . . ?
C155 C154 H126 119.5(11) . . ?
C156 C155 C154 118.3(10) . . ?
C156 C155 H127 118.3(13) . . ?
C154 C155 H127 123.0(11) . . ?
C157 C156 C155 119.6(10) . . ?
C157 C156 H128 119.4(10) . . ?
C155 C156 H128 120.9(11) . . ?
N73 C157 C156 122.5(9) . . ?
N73 C157 C158 114.0(8) . . ?
C156 C157 C158 123.5(9) . . ?
N75 C158 N74 126.0(9) . . ?
N75 C158 C157 113.6(8) . . ?
N74 C158 C157 120.2(8) . . ?
O17 C159 N76 125.8(8) . . ?
O17 C159 C160 116.9(7) . . ?
N76 C159 C160 117.3(7) . . ?
N77 C160 C161 121.1(8) . . ?
N77 C160 C159 114.1(7) . . ?
C161 C160 C159 124.9(7) . . ?
C162 C161 C160 118.0(8) . . ?
C162 C161 H129 121.2(10) . . ?
C160 C161 H129 120.8(9) . . ?
C161 C162 C164 120.4(9) . . ?
C161 C162 H130 118.9(10) . . ?
C164 C162 H130 120.7(10) . . ?
N77 C163 C164 121.6(8) . . ?
N77 C163 C165 114.3(8) . . ?
C164 C163 C165 124.0(8) . . ?
C163 C164 C162 117.9(9) . . ?
C163 C164 H131 119.9(9) . . ?
C162 C164 H131 122.2(10) . . ?
N78 C165 O18 126.4(8) . . ?
N78 C165 C163 117.9(8) . . ?
O18 C165 C163 115.7(7) . . ?
N79 C166 N80 126.2(9) . . ?
N79 C166 C167 112.6(8) . . ?
N80 C166 C167 121.1(8) . . ?
N81 C167 C168 123.8(9) . . ?
N81 C167 C166 114.7(8) . . ?
C168 C167 C166 121.5(9) . . ?
C167 C168 C169 117.2(10) . . ?
C167 C168 H132 121.6(10) . . ?
C169 C168 H132 121.2(10) . . ?
C170 C169 C168 119.3(10) . . ?
C170 C169 H133 122.7(12) . . ?
C168 C169 H133 118.0(13) . . ?
C169 C170 C171 119.4(10) . . ?
C169 C170 H134 120.5(12) . . ?
C171 C170 H134 120.0(12) . . ?
N81 C171 C170 121.6(10) . . ?
N81 C171 H135 120.0(10) . . ?
C170 C171 H135 118.4(10) . . ?
N82 C172 C173 122.6(10) . . ?
N82 C172 H140 118.1(9) . . ?
C173 C172 H140 119.3(10) . . ?
C172 C173 C174 118.6(10) . . ?
C172 C173 H141 120.5(14) . . ?
C174 C173 H141 120.9(11) . . ?
C175 C174 C173 118.8(9) . . ?
C175 C174 H142 120.0(12) . . ?
C173 C174 H142 121.1(11) . . ?
C174 C175 C176 120.2(10) . . ?
C174 C175 H143 119.5(10) . . ?
C176 C175 H143 120.3(10) . . ?
N82 C176 C175 121.8(9) . . ?
N82 C176 C177 114.3(7) . . ?
C175 C176 C177 123.9(9) . . ?
N84 C177 N83 126.9(9) . . ?
N84 C177 C176 113.5(8) . . ?
N83 C177 C176 119.6(8) . . ?
N85 C178 O19 124.6(8) . . ?
N85 C178 C179 118.5(8) . . ?
O19 C178 C179 116.8(8) . . ?
N86 C179 C180 121.7(8) . . ?
N86 C179 C178 113.1(8) . . ?
C180 C179 C178 125.1(8) . . ?
C181 C180 C179 118.2(9) . . ?
C181 C180 H144 119.8(10) . . ?
C179 C180 H144 121.9(9) . . ?
C180 C181 C182 119.7(9) . . ?
C180 C181 H145 119.8(10) . . ?
C182 C181 H145 120.3(10) . . ?
C181 C182 C183 120.5(8) . . ?
C181 C182 H146 120.0(9) . . ?
C183 C182 H146 119.5(9) . . ?
N86 C183 C182 119.6(8) . . ?
N86 C183 C184 112.9(7) . . ?
C182 C183 C184 127.5(8) . . ?
O20 C184 N87 124.7(8) . . ?
O20 C184 C183 117.1(7) . . ?
N87 C184 C183 118.2(7) . . ?
N88 C185 N89 123.5(9) . . ?
N88 C185 C186 115.6(8) . . ?
N89 C185 C186 120.8(8) . . ?
N90 C186 C187 121.5(9) . . ?
N90 C186 C185 114.0(8) . . ?
C187 C186 C185 124.5(9) . . ?
C186 C187 C188 120.5(10) . . ?
C186 C187 H147 119.0(11) . . ?
C188 C187 H147 120.4(11) . . ?
C189 C188 C187 119.3(10) . . ?
C189 C188 H148 120.1(13) . . ?
C187 C188 H148 120.6(13) . . ?
C188 C189 C190 115.9(11) . . ?
C188 C189 H149 122.4(12) . . ?
C190 C189 H149 121.7(12) . . ?
N90 C190 C189 125.1(10) . . ?
N90 C190 H150 118.2(10) . . ?
C189 C190 H150 116.7(11) . . ?
N91 C191 C192 124.7(10) . . ?
N91 C191 H155 117.3(9) . . ?
C192 C191 H155 118.0(9) . . ?
C191 C192 C193 117.7(9) . . ?
C191 C192 H156 122.9(11) . . ?
C193 C192 H156 119.4(10) . . ?
C194 C193 C192 120.1(9) . . ?
C194 C193 H157 121.7(13) . . ?
C192 C193 H157 118.1(11) . . ?
C193 C194 C195 117.3(10) . . ?
C193 C194 H158 121.1(10) . . ?
C195 C194 H158 121.5(9) . . ?
N91 C195 C194 123.1(8) . . ?
N91 C195 C196 114.6(7) . . ?
C194 C195 C196 122.3(9) . . ?
N93 C196 N92 124.1(8) . . ?
N93 C196 C195 114.7(8) . . ?
N92 C196 C195 121.1(8) . . ?
N94 C197 O21 126.1(7) . . ?
N94 C197 C198 117.3(7) . . ?
O21 C197 C198 116.6(7) . . ?
N95 C198 C199 122.8(7) . . ?
N95 C198 C197 113.4(7) . . ?
C199 C198 C197 123.9(7) . . ?
C198 C199 C200 117.2(8) . . ?
C198 C199 H159 122.0(8) . . ?
C200 C199 H159 120.7(9) . . ?
C201 C200 C199 119.9(8) . . ?
C201 C200 H160 119.8(9) . . ?
C199 C200 H160 120.3(10) . . ?
C200 C201 C202 119.0(8) . . ?
C200 C201 H161 120.7(9) . . ?
C202 C201 H161 120.3(9) . . ?
N95 C202 C201 120.8(8) . . ?
N95 C202 C203 112.8(7) . . ?
C201 C202 C203 126.4(7) . . ?
O22 C203 N96 126.3(7) . . ?
O22 C203 C202 116.4(6) . . ?
N96 C203 C202 117.3(7) . . ?
N97 C204 N98 123.6(8) . . ?
N97 C204 C205 113.7(8) . . ?
N98 C204 C205 122.7(7) . . ?
N99 C205 C206 124.0(9) . . ?
N99 C205 C204 114.1(7) . . ?
C206 C205 C204 121.8(9) . . ?
C205 C206 C207 118.5(10) . . ?
C205 C206 H162 121.2(11) . . ?
C207 C206 H162 120.2(10) . . ?
C208 C207 C206 118.0(10) . . ?
C208 C207 H163 120.7(12) . . ?
C206 C207 H163 121.3(12) . . ?
C209 C208 C207 118.6(11) . . ?
C209 C208 H164 119.7(13) . . ?
C207 C208 H164 121.6(12) . . ?
C208 C209 N99 125.7(11) . . ?
C208 C209 H165 118.6(12) . . ?
N99 C209 H165 115.7(10) . . ?
N100 C210 C211 124.7(9) . . ?
N100 C210 H170 118.5(9) . . ?
C211 C210 H170 116.9(9) . . ?
C210 C211 C212 118.0(8) . . ?
C210 C211 H171 120.5(11) . . ?
C212 C211 H171 121.6(10) . . ?
C213 C212 C211 118.2(8) . . ?
C213 C212 H172 122.0(11) . . ?
C211 C212 H172 119.7(10) . . ?
C212 C213 C214 120.6(9) . . ?
C212 C213 H173 119.1(8) . . ?
C214 C213 H173 120.2(8) . . ?
N100 C214 C213 121.9(8) . . ?
N100 C214 C215 113.6(7) . . ?
C213 C214 C215 124.5(8) . . ?
N102 C215 N101 124.4(8) . . ?
N102 C215 C214 115.8(7) . . ?
N101 C215 C214 119.8(7) . . ?
O23 C216 N103 128.0(7) . . ?
O23 C216 C217 118.0(7) . . ?
N103 C216 C217 114.1(7) . . ?
N104 C217 C218 120.9(7) . . ?
N104 C217 C216 113.0(7) . . ?
C218 C217 C216 126.0(8) . . ?
C219 C218 C217 120.1(8) . . ?
C219 C218 H174 120.0(9) . . ?
C217 C218 H174 119.9(8) . . ?
C218 C219 C220 118.5(8) . . ?
C218 C219 H175 120.8(9) . . ?
C220 C219 H175 120.7(9) . . ?
C221 C220 C219 118.9(8) . . ?
C221 C220 H176 120.1(9) . . ?
C219 C220 H176 121.0(9) . . ?
N104 C221 C220 121.0(8) . . ?
N104 C221 C222 113.3(7) . . ?
C220 C221 C222 125.6(7) . . ?
N105 C222 O24 126.3(8) . . ?
N105 C222 C221 118.6(8) . . ?
O24 C222 C221 115.1(6) . . ?
N106 C223 N107 125.9(8) . . ?
N106 C223 C224 113.6(8) . . ?
N107 C223 C224 120.5(7) . . ?
N108 C224 C225 122.6(9) . . ?
N108 C224 C223 115.0(7) . . ?
C225 C224 C223 122.4(9) . . ?
C224 C225 C226 117.4(10) . . ?
C224 C225 H177 121.6(10) . . ?
C226 C225 H177 121.0(10) . . ?
C227 C226 C225 120.7(9) . . ?
C227 C226 H178 119.1(12) . . ?
C225 C226 H178 120.2(13) . . ?
C228 C227 C226 118.1(10) . . ?
C228 C227 H179 120.7(11) . . ?
C226 C227 H179 121.2(11) . . ?
N108 C228 C227 124.1(10) . . ?
N108 C228 H180 117.9(9) . . ?
C227 C228 H180 118.0(10) . . ?
N109 C229 S1 178.0(10) . . ?
N110 C230 S2 178.4(10) . . ?
N111 C231 S3 178.7(12) . . ?
N112 C232 S4 179.3(11) . . ?
N114 C233 S6 179.4(11) . . ?
N115 C234 S7 175.4(13) . . ?
O50 C235 H241 113.7(16) . . ?
O50 C235 H242 111.6(14) . . ?
H241 C235 H242 103.4(17) . . ?
O50 C235 H243 114.9(19) . . ?
H241 C235 H243 106.2(13) . . ?
H242 C235 H243 106.0(16) . . ?
N117 C236 S9 177.9(12) . . ?
N118 C237 S10 175.6(12) . . ?
N119 C238 S11 174.4(14) . . ?
N120 C239 S12 178.1(9) . . ?
N113 C240 S13 169.0(3) . . ?
N116 C241 N121 64.7(15) . 1_565 ?
N116 C241 S5 149(2) . . ?
N121 C241 S5 146.5(15) 1_565 . ?
N122 C242 S8 149.76(12) . . ?

loop_
_geom_bond_atom_site_label_1
_geom_bond_atom_site_label_2
_geom_bond_distance
_geom_bond_site_symmetry_2
_geom_bond_publ_flag
Mn1 O12 2.160(6) . ?
Mn1 N3 2.164(7) . ?
Mn1 N30 2.169(7) . ?
Mn1 O6 2.199(5) . ?
Mn1 N28 2.281(8) . ?
Mn1 N1 2.319(7) . ?
Mn2 N39 2.128(7) . ?
Mn2 O8 2.166(5) . ?
Mn2 N5 2.177(7) . ?
Mn2 O1 2.189(6) . ?
Mn2 O12 2.204(5) . ?
Mn2 N37 2.299(7) . ?
Mn3 N48 2.136(8) . ?
Mn3 N7 2.161(8) . ?
Mn3 O10 2.190(6) . ?
Mn3 O1 2.212(6) . ?
Mn3 N9 2.309(8) . ?
Mn3 N46 2.369(7) . ?
Mn4 N12 2.142(7) . ?
Mn4 O2 2.152(6) . ?
Mn4 O6 2.193(6) . ?
Mn4 N32 2.198(7) . ?
Mn4 O7 2.230(6) . ?
Mn4 N10 2.341(8) . ?
Mn5 O2 2.170(6) . ?
Mn5 O9 2.170(5) . ?
Mn5 N41 2.172(7) . ?
Mn5 N14 2.172(6) . ?
Mn5 O8 2.209(5) . ?
Mn5 O3 2.211(6) . ?
Mn6 N16 2.125(8) . ?
Mn6 N50 2.156(8) . ?
Mn6 O3 2.159(5) . ?
Mn6 O11 2.173(6) . ?
Mn6 O10 2.215(5) . ?
Mn6 N18 2.282(8) . ?
Mn7 N21 2.163(7) . ?
Mn7 N34 2.181(7) . ?
Mn7 O7 2.194(6) . ?
Mn7 O4 2.198(6) . ?
Mn7 N19 2.314(8) . ?
Mn7 N36 2.318(7) . ?
Mn8 N43 2.146(7) . ?
Mn8 O9 2.169(6) . ?
Mn8 N23 2.191(7) . ?
Mn8 O4 2.198(6) . ?
Mn8 O5 2.230(6) . ?
Mn8 N45 2.317(7) . ?
Mn9 N25 2.147(7) . ?
Mn9 N52 2.160(7) . ?
Mn9 O5 2.184(6) . ?
Mn9 O11 2.204(6) . ?
Mn9 N54 2.313(7) . ?
Mn9 N27 2.353(7) . ?
Mn10 N57 2.150(8) . ?
Mn10 N84 2.153(8) . ?
Mn10 O19 2.180(6) . ?
Mn10 O13 2.184(6) . ?
Mn10 N55 2.320(9) . ?
Mn10 N82 2.368(7) . ?
Mn11 N93 2.123(7) . ?
Mn11 N59 2.176(7) . ?
Mn11 O21 2.180(5) . ?
Mn11 O13 2.194(6) . ?
Mn11 O14 2.231(6) . ?
Mn11 N91 2.407(7) . ?
Mn12 N102 2.146(7) . ?
Mn12 N61 2.160(7) . ?
Mn12 O14 2.182(6) . ?
Mn12 O23 2.188(5) . ?
Mn12 N63 2.323(8) . ?
Mn12 N100 2.399(7) . ?
Mn13 N66 2.142(7) . ?
Mn13 N86 2.169(7) . ?
Mn13 O15 2.176(5) . ?
Mn13 O20 2.198(6) . ?
Mn13 O19 2.223(6) . ?
Mn13 N64 2.318(7) . ?
Mn14 N68 2.172(7) . ?
Mn14 N95 2.178(7) . ?
Mn14 O22 2.200(5) . ?
Mn14 O16 2.211(6) . ?
Mn14 O21 2.231(5) . ?
Mn14 O15 2.243(5) . ?
Mn15 N70 2.148(7) . ?
Mn15 N104 2.184(7) . ?
Mn15 O16 2.192(5) . ?
Mn15 O24 2.201(5) . ?
Mn15 O23 2.243(5) . ?
Mn15 N72 2.377(7) . ?
Mn16 N75 2.137(7) . ?
Mn16 N88 2.166(7) . ?
Mn16 O20 2.190(6) . ?
Mn16 O17 2.218(6) . ?
Mn16 N73 2.284(7) . ?
Mn16 N90 2.294(8) . ?
Mn17 N97 2.148(7) . ?
Mn17 O22 2.160(5) . ?
Mn17 N77 2.183(7) . ?
Mn17 O17 2.201(5) . ?
Mn17 O18 2.274(5) . ?
Mn17 N99 2.277(7) . ?
Mn18 N79 2.145(8) . ?
Mn18 N106 2.149(7) . ?
Mn18 O18 2.160(5) . ?
Mn18 O24 2.211(5) . ?
Mn18 N108 2.286(7) . ?
Mn18 N81 2.346(7) . ?
Mn19 N111 2.096(10) . ?
Mn19 N112 2.097(10) . ?
Mn19 N110 2.116(9) . ?
Mn19 N109 2.191(10) . ?
Mn19 O25 2.273(9) . ?
Mn20 N121 1.955(2) . ?
Mn20 N122 2.041(2) . ?
Mn20 N114 2.066(11) . ?
Mn20 N115 2.077(11) . ?
Mn20 O26 2.175(17) . ?
S1 C229 1.631(12) . ?
S2 C230 1.645(11) . ?
S3 C231 1.646(12) . ?
S4 C232 1.629(13) . ?
S5 C241 1.497(16) . ?
S6 C233 1.673(16) . ?
S7 C234 1.599(13) . ?
S8 C242 1.834(4) . ?
S9 C236 1.609(13) . ?
S10 C237 1.646(12) . ?
S11 C238 1.613(14) . ?
S12 C239 1.634(12) . ?
S13 C240 1.703(5) . ?
O1 C13 1.293(10) . ?
O2 C26 1.335(9) . ?
O3 C32 1.306(10) . ?
O4 C45 1.298(9) . ?
O5 C51 1.310(10) . ?
O6 C64 1.316(10) . ?
O7 C70 1.308(10) . ?
O8 C83 1.307(9) . ?
O9 C89 1.299(10) . ?
O10 C102 1.279(10) . ?
O11 C108 1.315(10) . ?
O12 C7 1.302(9) . ?
O13 C121 1.318(10) . ?
O14 C127 1.303(10) . ?
O15 C140 1.296(10) . ?
O16 C146 1.303(9) . ?
O17 C159 1.286(10) . ?
O18 C165 1.297(10) . ?
O19 C178 1.320(11) . ?
O20 C184 1.303(9) . ?
O21 C197 1.314(9) . ?
O22 C203 1.298(9) . ?
O23 C216 1.294(10) . ?
O24 C222 1.319(10) . ?
O25 H197 0.979(9) . ?
O26 H181 1.030(17) . ?
O27 H231 0.964(8) . ?
O27 H232 0.969(8) . ?
O28 H182 0.966(7) . ?
O28 H191 0.957(7) . ?
O29 O53 0.957(18) . ?
O29 H229 0.990(11) . ?
O29 H230 0.980(11) . ?
O30 H233 0.962(7) . ?
O30 H234 0.958(6) . ?
O31 H221 0.957(7) . ?
O31 H222 0.955(8) . ?
O32 H215 0.99(3) . ?
O32 H216 0.99(3) . ?
O33 H183 0.976(9) . ?
O33 H184 0.972(9) . ?
O34 H217 0.99(2) . ?
O34 H218 0.96(2) . ?
O35 H227 0.953(11) . ?
O35 H228 0.985(10) . ?
O36 O37 1.10(2) . ?
O36 H225 1.337(16) . ?
O36 H226 0.870(16) . ?
O36 H238 0.971(16) . ?
O36 H239 0.965(15) . ?
O37 H225 0.967(17) . ?
O37 H226 0.969(17) . ?
O37 H239 1.266(17) . ?
O38 O51 1.67(3) . ?
O38 H207 0.961(16) . ?
O38 H208 0.975(16) . ?
O38 H210 1.105(16) . ?
O39 H195 0.966(12) . ?
O39 H196 0.985(11) . ?
O40 H201 0.949(6) . ?
O40 H202 0.972(7) . ?
O41 H187 0.975(13) . ?
O41 H188 0.978(13) . ?
O42 H205 0.979(10) . ?
O42 H206 0.957(12) . ?
O42 H235 0.950(11) . ?
O43 H185 0.967(13) . ?
O43 H186 0.967(14) . ?
O44 H193 0.957(6) . ?
O44 H194 0.956(7) . ?
O45 H211 0.970(16) . ?
O45 H212 0.968(16) . ?
O46 H213 0.951(18) . ?
O46 H214 0.970(18) . ?
O47 H203 0.953(7) . ?
O47 H204 0.956(7) . ?
O48 H236 0.964(8) . ?
O48 H237 0.959(8) . ?
O49 H223 0.965(9) . ?
O49 H224 0.960(9) . ?
O50 C235 1.169(17) . ?
O50 O52 1.77(2) 1_556 ?
O50 H240 0.962(10) . ?
O51 H208 1.23(2) . ?
O51 H209 0.96(2) . ?
O51 H210 0.96(2) . ?
O52 O50 1.77(2) 1_554 ?
O52 H192 0.93(2) . ?
O52 H198 0.98(2) . ?
O53 H219 0.971(17) . ?
O53 H220 0.938(17) . ?
O53 H229 0.814(17) . ?
O53 H230 1.039(17) . ?
O54 H199 0.870(10) . ?
O54 H200 1.036(10) . ?
O55 H189 0.959(6) . ?
O55 H190 0.970(8) . ?
N1 C1 1.310(12) . ?
N1 C5 1.337(11) . ?
N2 C6 1.333(11) . ?
N2 H1 0.970(8) . ?
N2 H2 0.927(8) . ?
N3 C6 1.294(10) . ?
N3 N4 1.420(9) . ?
N4 C7 1.287(10) . ?
N5 C8 1.332(10) . ?
N5 C12 1.361(11) . ?
N6 C13 1.290(11) . ?
N6 N7 1.392(10) . ?
N7 C14 1.258(14) . ?
N8 C14 1.366(17) . ?
N8 H3 0.965(16) . ?
N8 H4 0.910(13) . ?
N9 C15 1.252(15) . ?
N9 C19 1.331(12) . ?
N10 C20 1.352(13) . ?
N10 C24 1.352(12) . ?
N11 C25 1.343(11) . ?
N11 H16 0.939(7) . ?
N11 H17 0.948(7) . ?
N12 C25 1.302(11) . ?
N12 N13 1.369(9) . ?
N13 C26 1.303(10) . ?
N14 C27 1.316(10) . ?
N14 C31 1.348(11) . ?
N15 C32 1.283(11) . ?
N15 N16 1.405(10) . ?
N16 C33 1.304(12) . ?
N17 C33 1.311(15) . ?
N17 H18 0.935(10) . ?
N17 H19 0.967(11) . ?
N18 C34 1.319(13) . ?
N18 C38 1.359(13) . ?
N19 C39 1.343(12) . ?
N19 C43 1.381(12) . ?
N20 C44 1.367(11) . ?
N20 H31 0.938(8) . ?
N20 H32 0.952(7) . ?
N21 C44 1.285(11) . ?
N21 N22 1.393(10) . ?
N22 C45 1.299(10) . ?
N23 C46 1.333(10) . ?
N23 C50 1.341(10) . ?
N24 C51 1.291(11) . ?
N24 N25 1.409(10) . ?
N25 C52 1.297(11) . ?
N26 C52 1.316(12) . ?
N26 H33 0.949(8) . ?
N26 H34 0.951(9) . ?
N27 C57 1.330(12) . ?
N27 C53 1.349(11) . ?
N28 C58 1.337(11) . ?
N28 C62 1.359(13) . ?
N29 C63 1.399(15) . ?
N29 H46 0.952(10) . ?
N29 H47 0.924(11) . ?
N30 C63 1.281(14) . ?
N30 N31 1.398(10) . ?
N31 C64 1.325(12) . ?
N32 C65 1.321(11) . ?
N32 C69 1.347(10) . ?
N33 C70 1.301(10) . ?
N33 N34 1.400(10) . ?
N34 C71 1.318(10) . ?
N35 C71 1.317(10) . ?
N35 H48 0.950(7) . ?
N35 H49 0.939(7) . ?
N36 C76 1.312(11) . ?
N36 C72 1.382(10) . ?
N37 C77 1.297(12) . ?
N37 C81 1.318(13) . ?
N38 C82 1.333(13) . ?
N38 H61 0.941(11) . ?
N38 H62 0.955(10) . ?
N39 C82 1.322(13) . ?
N39 N40 1.387(10) . ?
N40 C83 1.294(11) . ?
N41 C84 1.324(11) . ?
N41 C88 1.351(11) . ?
N42 C89 1.317(10) . ?
N42 N43 1.373(10) . ?
N43 C90 1.306(10) . ?
N44 C90 1.329(11) . ?
N44 H63 0.947(7) . ?
N44 H64 0.960(8) . ?
N45 C95 1.314(12) . ?
N45 C91 1.337(11) . ?
N46 C96 1.305(12) . ?
N46 C100 1.347(12) . ?
N47 C101 1.339(13) . ?
N47 H76 0.941(10) . ?
N47 H77 0.948(9) . ?
N48 C101 1.283(12) . ?
N48 N49 1.417(11) . ?
N49 C102 1.303(12) . ?
N50 C103 1.347(11) . ?
N50 C107 1.359(11) . ?
N51 C108 1.326(11) . ?
N51 N52 1.405(10) . ?
N52 C109 1.307(11) . ?
N53 C109 1.351(11) . ?
N53 H78 0.966(7) . ?
N53 H79 0.925(7) . ?
N54 C110 1.342(11) . ?
N54 C114 1.345(11) . ?
N55 C115 1.323(13) . ?
N55 C119 1.353(13) . ?
N56 C120 1.336(13) . ?
N56 H91 0.953(8) . ?
N56 H92 0.948(8) . ?
N57 C120 1.286(11) . ?
N57 N58 1.420(9) . ?
N58 C121 1.295(10) . ?
N59 C126 1.335(11) . ?
N59 C122 1.336(10) . ?
N60 C127 1.289(11) . ?
N60 N61 1.380(9) . ?
N61 C128 1.310(11) . ?
N62 C128 1.334(12) . ?
N62 H93 0.945(8) . ?
N62 H94 0.952(8) . ?
N63 C133 1.329(11) . ?
N63 C129 1.362(12) . ?
N64 C134 1.310(13) . ?
N64 C138 1.349(12) . ?
N65 C139 1.344(12) . ?
N65 H106 0.957(8) . ?
N65 H107 0.947(9) . ?
N66 C139 1.300(11) . ?
N66 N67 1.386(9) . ?
N67 C140 1.306(10) . ?
N68 C145 1.337(11) . ?
N68 C141 1.358(10) . ?
N69 C146 1.299(10) . ?
N69 N70 1.379(9) . ?
N70 C147 1.300(11) . ?
N71 C147 1.320(12) . ?
N71 H108 0.930(8) . ?
N71 H109 0.965(8) . ?
N72 C148 1.341(12) . ?
N72 C152 1.343(11) . ?
N73 C153 1.342(12) . ?
N73 C157 1.345(12) . ?
N74 C158 1.357(13) . ?
N74 H121 0.950(8) . ?
N74 H122 0.937(9) . ?
N75 C158 1.280(11) . ?
N75 N76 1.413(9) . ?
N76 C159 1.308(10) . ?
N77 C160 1.327(10) . ?
N77 C163 1.339(11) . ?
N78 C165 1.295(10) . ?
N78 N79 1.411(9) . ?
N79 C166 1.303(11) . ?
N80 C166 1.322(12) . ?
N80 H123 0.943(7) . ?
N80 H124 0.950(7) . ?
N81 C167 1.332(12) . ?
N81 C171 1.339(12) . ?
N82 C172 1.328(11) . ?
N82 C176 1.358(12) . ?
N83 C177 1.317(12) . ?
N83 H136 0.941(8) . ?
N83 H137 0.959(8) . ?
N84 C177 1.283(11) . ?
N84 N85 1.425(10) . ?
N85 C178 1.298(11) . ?
N86 C179 1.333(11) . ?
N86 C183 1.354(10) . ?
N87 C184 1.314(10) . ?
N87 N88 1.390(10) . ?
N88 C185 1.299(11) . ?
N89 C185 1.356(11) . ?
N89 H138 0.942(8) . ?
N89 H139 0.952(7) . ?
N90 C190 1.300(13) . ?
N90 C186 1.350(11) . ?
N91 C191 1.317(10) . ?
N91 C195 1.345(11) . ?
N92 C196 1.342(11) . ?
N92 H151 0.965(8) . ?
N92 H152 0.940(8) . ?
N93 C196 1.294(10) . ?
N93 N94 1.416(9) . ?
N94 C197 1.283(10) . ?
N95 C198 1.323(10) . ?
N95 C202 1.355(10) . ?
N96 C203 1.306(9) . ?
N96 N97 1.394(10) . ?
N97 C204 1.323(10) . ?
N98 C204 1.347(11) . ?
N98 H153 0.950(8) . ?
N98 H154 0.944(7) . ?
N99 C209 1.341(13) . ?
N99 C205 1.352(12) . ?
N100 C210 1.319(11) . ?
N100 C214 1.351(11) . ?
N101 C215 1.334(11) . ?
N101 H166 0.937(7) . ?
N101 H167 0.961(7) . ?
N102 C215 1.288(10) . ?
N102 N103 1.403(9) . ?
N103 C216 1.332(10) . ?
N104 C221 1.332(10) . ?
N104 C217 1.356(10) . ?
N105 C222 1.302(9) . ?
N105 N106 1.398(10) . ?
N106 C223 1.312(10) . ?
N107 C223 1.319(11) . ?
N107 H168 0.965(8) . ?
N107 H169 0.927(7) . ?
N108 C228 1.354(12) . ?
N108 C224 1.377(12) . ?
N109 C229 1.132(13) . ?
N110 C230 1.157(12) . ?
N111 C231 1.145(13) . ?
N112 C232 1.166(13) . ?
N113 C240 1.408(7) . ?
N114 C233 1.159(15) . ?
N115 C234 1.177(15) . ?
N116 C241 1.082(18) . ?
N116 N121 1.36(2) 1_565 ?
N117 C236 1.167(14) . ?
N118 C237 1.157(12) . ?
N119 C238 1.158(14) . ?
N120 C239 1.172(13) . ?
N121 N116 1.36(2) 1_545 ?
N121 C241 1.407(15) 1_545 ?
N122 C242 1.4351 . ?
C1 C2 1.368(15) . ?
C1 H5 0.948(11) . ?
C2 C3 1.344(16) . ?
C2 H6 0.966(12) . ?
C3 C4 1.399(15) . ?
C3 H7 0.950(11) . ?
C4 C5 1.364(13) . ?
C4 H8 0.949(10) . ?
C5 C6 1.502(12) . ?
C7 C8 1.487(12) . ?
C8 C9 1.388(12) . ?
C9 C10 1.387(14) . ?
C9 H9 0.954(9) . ?
C10 C11 1.353(14) . ?
C10 H10 0.955(9) . ?
C11 C12 1.365(12) . ?
C11 H11 0.963(10) . ?
C12 C13 1.523(12) . ?
C14 C15 1.524(19) . ?
C15 C16 1.41(2) . ?
C16 C17 1.51(3) . ?
C16 H12 1.07(3) . ?
C17 C18 1.31(2) . ?
C17 H13 0.925(16) . ?
C18 C19 1.350(16) . ?
C18 H14 0.935(13) . ?
C19 H15 0.944(12) . ?
C20 C21 1.435(19) . ?
C20 H20 0.962(14) . ?
C21 C22 1.316(19) . ?
C21 H21 0.944(12) . ?
C22 C23 1.365(16) . ?
C22 H22 0.960(12) . ?
C23 C24 1.356(13) . ?
C23 H23 0.975(12) . ?
C24 C25 1.493(12) . ?
C26 C27 1.480(12) . ?
C27 C28 1.392(11) . ?
C28 C29 1.371(13) . ?
C28 H24 0.952(9) . ?
C29 C30 1.391(13) . ?
C29 H25 0.950(10) . ?
C30 C31 1.385(12) . ?
C30 H26 0.939(9) . ?
C31 C32 1.481(12) . ?
C33 C34 1.515(15) . ?
C34 C35 1.370(14) . ?
C35 C36 1.413(18) . ?
C35 H27 0.930(14) . ?
C36 C37 1.305(19) . ?
C36 H28 0.963(12) . ?
C37 C38 1.338(16) . ?
C37 H29 0.921(13) . ?
C38 H30 0.930(14) . ?
C39 C40 1.367(15) . ?
C39 H35 0.969(11) . ?
C40 C41 1.395(18) . ?
C40 H36 0.961(12) . ?
C41 C42 1.369(15) . ?
C41 H37 0.951(11) . ?
C42 C43 1.383(13) . ?
C42 H38 0.927(12) . ?
C43 C44 1.474(13) . ?
C45 C46 1.505(12) . ?
C46 C47 1.377(12) . ?
C47 C48 1.400(13) . ?
C47 H39 0.955(9) . ?
C48 C49 1.365(13) . ?
C48 H40 0.959(9) . ?
C49 C50 1.392(12) . ?
C49 H41 0.972(9) . ?
C50 C51 1.491(12) . ?
C52 C53 1.492(13) . ?
C53 C54 1.385(12) . ?
C54 C55 1.378(14) . ?
C54 H42 0.945(10) . ?
C55 C56 1.383(14) . ?
C55 H43 0.957(9) . ?
C56 C57 1.365(13) . ?
C56 H44 0.948(10) . ?
C57 H45 0.970(10) . ?
C58 C59 1.376(15) . ?
C58 H50 0.940(10) . ?
C59 C60 1.403(17) . ?
C59 H51 0.963(11) . ?
C60 C61 1.368(16) . ?
C60 H52 0.935(13) . ?
C61 C62 1.407(15) . ?
C61 H53 0.986(12) . ?
C62 C63 1.518(15) . ?
C64 C65 1.483(12) . ?
C65 C66 1.369(14) . ?
C66 C67 1.417(16) . ?
C66 H54 0.973(11) . ?
C67 C68 1.374(15) . ?
C67 H55 0.957(11) . ?
C68 C69 1.360(13) . ?
C68 H56 0.968(10) . ?
C69 C70 1.463(13) . ?
C71 C72 1.479(12) . ?
C72 C73 1.391(11) . ?
C73 C74 1.382(13) . ?
C73 H57 0.958(9) . ?
C74 C75 1.408(14) . ?
C74 H58 0.943(9) . ?
C75 C76 1.388(13) . ?
C75 H59 0.968(10) . ?
C76 H60 0.954(9) . ?
C77 C78 1.420(15) . ?
C77 H65 0.935(11) . ?
C78 C79 1.335(19) . ?
C78 H66 0.945(12) . ?
C79 C80 1.370(19) . ?
C79 H67 0.940(12) . ?
C80 C81 1.424(15) . ?
C80 H68 0.933(13) . ?
C81 C82 1.517(15) . ?
C83 C84 1.505(12) . ?
C84 C85 1.380(13) . ?
C85 C86 1.402(14) . ?
C85 H69 0.969(10) . ?
C86 C87 1.370(14) . ?
C86 H70 0.956(9) . ?
C87 C88 1.365(13) . ?
C87 H71 0.940(9) . ?
C88 C89 1.479(12) . ?
C90 C91 1.495(12) . ?
C91 C92 1.397(12) . ?
C92 C93 1.359(14) . ?
C92 H72 0.966(10) . ?
C93 C94 1.394(15) . ?
C93 H73 0.960(9) . ?
C94 C95 1.359(13) . ?
C94 H74 0.942(10) . ?
C95 H75 0.950(10) . ?
C96 C97 1.417(14) . ?
C96 H80 0.946(10) . ?
C97 C98 1.322(15) . ?
C97 H81 0.953(11) . ?
C98 C99 1.395(15) . ?
C98 H82 0.948(10) . ?
C99 C100 1.376(14) . ?
C99 H83 0.952(12) . ?
C100 C101 1.500(13) . ?
C102 C103 1.482(13) . ?
C103 C104 1.412(14) . ?
C104 C105 1.379(15) . ?
C104 H84 0.959(10) . ?
C105 C106 1.409(15) . ?
C105 H85 0.940(10) . ?
C106 C107 1.380(14) . ?
C106 H86 0.956(10) . ?
C107 C108 1.487(12) . ?
C109 C110 1.499(12) . ?
C110 C111 1.380(12) . ?
C111 C112 1.366(14) . ?
C111 H87 0.942(9) . ?
C112 C113 1.401(15) . ?
C112 H88 0.945(9) . ?
C113 C114 1.381(13) . ?
C113 H89 0.952(10) . ?
C114 H90 0.940(9) . ?
C115 C116 1.327(18) . ?
C115 H95 0.931(13) . ?
C116 C117 1.41(2) . ?
C116 H96 0.908(13) . ?
C117 C118 1.430(19) . ?
C117 H97 0.974(15) . ?
C118 C119 1.423(15) . ?
C118 H98 0.960(15) . ?
C119 C120 1.463(13) . ?
C121 C122 1.499(12) . ?
C122 C123 1.392(12) . ?
C123 C124 1.399(13) . ?
C123 H99 0.942(9) . ?
C124 C125 1.390(13) . ?
C124 H100 0.942(10) . ?
C125 C126 1.392(13) . ?
C125 H101 0.943(10) . ?
C126 C127 1.501(12) . ?
C128 C129 1.482(12) . ?
C129 C130 1.384(13) . ?
C130 C131 1.390(14) . ?
C130 H102 0.963(11) . ?
C131 C132 1.403(16) . ?
C131 H103 0.964(10) . ?
C132 C133 1.362(14) . ?
C132 H104 0.936(10) . ?
C133 H105 0.939(10) . ?
C134 C135 1.417(17) . ?
C134 H110 0.946(13) . ?
C135 C136 1.386(19) . ?
C135 H111 0.937(12) . ?
C136 C137 1.326(16) . ?
C136 H112 0.970(12) . ?
C137 C138 1.412(13) . ?
C137 H113 0.943(13) . ?
C138 C139 1.479(13) . ?
C140 C141 1.472(12) . ?
C141 C142 1.383(12) . ?
C142 C143 1.422(13) . ?
C142 H114 0.938(8) . ?
C143 C144 1.358(13) . ?
C143 H115 0.954(9) . ?
C144 C145 1.414(12) . ?
C144 H116 0.964(9) . ?
C145 C146 1.486(11) . ?
C147 C148 1.502(12) . ?
C148 C149 1.397(13) . ?
C149 C150 1.354(14) . ?
C149 H117 0.952(11) . ?
C150 C151 1.359(15) . ?
C150 H118 0.961(10) . ?
C151 C152 1.385(14) . ?
C151 H119 0.926(9) . ?
C152 H120 0.936(11) . ?
C153 C154 1.361(15) . ?
C153 H125 0.955(11) . ?
C154 C155 1.395(17) . ?
C154 H126 0.950(10) . ?
C155 C156 1.381(15) . ?
C155 H127 0.958(12) . ?
C156 C157 1.373(13) . ?
C156 H128 0.964(11) . ?
C157 C158 1.491(13) . ?
C159 C160 1.471(12) . ?
C160 C161 1.401(12) . ?
C161 C162 1.378(14) . ?
C161 H129 0.942(9) . ?
C162 C164 1.400(13) . ?
C162 H130 0.962(11) . ?
C163 C164 1.376(13) . ?
C163 C165 1.492(11) . ?
C164 H131 0.949(9) . ?
C166 C167 1.529(12) . ?
C167 C168 1.369(12) . ?
C168 C169 1.412(14) . ?
C168 H132 0.966(10) . ?
C169 C170 1.358(16) . ?
C169 H133 0.966(11) . ?
C170 C171 1.389(15) . ?
C170 H134 0.947(11) . ?
C171 H135 0.970(11) . ?
C172 C173 1.391(14) . ?
C172 H140 0.954(11) . ?
C173 C174 1.399(17) . ?
C173 H141 0.940(11) . ?
C174 C175 1.345(14) . ?
C174 H142 0.960(10) . ?
C175 C176 1.386(12) . ?
C175 H143 0.939(11) . ?
C176 C177 1.514(12) . ?
C178 C179 1.483(12) . ?
C179 C180 1.400(13) . ?
C180 C181 1.371(13) . ?
C180 H144 0.973(9) . ?
C181 C182 1.372(13) . ?
C181 H145 0.876(10) . ?
C182 C183 1.387(12) . ?
C182 H146 0.961(9) . ?
C183 C184 1.462(12) . ?
C185 C186 1.468(13) . ?
C186 C187 1.372(13) . ?
C187 C188 1.388(16) . ?
C187 H147 0.953(10) . ?
C188 C189 1.362(16) . ?
C188 H148 0.935(11) . ?
C189 C190 1.435(15) . ?
C189 H149 0.928(12) . ?
C190 H150 0.960(10) . ?
C191 C192 1.351(13) . ?
C191 H155 0.970(10) . ?
C192 C193 1.390(16) . ?
C192 H156 0.959(9) . ?
C193 C194 1.368(14) . ?
C193 H157 0.958(10) . ?
C194 C195 1.387(12) . ?
C194 H158 0.949(10) . ?
C195 C196 1.520(11) . ?
C197 C198 1.489(10) . ?
C198 C199 1.396(12) . ?
C199 C200 1.407(12) . ?
C199 H159 0.945(9) . ?
C200 C201 1.386(13) . ?
C200 H160 0.954(9) . ?
C201 C202 1.394(12) . ?
C201 H161 0.948(8) . ?
C202 C203 1.498(12) . ?
C204 C205 1.498(13) . ?
C205 C206 1.356(12) . ?
C206 C207 1.404(15) . ?
C206 H162 0.950(10) . ?
C207 C208 1.380(17) . ?
C207 H163 0.943(10) . ?
C208 C209 1.338(15) . ?
C208 H164 0.948(12) . ?
C209 H165 0.931(12) . ?
C210 C211 1.375(13) . ?
C210 H170 0.946(10) . ?
C211 C212 1.382(14) . ?
C211 H171 0.948(9) . ?
C212 C213 1.353(12) . ?
C212 H172 0.946(9) . ?
C213 C214 1.373(11) . ?
C213 H173 0.965(9) . ?
C214 C215 1.490(11) . ?
C216 C217 1.506(11) . ?
C217 C218 1.375(12) . ?
C218 C219 1.368(12) . ?
C218 H174 0.963(8) . ?
C219 C220 1.415(13) . ?
C219 H175 0.927(9) . ?
C220 C221 1.386(12) . ?
C220 H176 0.939(8) . ?
C221 C222 1.466(11) . ?
C223 C224 1.479(13) . ?
C224 C225 1.398(12) . ?
C225 C226 1.404(15) . ?
C225 H177 0.954(11) . ?
C226 C227 1.380(16) . ?
C226 H178 0.944(10) . ?
C227 C228 1.376(14) . ?
C227 H179 0.950(10) . ?
C228 H180 0.960(10) . ?
C235 H241 0.987(15) . ?
C235 H242 0.990(19) . ?
C235 H243 0.953(15) . ?
C241 N121 1.407(15) 1_565 ?

loop_
_geom_torsion_atom_site_label_1
_geom_torsion_atom_site_label_2
_geom_torsion_atom_site_label_3
_geom_torsion_atom_site_label_4
_geom_torsion
_geom_torsion_site_symmetry_1
_geom_torsion_site_symmetry_2
_geom_torsion_site_symmetry_3
_geom_torsion_site_symmetry_4
_geom_torsion_publ_flag
N39 Mn2 O1 C13 -165.2(6) . . . . ?
O8 Mn2 O1 C13 122.3(6) . . . . ?
N5 Mn2 O1 C13 3.2(6) . . . . ?
O12 Mn2 O1 C13 12.4(8) . . . . ?
N37 Mn2 O1 C13 -93.5(6) . . . . ?
N39 Mn2 O1 Mn3 3.2(4) . . . . ?
O8 Mn2 O1 Mn3 -69.3(3) . . . . ?
N5 Mn2 O1 Mn3 171.6(4) . . . . ?
O12 Mn2 O1 Mn3 -179.2(3) . . . . ?
N37 Mn2 O1 Mn3 74.9(3) . . . . ?
N48 Mn3 O1 C13 152.2(5) . . . . ?
N7 Mn3 O1 C13 -9.4(5) . . . . ?
O10 Mn3 O1 C13 -132.9(5) . . . . ?
N9 Mn3 O1 C13 -26.3(7) . . . . ?
N46 Mn3 O1 C13 82.3(5) . . . . ?
N48 Mn3 O1 Mn2 -16.9(4) . . . . ?
N7 Mn3 O1 Mn2 -178.5(4) . . . . ?
O10 Mn3 O1 Mn2 58.1(4) . . . . ?
N9 Mn3 O1 Mn2 164.6(4) . . . . ?
N46 Mn3 O1 Mn2 -86.7(4) . . . . ?
N12 Mn4 O2 C26 -2.5(5) . . . . ?
O6 Mn4 O2 C26 -116.6(5) . . . . ?
N32 Mn4 O2 C26 169.9(5) . . . . ?
O7 Mn4 O2 C26 97.0(5) . . . . ?
N10 Mn4 O2 C26 -10.3(7) . . . . ?
N12 Mn4 O2 Mn5 178.8(4) . . . . ?
O6 Mn4 O2 Mn5 64.7(4) . . . . ?
N32 Mn4 O2 Mn5 -8.8(4) . . . . ?
O7 Mn4 O2 Mn5 -81.7(4) . . . . ?
N10 Mn4 O2 Mn5 171.0(3) . . . . ?
O9 Mn5 O2 C26 -110.6(5) . . . . ?
N41 Mn5 O2 C26 175.6(5) . . . . ?
N14 Mn5 O2 C26 -1.9(5) . . . . ?
O8 Mn5 O2 C26 104.0(5) . . . . ?
O3 Mn5 O2 C26 -1.2(7) . . . . ?
O9 Mn5 O2 Mn4 68.0(4) . . . . ?
N41 Mn5 O2 Mn4 -5.7(4) . . . . ?
N14 Mn5 O2 Mn4 176.7(4) . . . . ?
O8 Mn5 O2 Mn4 -77.3(3) . . . . ?
O3 Mn5 O2 Mn4 177.5(3) . . . . ?
N16 Mn6 O3 C32 -5.2(5) . . . . ?
N50 Mn6 O3 C32 165.9(5) . . . . ?
O11 Mn6 O3 C32 -118.9(5) . . . . ?
O10 Mn6 O3 C32 95.2(5) . . . . ?
N18 Mn6 O3 C32 -14.3(7) . . . . ?
N16 Mn6 O3 Mn5 177.4(4) . . . . ?
N50 Mn6 O3 Mn5 -11.5(4) . . . . ?
O11 Mn6 O3 Mn5 63.6(3) . . . . ?
O10 Mn6 O3 Mn5 -82.3(3) . . . . ?
N18 Mn6 O3 Mn5 168.3(3) . . . . ?
O2 Mn5 O3 C32 -3.6(7) . . . . ?
O9 Mn5 O3 C32 105.6(5) . . . . ?
N41 Mn5 O3 C32 179.5(5) . . . . ?
N14 Mn5 O3 C32 -2.9(5) . . . . ?
O8 Mn5 O3 C32 -108.1(5) . . . . ?
O2 Mn5 O3 Mn6 173.7(3) . . . . ?
O9 Mn5 O3 Mn6 -77.0(3) . . . . ?
N41 Mn5 O3 Mn6 -3.1(4) . . . . ?
N14 Mn5 O3 Mn6 174.5(4) . . . . ?
O8 Mn5 O3 Mn6 69.3(3) . . . . ?
N21 Mn7 O4 C45 -3.8(5) . . . . ?
N34 Mn7 O4 C45 159.4(5) . . . . ?
O7 Mn7 O4 C45 -126.8(5) . . . . ?
N19 Mn7 O4 C45 -17.2(7) . . . . ?
N36 Mn7 O4 C45 87.8(5) . . . . ?
N21 Mn7 O4 Mn8 -179.4(4) . . . . ?
N34 Mn7 O4 Mn8 -16.1(4) . . . . ?
O7 Mn7 O4 Mn8 57.7(4) . . . . ?
N19 Mn7 O4 Mn8 167.3(3) . . . . ?
N36 Mn7 O4 Mn8 -87.8(4) . . . . ?
N43 Mn8 O4 C45 -172.2(5) . . . . ?
O9 Mn8 O4 C45 115.1(6) . . . . ?
N23 Mn8 O4 C45 0.4(5) . . . . ?
O5 Mn8 O4 C45 7.0(8) . . . . ?
N45 Mn8 O4 C45 -101.3(6) . . . . ?
N43 Mn8 O4 Mn7 3.1(4) . . . . ?
O9 Mn8 O4 Mn7 -69.5(3) . . . . ?
N23 Mn8 O4 Mn7 175.8(4) . . . . ?
O5 Mn8 O4 Mn7 -177.7(3) . . . . ?
N45 Mn8 O4 Mn7 74.1(4) . . . . ?
N25 Mn9 O5 C51 -4.3(5) . . . . ?
N52 Mn9 O5 C51 176.9(5) . . . . ?
O11 Mn9 O5 C51 102.8(5) . . . . ?
N54 Mn9 O5 C51 -114.9(5) . . . . ?
N27 Mn9 O5 C51 -8.0(7) . . . . ?
N25 Mn9 O5 Mn8 178.9(4) . . . . ?
N52 Mn9 O5 Mn8 0.1(5) . . . . ?
O11 Mn9 O5 Mn8 -74.1(4) . . . . ?
N54 Mn9 O5 Mn8 68.3(4) . . . . ?
N27 Mn9 O5 Mn8 175.1(3) . . . . ?
N43 Mn8 O5 C51 169.5(6) . . . . ?
O9 Mn8 O5 C51 -118.6(5) . . . . ?
N23 Mn8 O5 C51 -3.3(5) . . . . ?
O4 Mn8 O5 C51 -9.8(7) . . . . ?
N45 Mn8 O5 C51 97.2(6) . . . . ?
N43 Mn8 O5 Mn9 -13.9(4) . . . . ?
O9 Mn8 O5 Mn9 58.1(3) . . . . ?
N23 Mn8 O5 Mn9 173.4(4) . . . . ?
O4 Mn8 O5 Mn9 166.9(3) . . . . ?
N45 Mn8 O5 Mn9 -86.1(4) . . . . ?
N12 Mn4 O6 C64 170.3(6) . . . . ?
O2 Mn4 O6 C64 -116.1(7) . . . . ?
N32 Mn4 O6 C64 -1.7(6) . . . . ?
O7 Mn4 O6 C64 -6.8(9) . . . . ?
N10 Mn4 O6 C64 99.9(7) . . . . ?
N12 Mn4 O6 Mn1 0.1(5) . . . . ?
O2 Mn4 O6 Mn1 73.7(4) . . . . ?
N32 Mn4 O6 Mn1 -171.9(4) . . . . ?
O7 Mn4 O6 Mn1 -177.0(3) . . . . ?
N10 Mn4 O6 Mn1 -70.3(4) . . . . ?
O12 Mn1 O6 C64 131.7(6) . . . . ?
N3 Mn1 O6 C64 -154.6(6) . . . . ?
N30 Mn1 O6 C64 10.7(6) . . . . ?
N28 Mn1 O6 C64 29.7(8) . . . . ?
N1 Mn1 O6 C64 -83.0(6) . . . . ?
O12 Mn1 O6 Mn4 -57.7(4) . . . . ?
N3 Mn1 O6 Mn4 16.1(4) . . . . ?
N30 Mn1 O6 Mn4 -178.6(5) . . . . ?
N28 Mn1 O6 Mn4 -159.6(4) . . . . ?
N1 Mn1 O6 Mn4 87.7(4) . . . . ?
N21 Mn7 O7 C70 -176.4(6) . . . . ?
N34 Mn7 O7 C70 4.0(6) . . . . ?
O4 Mn7 O7 C70 -100.4(6) . . . . ?
N19 Mn7 O7 C70 116.0(6) . . . . ?
N36 Mn7 O7 C70 15.5(8) . . . . ?
N21 Mn7 O7 Mn4 -3.9(5) . . . . ?
N34 Mn7 O7 Mn4 176.5(4) . . . . ?
O4 Mn7 O7 Mn4 72.1(4) . . . . ?
N19 Mn7 O7 Mn4 -71.5(4) . . . . ?
N36 Mn7 O7 Mn4 -172.0(3) . . . . ?
N12 Mn4 O7 C70 -170.5(6) . . . . ?
O2 Mn4 O7 C70 116.6(6) . . . . ?
O6 Mn4 O7 C70 6.8(9) . . . . ?
N32 Mn4 O7 C70 1.7(6) . . . . ?
N10 Mn4 O7 C70 -99.3(6) . . . . ?
N12 Mn4 O7 Mn7 17.1(4) . . . . ?
O2 Mn4 O7 Mn7 -55.7(4) . . . . ?
O6 Mn4 O7 Mn7 -165.5(3) . . . . ?
N32 Mn4 O7 Mn7 -170.7(4) . . . . ?
N10 Mn4 O7 Mn7 88.4(4) . . . . ?
N39 Mn2 O8 C83 5.5(6) . . . . ?
N5 Mn2 O8 C83 -172.0(6) . . . . ?
O1 Mn2 O8 C83 113.3(6) . . . . ?
O12 Mn2 O8 C83 -99.9(6) . . . . ?
N37 Mn2 O8 C83 10.7(8) . . . . ?
N39 Mn2 O8 Mn5 -172.6(4) . . . . ?
N5 Mn2 O8 Mn5 9.9(5) . . . . ?
O1 Mn2 O8 Mn5 -64.8(4) . . . . ?
O12 Mn2 O8 Mn5 82.1(4) . . . . ?
N37 Mn2 O8 Mn5 -167.4(3) . . . . ?
O2 Mn5 O8 C83 114.2(7) . . . . ?
O9 Mn5 O8 C83 10.0(9) . . . . ?
N41 Mn5 O8 C83 6.5(7) . . . . ?
N14 Mn5 O8 C83 -172.2(7) . . . . ?
O3 Mn5 O8 C83 -99.0(7) . . . . ?
O2 Mn5 O8 Mn2 -67.8(4) . . . . ?
O9 Mn5 O8 Mn2 -172.0(3) . . . . ?
N41 Mn5 O8 Mn2 -175.5(4) . . . . ?
N14 Mn5 O8 Mn2 5.7(4) . . . . ?
O3 Mn5 O8 Mn2 79.0(3) . . . . ?
N43 Mn8 O9 C89 6.0(6) . . . . ?
N23 Mn8 O9 C89 -165.1(6) . . . . ?
O4 Mn8 O9 C89 120.8(6) . . . . ?
O5 Mn8 O9 C89 -92.4(6) . . . . ?
N45 Mn8 O9 C89 16.2(8) . . . . ?
N43 Mn8 O9 Mn5 -179.9(4) . . . . ?
N23 Mn8 O9 Mn5 9.0(4) . . . . ?
O4 Mn8 O9 Mn5 -65.1(4) . . . . ?
O5 Mn8 O9 Mn5 81.7(4) . . . . ?
N45 Mn8 O9 Mn5 -169.7(3) . . . . ?
O2 Mn5 O9 C89 -106.4(6) . . . . ?
N41 Mn5 O9 C89 0.6(6) . . . . ?
N14 Mn5 O9 C89 179.4(6) . . . . ?
O8 Mn5 O9 C89 -2.9(8) . . . . ?
O3 Mn5 O9 C89 106.0(6) . . . . ?
O2 Mn5 O9 Mn8 79.8(4) . . . . ?
N41 Mn5 O9 Mn8 -173.2(4) . . . . ?
N14 Mn5 O9 Mn8 5.6(4) . . . . ?
O8 Mn5 O9 Mn8 -176.7(3) . . . . ?
O3 Mn5 O9 Mn8 -67.8(4) . . . . ?
N48 Mn3 O10 C102 4.5(6) . . . . ?
N7 Mn3 O10 C102 -179.7(6) . . . . ?
O1 Mn3 O10 C102 -105.4(6) . . . . ?
N9 Mn3 O10 C102 111.9(6) . . . . ?
N46 Mn3 O10 C102 6.6(8) . . . . ?
N48 Mn3 O10 Mn6 -173.3(4) . . . . ?
N7 Mn3 O10 Mn6 2.5(5) . . . . ?
O1 Mn3 O10 Mn6 76.8(3) . . . . ?
N9 Mn3 O10 Mn6 -65.9(4) . . . . ?
N46 Mn3 O10 Mn6 -171.2(3) . . . . ?
N16 Mn6 O10 C102 -163.7(7) . . . . ?
N50 Mn6 O10 C102 5.8(6) . . . . ?
O3 Mn6 O10 C102 124.3(7) . . . . ?
O11 Mn6 O10 C102 16.9(8) . . . . ?
N18 Mn6 O10 C102 -91.9(7) . . . . ?
N16 Mn6 O10 Mn3 14.0(4) . . . . ?
N50 Mn6 O10 Mn3 -176.5(4) . . . . ?
O3 Mn6 O10 Mn3 -58.1(3) . . . . ?
O11 Mn6 O10 Mn3 -165.4(3) . . . . ?
N18 Mn6 O10 Mn3 85.8(4) . . . . ?
N16 Mn6 O11 C108 165.9(6) . . . . ?
N50 Mn6 O11 C108 -3.8(6) . . . . ?
O3 Mn6 O11 C108 -120.6(6) . . . . ?
O10 Mn6 O11 C108 -14.8(8) . . . . ?
N18 Mn6 O11 C108 96.0(6) . . . . ?
N16 Mn6 O11 Mn9 -1.9(4) . . . . ?
N50 Mn6 O11 Mn9 -171.6(4) . . . . ?
O3 Mn6 O11 Mn9 71.6(4) . . . . ?
O10 Mn6 O11 Mn9 177.5(3) . . . . ?
N18 Mn6 O11 Mn9 -71.7(4) . . . . ?
N25 Mn9 O11 C108 -153.8(6) . . . . ?
N52 Mn9 O11 C108 7.2(6) . . . . ?
O5 Mn9 O11 C108 131.8(6) . . . . ?
N54 Mn9 O11 C108 26.1(7) . . . . ?
N27 Mn9 O11 C108 -83.6(6) . . . . ?
N25 Mn9 O11 Mn6 14.4(4) . . . . ?
N52 Mn9 O11 Mn6 175.4(4) . . . . ?
O5 Mn9 O11 Mn6 -60.0(4) . . . . ?
N54 Mn9 O11 Mn6 -165.7(3) . . . . ?
N27 Mn9 O11 Mn6 84.6(4) . . . . ?
N3 Mn1 O12 C7 1.4(5) . . . . ?
N30 Mn1 O12 C7 -179.0(5) . . . . ?
O6 Mn1 O12 C7 107.3(5) . . . . ?
N28 Mn1 O12 C7 -110.7(6) . . . . ?
N1 Mn1 O12 C7 -1.5(7) . . . . ?
N3 Mn1 O12 Mn2 178.4(4) . . . . ?
N30 Mn1 O12 Mn2 -2.0(4) . . . . ?
O6 Mn1 O12 Mn2 -75.7(3) . . . . ?
N28 Mn1 O12 Mn2 66.3(3) . . . . ?
N1 Mn1 O12 Mn2 175.6(3) . . . . ?
N39 Mn2 O12 C7 163.9(5) . . . . ?
O8 Mn2 O12 C7 -123.6(6) . . . . ?
N5 Mn2 O12 C7 -4.4(5) . . . . ?
O1 Mn2 O12 C7 -13.7(7) . . . . ?
N37 Mn2 O12 C7 90.8(6) . . . . ?
N39 Mn2 O12 Mn1 -13.0(4) . . . . ?
O8 Mn2 O12 Mn1 59.5(3) . . . . ?
N5 Mn2 O12 Mn1 178.7(4) . . . . ?
O1 Mn2 O12 Mn1 169.4(3) . . . . ?
N37 Mn2 O12 Mn1 -86.1(3) . . . . ?
N57 Mn10 O13 C121 6.6(5) . . . . ?
N84 Mn10 O13 C121 -154.8(5) . . . . ?
O19 Mn10 O13 C121 129.7(5) . . . . ?
N55 Mn10 O13 C121 17.7(7) . . . . ?
N82 Mn10 O13 C121 -85.8(6) . . . . ?
N57 Mn10 O13 Mn11 171.4(4) . . . . ?
N84 Mn10 O13 Mn11 10.0(4) . . . . ?
O19 Mn10 O13 Mn11 -65.5(4) . . . . ?
N55 Mn10 O13 Mn11 -177.5(3) . . . . ?
N82 Mn10 O13 Mn11 79.0(4) . . . . ?
N93 Mn11 O13 C121 153.8(5) . . . . ?
N59 Mn11 O13 C121 -8.0(6) . . . . ?
O21 Mn11 O13 C121 -131.1(6) . . . . ?
O14 Mn11 O13 C121 -18.7(7) . . . . ?
N91 Mn11 O13 C121 83.4(6) . . . . ?
N93 Mn11 O13 Mn10 -10.3(4) . . . . ?
N59 Mn11 O13 Mn10 -172.0(4) . . . . ?
O21 Mn11 O13 Mn10 64.8(3) . . . . ?
O14 Mn11 O13 Mn10 177.2(3) . . . . ?
N91 Mn11 O13 Mn10 -80.7(3) . . . . ?
N102 Mn12 O14 C127 154.2(5) . . . . ?
N61 Mn12 O14 C127 -4.7(6) . . . . ?
O23 Mn12 O14 C127 -126.5(6) . . . . ?
N63 Mn12 O14 C127 -11.1(7) . . . . ?
N100 Mn12 O14 C127 88.3(6) . . . . ?
N102 Mn12 O14 Mn11 -12.7(4) . . . . ?
N61 Mn12 O14 Mn11 -171.6(4) . . . . ?
O23 Mn12 O14 Mn11 66.6(3) . . . . ?
N63 Mn12 O14 Mn11 -178.0(3) . . . . ?
N100 Mn12 O14 Mn11 -78.6(3) . . . . ?
N93 Mn11 O14 C127 -154.6(6) . . . . ?
N59 Mn11 O14 C127 7.1(6) . . . . ?
O21 Mn11 O14 C127 132.3(6) . . . . ?
O13 Mn11 O14 C127 18.0(8) . . . . ?
N91 Mn11 O14 C127 -83.1(6) . . . . ?
N93 Mn11 O14 Mn12 11.6(4) . . . . ?
N59 Mn11 O14 Mn12 173.3(4) . . . . ?
O21 Mn11 O14 Mn12 -61.4(3) . . . . ?
O13 Mn11 O14 Mn12 -175.8(3) . . . . ?
N91 Mn11 O14 Mn12 83.1(3) . . . . ?
N66 Mn13 O15 C140 4.6(5) . . . . ?
N86 Mn13 O15 C140 -166.9(5) . . . . ?
O20 Mn13 O15 C140 120.5(5) . . . . ?
O19 Mn13 O15 C140 -92.6(6) . . . . ?
N64 Mn13 O15 C140 12.1(7) . . . . ?
N66 Mn13 O15 Mn14 173.9(4) . . . . ?
N86 Mn13 O15 Mn14 2.5(4) . . . . ?
O20 Mn13 O15 Mn14 -70.1(3) . . . . ?
O19 Mn13 O15 Mn14 76.8(3) . . . . ?
N64 Mn13 O15 Mn14 -178.6(3) . . . . ?
N68 Mn14 O15 C140 -4.2(5) . . . . ?
N95 Mn14 O15 C140 163.9(5) . . . . ?
O22 Mn14 O15 C140 -120.4(6) . . . . ?
O16 Mn14 O15 C140 -12.2(7) . . . . ?
O21 Mn14 O15 C140 92.4(6) . . . . ?
N68 Mn14 O15 Mn13 -173.3(4) . . . . ?
N95 Mn14 O15 Mn13 -5.2(4) . . . . ?
O22 Mn14 O15 Mn13 70.5(3) . . . . ?
O16 Mn14 O15 Mn13 178.7(3) . . . . ?
O21 Mn14 O15 Mn13 -76.6(3) . . . . ?
N70 Mn15 O16 C146 -4.6(5) . . . . ?
N104 Mn15 O16 C146 162.4(5) . . . . ?
O24 Mn15 O16 C146 -122.0(5) . . . . ?
O23 Mn15 O16 C146 91.0(5) . . . . ?
N72 Mn15 O16 C146 -12.4(7) . . . . ?
N70 Mn15 O16 Mn14 -169.6(4) . . . . ?
N104 Mn15 O16 Mn14 -2.6(4) . . . . ?
O24 Mn15 O16 Mn14 73.1(3) . . . . ?
O23 Mn15 O16 Mn14 -73.9(3) . . . . ?
N72 Mn15 O16 Mn14 -177.3(3) . . . . ?
N68 Mn14 O16 C146 6.8(5) . . . . ?
N95 Mn14 O16 C146 -161.6(6) . . . . ?
O22 Mn14 O16 C146 125.4(6) . . . . ?
O21 Mn14 O16 C146 -88.2(6) . . . . ?
O15 Mn14 O16 C146 14.8(7) . . . . ?
N68 Mn14 O16 Mn15 171.0(4) . . . . ?
N95 Mn14 O16 Mn15 2.7(4) . . . . ?
O22 Mn14 O16 Mn15 -70.3(3) . . . . ?
O21 Mn14 O16 Mn15 76.0(3) . . . . ?
O15 Mn14 O16 Mn15 179.0(3) . . . . ?
N97 Mn17 O17 C159 -175.1(6) . . . . ?
O22 Mn17 O17 C159 113.7(6) . . . . ?
N77 Mn17 O17 C159 1.7(6) . . . . ?
O18 Mn17 O17 C159 2.9(8) . . . . ?
N99 Mn17 O17 C159 -102.8(6) . . . . ?
N97 Mn17 O17 Mn16 4.1(4) . . . . ?
O22 Mn17 O17 Mn16 -67.2(4) . . . . ?
N77 Mn17 O17 Mn16 -179.2(4) . . . . ?
O18 Mn17 O17 Mn16 -178.0(3) . . . . ?
N99 Mn17 O17 Mn16 76.4(4) . . . . ?
N75 Mn16 O17 C159 1.3(6) . . . . ?
N88 Mn16 O17 C159 173.8(6) . . . . ?
O20 Mn16 O17 C159 -112.0(6) . . . . ?
N73 Mn16 O17 C159 -6.0(8) . . . . ?
N90 Mn16 O17 C159 103.4(6) . . . . ?
N75 Mn16 O17 Mn17 -177.9(4) . . . . ?
N88 Mn16 O17 Mn17 -5.3(4) . . . . ?
O20 Mn16 O17 Mn17 68.8(4) . . . . ?
N73 Mn16 O17 Mn17 174.8(4) . . . . ?
N90 Mn16 O17 Mn17 -75.7(4) . . . . ?
N79 Mn18 O18 C165 0.5(5) . . . . ?
N106 Mn18 O18 C165 179.9(5) . . . . ?
O24 Mn18 O18 C165 107.2(5) . . . . ?
N108 Mn18 O18 C165 -106.8(6) . . . . ?
N81 Mn18 O18 C165 4.7(7) . . . . ?
N79 Mn18 O18 Mn17 -177.4(4) . . . . ?
N106 Mn18 O18 Mn17 2.0(5) . . . . ?
O24 Mn18 O18 Mn17 -70.7(3) . . . . ?
N108 Mn18 O18 Mn17 75.3(4) . . . . ?
N81 Mn18 O18 Mn17 -173.2(3) . . . . ?
N97 Mn17 O18 C165 178.4(6) . . . . ?
O22 Mn17 O18 C165 -108.6(6) . . . . ?
N77 Mn17 O18 C165 1.4(5) . . . . ?
O17 Mn17 O18 C165 0.3(7) . . . . ?
N99 Mn17 O18 C165 106.6(6) . . . . ?
N97 Mn17 O18 Mn18 -3.7(4) . . . . ?
O22 Mn17 O18 Mn18 69.2(3) . . . . ?
N77 Mn17 O18 Mn18 179.3(4) . . . . ?
O17 Mn17 O18 Mn18 178.2(3) . . . . ?
N99 Mn17 O18 Mn18 -75.5(4) . . . . ?
N57 Mn10 O19 C178 -171.6(6) . . . . ?
N84 Mn10 O19 C178 -2.7(6) . . . . ?
O13 Mn10 O19 C178 113.2(6) . . . . ?
N55 Mn10 O19 C178 -101.5(6) . . . . ?
N82 Mn10 O19 C178 3.8(8) . . . . ?
N57 Mn10 O19 Mn13 9.4(5) . . . . ?
N84 Mn10 O19 Mn13 178.2(5) . . . . ?
O13 Mn10 O19 Mn13 -65.9(4) . . . . ?
N55 Mn10 O19 Mn13 79.4(4) . . . . ?
N82 Mn10 O19 Mn13 -175.3(3) . . . . ?
N66 Mn13 O19 C178 175.0(6) . . . . ?
N86 Mn13 O19 C178 -1.9(6) . . . . ?
O15 Mn13 O19 C178 -112.3(6) . . . . ?
O20 Mn13 O19 C178 -5.5(8) . . . . ?
N64 Mn13 O19 C178 103.6(6) . . . . ?
N66 Mn13 O19 Mn10 -5.9(4) . . . . ?
N86 Mn13 O19 Mn10 177.2(4) . . . . ?
O15 Mn13 O19 Mn10 66.8(4) . . . . ?
O20 Mn13 O19 Mn10 173.6(3) . . . . ?
N64 Mn13 O19 Mn10 -77.4(4) . . . . ?
N75 Mn16 O20 C184 -178.7(5) . . . . ?
N88 Mn16 O20 C184 1.4(5) . . . . ?
O17 Mn16 O20 C184 -103.6(5) . . . . ?
N73 Mn16 O20 C184 112.6(6) . . . . ?
N90 Mn16 O20 C184 5.0(8) . . . . ?
N75 Mn16 O20 Mn13 -1.9(4) . . . . ?
N88 Mn16 O20 Mn13 178.2(4) . . . . ?
O17 Mn16 O20 Mn13 73.1(4) . . . . ?
N73 Mn16 O20 Mn13 -70.6(4) . . . . ?
N90 Mn16 O20 Mn13 -178.2(3) . . . . ?
N66 Mn13 O20 C184 -177.3(5) . . . . ?
N86 Mn13 O20 C184 -0.4(5) . . . . ?
O15 Mn13 O20 C184 111.2(6) . . . . ?
O19 Mn13 O20 C184 3.2(8) . . . . ?
N64 Mn13 O20 C184 -104.2(6) . . . . ?
N66 Mn13 O20 Mn16 6.0(4) . . . . ?
N86 Mn13 O20 Mn16 -177.1(4) . . . . ?
O15 Mn13 O20 Mn16 -65.5(3) . . . . ?
O19 Mn13 O20 Mn16 -173.5(3) . . . . ?
N64 Mn13 O20 Mn16 79.1(4) . . . . ?
N93 Mn11 O21 C197 -3.4(5) . . . . ?
N59 Mn11 O21 C197 173.9(5) . . . . ?
O13 Mn11 O21 C197 -109.2(5) . . . . ?
O14 Mn11 O21 C197 103.3(5) . . . . ?
N91 Mn11 O21 C197 -1.1(7) . . . . ?
N93 Mn11 O21 Mn14 179.3(4) . . . . ?
N59 Mn11 O21 Mn14 -3.4(5) . . . . ?
O13 Mn11 O21 Mn14 73.4(4) . . . . ?
O14 Mn11 O21 Mn14 -74.0(4) . . . . ?
N91 Mn11 O21 Mn14 -178.4(3) . . . . ?
N68 Mn14 O21 C197 -173.7(6) . . . . ?
N95 Mn14 O21 C197 0.1(5) . . . . ?
O22 Mn14 O21 C197 3.7(7) . . . . ?
O16 Mn14 O21 C197 -100.1(6) . . . . ?
O15 Mn14 O21 C197 114.1(6) . . . . ?
N68 Mn14 O21 Mn11 3.5(4) . . . . ?
N95 Mn14 O21 Mn11 177.3(4) . . . . ?
O22 Mn14 O21 Mn11 -179.1(3) . . . . ?
O16 Mn14 O21 Mn11 77.1(4) . . . . ?
O15 Mn14 O21 Mn11 -68.7(4) . . . . ?
N97 Mn17 O22 C203 6.2(5) . . . . ?
N77 Mn17 O22 C203 -164.3(5) . . . . ?
O17 Mn17 O22 C203 123.1(5) . . . . ?
O18 Mn17 O22 C203 -90.6(5) . . . . ?
N99 Mn17 O22 C203 18.6(7) . . . . ?
N97 Mn17 O22 Mn14 173.7(4) . . . . ?
N77 Mn17 O22 Mn14 3.2(4) . . . . ?
O17 Mn17 O22 Mn14 -69.3(3) . . . . ?
O18 Mn17 O22 Mn14 76.9(3) . . . . ?
N99 Mn17 O22 Mn14 -173.8(3) . . . . ?
N68 Mn14 O22 C203 167.9(5) . . . . ?
N95 Mn14 O22 C203 -5.6(5) . . . . ?
O16 Mn14 O22 C203 96.1(6) . . . . ?
O21 Mn14 O22 C203 -9.2(8) . . . . ?
O15 Mn14 O22 C203 -117.1(5) . . . . ?
N68 Mn14 O22 Mn17 0.9(4) . . . . ?
N95 Mn14 O22 Mn17 -172.7(4) . . . . ?
O16 Mn14 O22 Mn17 -70.9(3) . . . . ?
O21 Mn14 O22 Mn17 -176.2(3) . . . . ?
O15 Mn14 O22 Mn17 75.8(3) . . . . ?
N102 Mn12 O23 C216 -6.9(5) . . . . ?
N61 Mn12 O23 C216 157.5(5) . . . . ?
O14 Mn12 O23 C216 -123.9(5) . . . . ?
N63 Mn12 O23 C216 89.6(5) . . . . ?
N100 Mn12 O23 C216 -12.6(7) . . . . ?
N102 Mn12 O23 Mn15 -174.5(4) . . . . ?
N61 Mn12 O23 Mn15 -10.1(5) . . . . ?
O14 Mn12 O23 Mn15 68.5(4) . . . . ?
N63 Mn12 O23 Mn15 -78.0(4) . . . . ?
N100 Mn12 O23 Mn15 179.8(3) . . . . ?
N70 Mn15 O23 C216 -158.4(6) . . . . ?
N104 Mn15 O23 C216 5.7(6) . . . . ?
O16 Mn15 O23 C216 129.4(6) . . . . ?
O24 Mn15 O23 C216 14.8(8) . . . . ?
N72 Mn15 O23 C216 -88.1(6) . . . . ?
N70 Mn15 O23 Mn12 8.7(4) . . . . ?
N104 Mn15 O23 Mn12 172.8(4) . . . . ?
O16 Mn15 O23 Mn12 -63.5(4) . . . . ?
O24 Mn15 O23 Mn12 -178.1(3) . . . . ?
N72 Mn15 O23 Mn12 79.0(4) . . . . ?
N70 Mn15 O24 C222 158.0(5) . . . . ?
N104 Mn15 O24 C222 -5.0(5) . . . . ?
O16 Mn15 O24 C222 -125.6(5) . . . . ?
O23 Mn15 O24 C222 -14.2(7) . . . . ?
N72 Mn15 O24 C222 90.3(6) . . . . ?
N70 Mn15 O24 Mn18 -10.9(4) . . . . ?
N104 Mn15 O24 Mn18 -173.9(4) . . . . ?
O16 Mn15 O24 Mn18 65.5(4) . . . . ?
O23 Mn15 O24 Mn18 176.9(3) . . . . ?
N72 Mn15 O24 Mn18 -78.6(3) . . . . ?
N79 Mn18 O24 C222 -155.5(5) . . . . ?
N106 Mn18 O24 C222 7.4(5) . . . . ?
O18 Mn18 O24 C222 131.0(5) . . . . ?
N108 Mn18 O24 C222 17.8(7) . . . . ?
N81 Mn18 O24 C222 -85.5(5) . . . . ?
N79 Mn18 O24 Mn15 14.1(4) . . . . ?
N106 Mn18 O24 Mn15 177.0(4) . . . . ?
O18 Mn18 O24 Mn15 -59.4(3) . . . . ?
N108 Mn18 O24 Mn15 -172.6(3) . . . . ?
N81 Mn18 O24 Mn15 84.1(4) . . . . ?
O12 Mn1 N1 C1 -178.0(7) . . . . ?
N3 Mn1 N1 C1 179.1(9) . . . . ?
N30 Mn1 N1 C1 -0.1(8) . . . . ?
O6 Mn1 N1 C1 71.7(8) . . . . ?
N28 Mn1 N1 C1 -72.1(8) . . . . ?
O12 Mn1 N1 C5 7.2(8) . . . . ?
N3 Mn1 N1 C5 4.3(6) . . . . ?
N30 Mn1 N1 C5 -174.9(6) . . . . ?
O6 Mn1 N1 C5 -103.2(6) . . . . ?
N28 Mn1 N1 C5 113.1(6) . . . . ?
O12 Mn1 N3 C6 178.3(7) . . . . ?
N30 Mn1 N3 C6 -0.1(15) . . . . ?
O6 Mn1 N3 C6 84.6(7) . . . . ?
N28 Mn1 N3 C6 -98.4(7) . . . . ?
N1 Mn1 N3 C6 -3.5(6) . . . . ?
O12 Mn1 N3 N4 -1.5(5) . . . . ?
N30 Mn1 N3 N4 -180(71) . . . . ?
O6 Mn1 N3 N4 -95.3(5) . . . . ?
N28 Mn1 N3 N4 81.8(6) . . . . ?
N1 Mn1 N3 N4 176.7(6) . . . . ?
C6 N3 N4 C7 -178.4(7) . . . . ?
Mn1 N3 N4 C7 1.4(8) . . . . ?
N39 Mn2 N5 C8 -74.0(18) . . . . ?
O8 Mn2 N5 C8 93.7(6) . . . . ?
O1 Mn2 N5 C8 -178.5(6) . . . . ?
O12 Mn2 N5 C8 7.1(6) . . . . ?
N37 Mn2 N5 C8 -87.9(6) . . . . ?
N39 Mn2 N5 C12 97.3(17) . . . . ?
O8 Mn2 N5 C12 -95.0(6) . . . . ?
O1 Mn2 N5 C12 -7.1(6) . . . . ?
O12 Mn2 N5 C12 178.5(6) . . . . ?
N37 Mn2 N5 C12 83.4(6) . . . . ?
C13 N6 N7 C14 164.4(13) . . . . ?
C13 N6 N7 Mn3 -9.8(9) . . . . ?
N48 Mn3 N7 C14 93.5(15) . . . . ?
O10 Mn3 N7 C14 -73.1(12) . . . . ?
O1 Mn3 N7 C14 -163.4(12) . . . . ?
N9 Mn3 N7 C14 5.5(12) . . . . ?
N46 Mn3 N7 C14 103.0(12) . . . . ?
N48 Mn3 N7 N6 -92.3(12) . . . . ?
O10 Mn3 N7 N6 101.1(6) . . . . ?
O1 Mn3 N7 N6 10.8(6) . . . . ?
N9 Mn3 N7 N6 179.6(7) . . . . ?
N46 Mn3 N7 N6 -82.8(6) . . . . ?
N48 Mn3 N9 C15 -166.5(12) . . . . ?
N7 Mn3 N9 C15 -4.8(12) . . . . ?
O10 Mn3 N9 C15 121.8(13) . . . . ?
O1 Mn3 N9 C15 12.0(15) . . . . ?
N46 Mn3 N9 C15 -95.4(13) . . . . ?
N48 Mn3 N9 C19 16.0(9) . . . . ?
N7 Mn3 N9 C19 177.7(9) . . . . ?
O10 Mn3 N9 C19 -55.7(9) . . . . ?
O1 Mn3 N9 C19 -165.5(7) . . . . ?
N46 Mn3 N9 C19 87.1(9) . . . . ?
N12 Mn4 N10 C20 178.0(9) . . . . ?
O2 Mn4 N10 C20 -174.1(8) . . . . ?
O6 Mn4 N10 C20 -66.9(9) . . . . ?
N32 Mn4 N10 C20 5.7(9) . . . . ?
O7 Mn4 N10 C20 78.9(9) . . . . ?
N12 Mn4 N10 C24 1.0(6) . . . . ?
O2 Mn4 N10 C24 8.9(8) . . . . ?
O6 Mn4 N10 C24 116.2(6) . . . . ?
N32 Mn4 N10 C24 -171.2(6) . . . . ?
O7 Mn4 N10 C24 -98.1(6) . . . . ?
O2 Mn4 N12 C25 -174.3(7) . . . . ?
O6 Mn4 N12 C25 -84.8(7) . . . . ?
N32 Mn4 N12 C25 47.5(18) . . . . ?
O7 Mn4 N12 C25 93.5(7) . . . . ?
N10 Mn4 N12 C25 0.6(6) . . . . ?
O2 Mn4 N12 N13 2.0(5) . . . . ?
O6 Mn4 N12 N13 91.6(6) . . . . ?
N32 Mn4 N12 N13 -136.2(13) . . . . ?
O7 Mn4 N12 N13 -90.2(6) . . . . ?
N10 Mn4 N12 N13 177.0(6) . . . . ?
C25 N12 N13 C26 175.5(7) . . . . ?
Mn4 N12 N13 C26 -1.2(9) . . . . ?
O2 Mn5 N14 C27 2.7(6) . . . . ?
O9 Mn5 N14 C27 92.8(6) . . . . ?
N41 Mn5 N14 C27 -113(6) . . . . ?
O8 Mn5 N14 C27 -85.8(6) . . . . ?
O3 Mn5 N14 C27 -176.8(6) . . . . ?
O2 Mn5 N14 C31 179.2(6) . . . . ?
O9 Mn5 N14 C31 -90.7(6) . . . . ?
N41 Mn5 N14 C31 64(6) . . . . ?
O8 Mn5 N14 C31 90.7(6) . . . . ?
O3 Mn5 N14 C31 -0.3(6) . . . . ?
C32 N15 N16 C33 174.0(9) . . . . ?
C32 N15 N16 Mn6 -3.8(10) . . . . ?
N50 Mn6 N16 C33 45.7(18) . . . . ?
O3 Mn6 N16 C33 -172.8(10) . . . . ?
O11 Mn6 N16 C33 -82.6(9) . . . . ?
O10 Mn6 N16 C33 97.8(9) . . . . ?
N18 Mn6 N16 C33 1.3(9) . . . . ?
N50 Mn6 N16 N15 -136.6(12) . . . . ?
O3 Mn6 N16 N15 4.9(6) . . . . ?
O11 Mn6 N16 N15 95.1(7) . . . . ?
O10 Mn6 N16 N15 -84.6(6) . . . . ?
N18 Mn6 N16 N15 179.0(7) . . . . ?
N16 Mn6 N18 C34 0.2(7) . . . . ?
N50 Mn6 N18 C34 -170.9(7) . . . . ?
O3 Mn6 N18 C34 9.3(10) . . . . ?
O11 Mn6 N18 C34 115.6(7) . . . . ?
O10 Mn6 N18 C34 -97.9(7) . . . . ?
N16 Mn6 N18 C38 179.2(10) . . . . ?
N50 Mn6 N18 C38 8.1(10) . . . . ?
O3 Mn6 N18 C38 -171.7(9) . . . . ?
O11 Mn6 N18 C38 -65.4(10) . . . . ?
O10 Mn6 N18 C38 81.1(10) . . . . ?
N21 Mn7 N19 C39 174.3(8) . . . . ?
N34 Mn7 N19 C39 11.1(8) . . . . ?
O7 Mn7 N19 C39 -59.0(8) . . . . ?
O4 Mn7 N19 C39 -172.3(7) . . . . ?
N36 Mn7 N19 C39 82.8(8) . . . . ?
N21 Mn7 N19 C43 4.6(6) . . . . ?
N34 Mn7 N19 C43 -158.6(6) . . . . ?
O7 Mn7 N19 C43 131.3(6) . . . . ?
O4 Mn7 N19 C43 17.9(8) . . . . ?
N36 Mn7 N19 C43 -87.0(6) . . . . ?
N34 Mn7 N21 C44 102.3(12) . . . . ?
O7 Mn7 N21 C44 -76.2(8) . . . . ?
O4 Mn7 N21 C44 -169.3(7) . . . . ?
N19 Mn7 N21 C44 1.9(7) . . . . ?
N36 Mn7 N21 C44 96.3(7) . . . . ?
N34 Mn7 N21 N22 -84.3(12) . . . . ?
O7 Mn7 N21 N22 97.2(6) . . . . ?
O4 Mn7 N21 N22 4.2(5) . . . . ?
N19 Mn7 N21 N22 175.3(6) . . . . ?
N36 Mn7 N21 N22 -90.3(6) . . . . ?
C44 N21 N22 C45 170.1(8) . . . . ?
Mn7 N21 N22 C45 -3.7(9) . . . . ?
N43 Mn8 N23 C46 140.8(14) . . . . ?
O9 Mn8 N23 C46 -91.0(6) . . . . ?
O4 Mn8 N23 C46 -1.6(6) . . . . ?
O5 Mn8 N23 C46 -177.7(6) . . . . ?
N45 Mn8 N23 C46 88.2(6) . . . . ?
N43 Mn8 N23 C50 -38.3(17) . . . . ?
O9 Mn8 N23 C50 90.0(6) . . . . ?
O4 Mn8 N23 C50 179.4(6) . . . . ?
O5 Mn8 N23 C50 3.3(6) . . . . ?
N45 Mn8 N23 C50 -90.8(6) . . . . ?
C51 N24 N25 C52 -179.6(8) . . . . ?
C51 N24 N25 Mn9 -1.2(9) . . . . ?
N52 Mn9 N25 C52 -1.9(14) . . . . ?
O5 Mn9 N25 C52 -178.7(8) . . . . ?
O11 Mn9 N25 C52 86.8(8) . . . . ?
N54 Mn9 N25 C52 -93.2(8) . . . . ?
N27 Mn9 N25 C52 -1.2(7) . . . . ?
N52 Mn9 N25 N24 180(74) . . . . ?
O5 Mn9 N25 N24 3.0(6) . . . . ?
O11 Mn9 N25 N24 -91.5(6) . . . . ?
N54 Mn9 N25 N24 88.6(6) . . . . ?
N27 Mn9 N25 N24 -179.4(7) . . . . ?
N25 Mn9 N27 C57 -178.1(8) . . . . ?
N52 Mn9 N27 C57 1.7(8) . . . . ?
O5 Mn9 N27 C57 -174.3(7) . . . . ?
O11 Mn9 N27 C57 73.2(8) . . . . ?
N54 Mn9 N27 C57 -69.7(8) . . . . ?
N25 Mn9 N27 C53 1.0(6) . . . . ?
N52 Mn9 N27 C53 -179.2(6) . . . . ?
O5 Mn9 N27 C53 4.8(8) . . . . ?
O11 Mn9 N27 C53 -107.7(6) . . . . ?
N54 Mn9 N27 C53 109.4(6) . . . . ?
O12 Mn1 N28 C58 60.4(9) . . . . ?
N3 Mn1 N28 C58 -10.4(10) . . . . ?
N30 Mn1 N28 C58 -175.8(10) . . . . ?
O6 Mn1 N28 C58 165.2(7) . . . . ?
N1 Mn1 N28 C58 -84.4(9) . . . . ?
O12 Mn1 N28 C62 -114.2(9) . . . . ?
N3 Mn1 N28 C62 175.0(8) . . . . ?
N30 Mn1 N28 C62 9.6(8) . . . . ?
O6 Mn1 N28 C62 -9.4(11) . . . . ?
N1 Mn1 N28 C62 101.0(9) . . . . ?
O12 Mn1 N30 C63 67.7(11) . . . . ?
N3 Mn1 N30 C63 -114.1(14) . . . . ?
O6 Mn1 N30 C63 156.7(11) . . . . ?
N28 Mn1 N30 C63 -10.9(10) . . . . ?
N1 Mn1 N30 C63 -110.9(11) . . . . ?
O12 Mn1 N30 N31 -99.5(7) . . . . ?
N3 Mn1 N30 N31 78.7(13) . . . . ?
O6 Mn1 N30 N31 -10.6(7) . . . . ?
N28 Mn1 N30 N31 -178.1(8) . . . . ?
N1 Mn1 N30 N31 81.9(7) . . . . ?
C63 N30 N31 C64 -159.7(11) . . . . ?
Mn1 N30 N31 C64 8.2(11) . . . . ?
N12 Mn4 N32 C65 -130.7(14) . . . . ?
O2 Mn4 N32 C65 93.9(8) . . . . ?
O6 Mn4 N32 C65 4.5(8) . . . . ?
O7 Mn4 N32 C65 -178.6(9) . . . . ?
N10 Mn4 N32 C65 -86.0(8) . . . . ?
N12 Mn4 N32 C69 41.0(18) . . . . ?
O2 Mn4 N32 C69 -94.4(7) . . . . ?
O6 Mn4 N32 C69 176.3(8) . . . . ?
O7 Mn4 N32 C69 -6.9(7) . . . . ?
N10 Mn4 N32 C69 85.7(7) . . . . ?
C70 N33 N34 C71 -179.7(8) . . . . ?
C70 N33 N34 Mn7 4.0(10) . . . . ?
N21 Mn7 N34 C71 0.9(15) . . . . ?
O7 Mn7 N34 C71 179.6(7) . . . . ?
O4 Mn7 N34 C71 -82.3(7) . . . . ?
N19 Mn7 N34 C71 95.4(7) . . . . ?
N36 Mn7 N34 C71 7.2(6) . . . . ?
N21 Mn7 N34 N33 176.9(8) . . . . ?
O7 Mn7 N34 N33 -4.3(6) . . . . ?
O4 Mn7 N34 N33 93.8(6) . . . . ?
N19 Mn7 N34 N33 -88.5(6) . . . . ?
N36 Mn7 N34 N33 -176.7(7) . . . . ?
N21 Mn7 N36 C76 -3.7(8) . . . . ?
N34 Mn7 N36 C76 178.0(8) . . . . ?
O7 Mn7 N36 C76 166.5(7) . . . . ?
O4 Mn7 N36 C76 -75.2(8) . . . . ?
N19 Mn7 N36 C76 67.2(8) . . . . ?
N21 Mn7 N36 C72 172.5(6) . . . . ?
N34 Mn7 N36 C72 -5.8(6) . . . . ?
O7 Mn7 N36 C72 -17.3(8) . . . . ?
O4 Mn7 N36 C72 101.0(6) . . . . ?
N19 Mn7 N36 C72 -116.6(6) . . . . ?
N39 Mn2 N37 C77 -178.3(9) . . . . ?
O8 Mn2 N37 C77 176.5(7) . . . . ?
N5 Mn2 N37 C77 -1.2(9) . . . . ?
O1 Mn2 N37 C77 72.7(8) . . . . ?
O12 Mn2 N37 C77 -73.2(8) . . . . ?
N39 Mn2 N37 C81 7.0(7) . . . . ?
O8 Mn2 N37 C81 1.8(10) . . . . ?
N5 Mn2 N37 C81 -175.8(8) . . . . ?
O1 Mn2 N37 C81 -101.9(8) . . . . ?
O12 Mn2 N37 C81 112.1(7) . . . . ?
O8 Mn2 N39 C82 168.1(10) . . . . ?
N5 Mn2 N39 C82 -23(2) . . . . ?
O1 Mn2 N39 C82 77.8(9) . . . . ?
O12 Mn2 N39 C82 -100.7(9) . . . . ?
N37 Mn2 N39 C82 -8.6(9) . . . . ?
O8 Mn2 N39 N40 -4.0(7) . . . . ?
N5 Mn2 N39 N40 164.8(13) . . . . ?
O1 Mn2 N39 N40 -94.3(8) . . . . ?
O12 Mn2 N39 N40 87.2(8) . . . . ?
N37 Mn2 N39 N40 179.3(8) . . . . ?
C82 N39 N40 C83 -170.8(10) . . . . ?
Mn2 N39 N40 C83 1.8(12) . . . . ?
O2 Mn5 N41 C84 -89.1(8) . . . . ?
O9 Mn5 N41 C84 -179.5(8) . . . . ?
N14 Mn5 N41 C84 26(7) . . . . ?
O8 Mn5 N41 C84 -1.6(8) . . . . ?
O3 Mn5 N41 C84 89.1(8) . . . . ?
O2 Mn5 N41 C88 87.2(7) . . . . ?
O9 Mn5 N41 C88 -3.3(7) . . . . ?
N14 Mn5 N41 C88 -158(6) . . . . ?
O8 Mn5 N41 C88 174.6(8) . . . . ?
O3 Mn5 N41 C88 -94.7(7) . . . . ?
C89 N42 N43 C90 -179.2(7) . . . . ?
C89 N42 N43 Mn8 4.5(9) . . . . ?
O9 Mn8 N43 C90 178.1(7) . . . . ?
N23 Mn8 N43 C90 -50.2(18) . . . . ?
O4 Mn8 N43 C90 89.4(7) . . . . ?
O5 Mn8 N43 C90 -90.1(7) . . . . ?
N45 Mn8 N43 C90 4.7(6) . . . . ?
O9 Mn8 N43 N42 -5.9(6) . . . . ?
N23 Mn8 N43 N42 125.8(14) . . . . ?
O4 Mn8 N43 N42 -94.6(6) . . . . ?
O5 Mn8 N43 N42 85.9(6) . . . . ?
N45 Mn8 N43 N42 -179.3(7) . . . . ?
N43 Mn8 N45 C95 178.3(8) . . . . ?
O9 Mn8 N45 C95 168.0(7) . . . . ?
N23 Mn8 N45 C95 -10.8(8) . . . . ?
O4 Mn8 N45 C95 62.3(8) . . . . ?
O5 Mn8 N45 C95 -84.3(8) . . . . ?
N43 Mn8 N45 C91 -3.6(6) . . . . ?
O9 Mn8 N45 C91 -13.8(8) . . . . ?
N23 Mn8 N45 C91 167.4(6) . . . . ?
O4 Mn8 N45 C91 -119.5(6) . . . . ?
O5 Mn8 N45 C91 93.8(6) . . . . ?
N48 Mn3 N46 C96 -176.6(9) . . . . ?
N7 Mn3 N46 C96 6.4(9) . . . . ?
O10 Mn3 N46 C96 -178.8(7) . . . . ?
O1 Mn3 N46 C96 -64.6(9) . . . . ?
N9 Mn3 N46 C96 78.1(9) . . . . ?
N48 Mn3 N46 C100 -2.5(7) . . . . ?
N7 Mn3 N46 C100 -179.4(7) . . . . ?
O10 Mn3 N46 C100 -4.6(9) . . . . ?
O1 Mn3 N46 C100 109.5(7) . . . . ?
N9 Mn3 N46 C100 -107.7(8) . . . . ?
N7 Mn3 N48 C101 8.7(17) . . . . ?
O10 Mn3 N48 C101 177.1(10) . . . . ?
O1 Mn3 N48 C101 -88.0(10) . . . . ?
N9 Mn3 N48 C101 91.1(10) . . . . ?
N46 Mn3 N48 C101 -1.5(9) . . . . ?
N7 Mn3 N48 N49 -172.1(8) . . . . ?
O10 Mn3 N48 N49 -3.6(7) . . . . ?
O1 Mn3 N48 N49 91.3(7) . . . . ?
N9 Mn3 N48 N49 -89.7(8) . . . . ?
N46 Mn3 N48 N49 177.8(8) . . . . ?
C101 N48 N49 C102 -178.5(10) . . . . ?
Mn3 N48 N49 C102 2.2(12) . . . . ?
N16 Mn6 N50 C103 51.7(17) . . . . ?
O3 Mn6 N50 C103 -86.3(8) . . . . ?
O11 Mn6 N50 C103 -176.3(8) . . . . ?
O10 Mn6 N50 C103 -3.0(7) . . . . ?
N18 Mn6 N50 C103 93.8(7) . . . . ?
N16 Mn6 N50 C107 -130.7(13) . . . . ?
O3 Mn6 N50 C107 91.3(7) . . . . ?
O11 Mn6 N50 C107 1.3(7) . . . . ?
O10 Mn6 N50 C107 174.6(8) . . . . ?
N18 Mn6 N50 C107 -88.6(7) . . . . ?
C108 N51 N52 C109 -169.2(8) . . . . ?
C108 N51 N52 Mn9 3.5(9) . . . . ?
N25 Mn9 N52 C109 -98.8(11) . . . . ?
O5 Mn9 N52 C109 77.4(7) . . . . ?
O11 Mn9 N52 C109 166.3(7) . . . . ?
N54 Mn9 N52 C109 -1.2(7) . . . . ?
N27 Mn9 N52 C109 -99.5(7) . . . . ?
N25 Mn9 N52 N51 88.9(10) . . . . ?
O5 Mn9 N52 N51 -94.8(6) . . . . ?
O11 Mn9 N52 N51 -5.9(6) . . . . ?
N54 Mn9 N52 N51 -173.4(7) . . . . ?
N27 Mn9 N52 N51 88.2(6) . . . . ?
N25 Mn9 N54 C110 155.1(6) . . . . ?
N52 Mn9 N54 C110 -5.9(6) . . . . ?
O5 Mn9 N54 C110 -133.2(6) . . . . ?
O11 Mn9 N54 C110 -24.8(8) . . . . ?
N27 Mn9 N54 C110 83.6(6) . . . . ?
N25 Mn9 N54 C114 -16.9(7) . . . . ?
N52 Mn9 N54 C114 -177.9(7) . . . . ?
O5 Mn9 N54 C114 54.8(6) . . . . ?
O11 Mn9 N54 C114 163.1(6) . . . . ?
N27 Mn9 N54 C114 -88.4(7) . . . . ?
N57 Mn10 N55 C115 176.3(9) . . . . ?
N84 Mn10 N55 C115 -21.6(9) . . . . ?
O19 Mn10 N55 C115 51.5(9) . . . . ?
O13 Mn10 N55 C115 165.1(8) . . . . ?
N82 Mn10 N55 C115 -92.0(9) . . . . ?
N57 Mn10 N55 C119 -7.5(6) . . . . ?
N84 Mn10 N55 C119 154.6(6) . . . . ?
O19 Mn10 N55 C119 -132.2(6) . . . . ?
O13 Mn10 N55 C119 -18.7(9) . . . . ?
N82 Mn10 N55 C119 84.2(7) . . . . ?
N84 Mn10 N57 C120 -51.4(12) . . . . ?
O19 Mn10 N57 C120 95.4(7) . . . . ?
O13 Mn10 N57 C120 -174.5(7) . . . . ?
N55 Mn10 N57 C120 12.6(7) . . . . ?
N82 Mn10 N57 C120 -81.8(7) . . . . ?
N84 Mn10 N57 N58 115.7(9) . . . . ?
O19 Mn10 N57 N58 -97.5(6) . . . . ?
O13 Mn10 N57 N58 -7.4(5) . . . . ?
N55 Mn10 N57 N58 179.7(6) . . . . ?
N82 Mn10 N57 N58 85.3(6) . . . . ?
C120 N57 N58 C121 174.7(7) . . . . ?
Mn10 N57 N58 C121 6.8(8) . . . . ?
N93 Mn11 N59 C126 82.0(11) . . . . ?
O21 Mn11 N59 C126 -89.3(7) . . . . ?
O13 Mn11 N59 C126 179.2(7) . . . . ?
O14 Mn11 N59 C126 -7.4(6) . . . . ?
N91 Mn11 N59 C126 87.7(7) . . . . ?
N93 Mn11 N59 C122 -87.7(11) . . . . ?
O21 Mn11 N59 C122 101.0(6) . . . . ?
O13 Mn11 N59 C122 9.5(6) . . . . ?
O14 Mn11 N59 C122 -177.1(7) . . . . ?
N91 Mn11 N59 C122 -82.0(6) . . . . ?
C127 N60 N61 C128 -175.3(8) . . . . ?
C127 N60 N61 Mn12 -5.2(10) . . . . ?
N102 Mn12 N61 C128 49.8(11) . . . . ?
O14 Mn12 N61 C128 174.9(8) . . . . ?
O23 Mn12 N61 C128 -87.8(7) . . . . ?
N63 Mn12 N61 C128 -9.3(7) . . . . ?
N100 Mn12 N61 C128 86.1(7) . . . . ?
N102 Mn12 N61 N60 -119.7(8) . . . . ?
O14 Mn12 N61 N60 5.5(6) . . . . ?
O23 Mn12 N61 N60 102.7(6) . . . . ?
N63 Mn12 N61 N60 -178.7(7) . . . . ?
N100 Mn12 N61 N60 -83.4(6) . . . . ?
N102 Mn12 N63 C133 23.7(8) . . . . ?
N61 Mn12 N63 C133 -175.6(8) . . . . ?
O14 Mn12 N63 C133 -169.1(6) . . . . ?
O23 Mn12 N63 C133 -49.4(7) . . . . ?
N100 Mn12 N63 C133 93.6(7) . . . . ?
N102 Mn12 N63 C129 -154.9(6) . . . . ?
N61 Mn12 N63 C129 5.8(6) . . . . ?
O14 Mn12 N63 C129 12.3(8) . . . . ?
O23 Mn12 N63 C129 132.0(6) . . . . ?
N100 Mn12 N63 C129 -85.0(6) . . . . ?
N66 Mn13 N64 C134 179.1(9) . . . . ?
N86 Mn13 N64 C134 -9.5(9) . . . . ?
O15 Mn13 N64 C134 171.6(7) . . . . ?
O20 Mn13 N64 C134 64.7(8) . . . . ?
O19 Mn13 N64 C134 -82.3(8) . . . . ?
N66 Mn13 N64 C138 -4.9(6) . . . . ?
N86 Mn13 N64 C138 166.6(6) . . . . ?
O15 Mn13 N64 C138 -12.4(8) . . . . ?
O20 Mn13 N64 C138 -119.2(6) . . . . ?
O19 Mn13 N64 C138 93.7(6) . . . . ?
N86 Mn13 N66 C139 -63(2) . . . . ?
O15 Mn13 N66 C139 -178.0(8) . . . . ?
O20 Mn13 N66 C139 97.2(7) . . . . ?
O19 Mn13 N66 C139 -83.2(7) . . . . ?
N64 Mn13 N66 C139 6.7(7) . . . . ?
N86 Mn13 N66 N67 109.1(17) . . . . ?
O15 Mn13 N66 N67 -5.7(5) . . . . ?
O20 Mn13 N66 N67 -90.5(6) . . . . ?
O19 Mn13 N66 N67 89.2(6) . . . . ?
N64 Mn13 N66 N67 179.1(6) . . . . ?
C139 N66 N67 C140 178.6(8) . . . . ?
Mn13 N66 N67 C140 5.8(9) . . . . ?
N95 Mn14 N68 C145 62.9(14) . . . . ?
O22 Mn14 N68 C145 -86.9(6) . . . . ?
O16 Mn14 N68 C145 -3.9(6) . . . . ?
O21 Mn14 N68 C145 91.5(6) . . . . ?
O15 Mn14 N68 C145 -179.0(7) . . . . ?
N95 Mn14 N68 C141 -114.9(12) . . . . ?
O22 Mn14 N68 C141 95.3(6) . . . . ?
O16 Mn14 N68 C141 178.3(6) . . . . ?
O21 Mn14 N68 C141 -86.3(6) . . . . ?
O15 Mn14 N68 C141 3.2(6) . . . . ?
C146 N69 N70 C147 -179.6(7) . . . . ?
C146 N69 N70 Mn15 -5.2(9) . . . . ?
N104 Mn15 N70 C147 35.0(12) . . . . ?
O16 Mn15 N70 C147 179.2(7) . . . . ?
O24 Mn15 N70 C147 -86.2(7) . . . . ?
O23 Mn15 N70 C147 89.3(7) . . . . ?
N72 Mn15 N70 C147 -5.9(7) . . . . ?
N104 Mn15 N70 N69 -138.7(7) . . . . ?
O16 Mn15 N70 N69 5.5(5) . . . . ?
O24 Mn15 N70 N69 100.1(6) . . . . ?
O23 Mn15 N70 N69 -84.5(6) . . . . ?
N72 Mn15 N70 N69 -179.7(6) . . . . ?
N70 Mn15 N72 C148 4.3(6) . . . . ?
N104 Mn15 N72 C148 -163.4(6) . . . . ?
O16 Mn15 N72 C148 12.2(8) . . . . ?
O24 Mn15 N72 C148 125.3(6) . . . . ?
O23 Mn15 N72 C148 -89.5(6) . . . . ?
N70 Mn15 N72 C152 -178.3(8) . . . . ?
N104 Mn15 N72 C152 14.0(8) . . . . ?
O16 Mn15 N72 C152 -170.5(7) . . . . ?
O24 Mn15 N72 C152 -57.4(8) . . . . ?
O23 Mn15 N72 C152 87.9(8) . . . . ?
N75 Mn16 N73 C153 -178.9(9) . . . . ?
N88 Mn16 N73 C153 8.6(9) . . . . ?
O20 Mn16 N73 C153 -62.0(9) . . . . ?
O17 Mn16 N73 C153 -171.6(7) . . . . ?
N90 Mn16 N73 C153 81.7(9) . . . . ?
N75 Mn16 N73 C157 0.2(8) . . . . ?
N88 Mn16 N73 C157 -172.3(8) . . . . ?
O20 Mn16 N73 C157 117.1(8) . . . . ?
O17 Mn16 N73 C157 7.5(10) . . . . ?
N90 Mn16 N73 C157 -99.2(8) . . . . ?
N88 Mn16 N75 C158 102(2) . . . . ?
O20 Mn16 N75 C158 -77.0(9) . . . . ?
O17 Mn16 N75 C158 -171.2(9) . . . . ?
N73 Mn16 N75 C158 4.1(9) . . . . ?
N90 Mn16 N75 C158 100.7(9) . . . . ?
N88 Mn16 N75 N76 -87(2) . . . . ?
O20 Mn16 N75 N76 94.1(6) . . . . ?
O17 Mn16 N75 N76 -0.1(6) . . . . ?
N73 Mn16 N75 N76 175.2(7) . . . . ?
N90 Mn16 N75 N76 -88.2(6) . . . . ?
C158 N75 N76 C159 170.9(9) . . . . ?
Mn16 N75 N76 C159 -1.0(9) . . . . ?
N97 Mn17 N77 C160 162.7(14) . . . . ?
O22 Mn17 N77 C160 -86.2(6) . . . . ?
O17 Mn17 N77 C160 0.2(6) . . . . ?
O18 Mn17 N77 C160 -179.1(7) . . . . ?
N99 Mn17 N77 C160 91.9(6) . . . . ?
N97 Mn17 N77 C163 -19.4(19) . . . . ?
O22 Mn17 N77 C163 91.7(7) . . . . ?
O17 Mn17 N77 C163 178.1(7) . . . . ?
O18 Mn17 N77 C163 -1.2(6) . . . . ?
N99 Mn17 N77 C163 -90.2(7) . . . . ?
C165 N78 N79 C166 -169.3(7) . . . . ?
C165 N78 N79 Mn18 -0.3(9) . . . . ?
N106 Mn18 N79 C166 -10.6(15) . . . . ?
O18 Mn18 N79 C166 167.7(8) . . . . ?
O24 Mn18 N79 C166 76.4(7) . . . . ?
N108 Mn18 N79 C166 -99.3(7) . . . . ?
N81 Mn18 N79 C166 -9.6(7) . . . . ?
N106 Mn18 N79 N78 -178.5(8) . . . . ?
O18 Mn18 N79 N78 -0.1(5) . . . . ?
O24 Mn18 N79 N78 -91.4(6) . . . . ?
N108 Mn18 N79 N78 92.9(6) . . . . ?
N81 Mn18 N79 N78 -177.4(6) . . . . ?
N79 Mn18 N81 C167 5.3(6) . . . . ?
N106 Mn18 N81 C167 -175.0(6) . . . . ?
O18 Mn18 N81 C167 1.1(9) . . . . ?
O24 Mn18 N81 C167 -102.8(6) . . . . ?
N108 Mn18 N81 C167 113.3(6) . . . . ?
N79 Mn18 N81 C171 -176.4(9) . . . . ?
N106 Mn18 N81 C171 3.3(8) . . . . ?
O18 Mn18 N81 C171 179.3(7) . . . . ?
O24 Mn18 N81 C171 75.5(8) . . . . ?
N108 Mn18 N81 C171 -68.4(8) . . . . ?
N57 Mn10 N82 C172 -9.2(8) . . . . ?
N84 Mn10 N82 C172 -178.8(8) . . . . ?
O19 Mn10 N82 C172 174.6(7) . . . . ?
O13 Mn10 N82 C172 63.2(8) . . . . ?
N55 Mn10 N82 C172 -80.2(8) . . . . ?
N57 Mn10 N82 C176 164.5(6) . . . . ?
N84 Mn10 N82 C176 -5.1(6) . . . . ?
O19 Mn10 N82 C176 -11.7(8) . . . . ?
O13 Mn10 N82 C176 -123.1(6) . . . . ?
N55 Mn10 N82 C176 93.5(7) . . . . ?
N57 Mn10 N84 C177 -32.9(14) . . . . ?
O19 Mn10 N84 C177 175.4(9) . . . . ?
O13 Mn10 N84 C177 83.0(8) . . . . ?
N55 Mn10 N84 C177 -92.4(8) . . . . ?
N82 Mn10 N84 C177 -0.3(8) . . . . ?
N57 Mn10 N84 N85 155.5(7) . . . . ?
O19 Mn10 N84 N85 3.8(6) . . . . ?
O13 Mn10 N84 N85 -88.6(6) . . . . ?
N55 Mn10 N84 N85 96.1(6) . . . . ?
N82 Mn10 N84 N85 -171.9(7) . . . . ?
C177 N84 N85 C178 -176.8(8) . . . . ?
Mn10 N84 N85 C178 -4.3(9) . . . . ?
N66 Mn13 N86 C179 -18(2) . . . . ?
O15 Mn13 N86 C179 94.1(6) . . . . ?
O20 Mn13 N86 C179 -179.3(7) . . . . ?
O19 Mn13 N86 C179 2.9(6) . . . . ?
N64 Mn13 N86 C179 -85.2(7) . . . . ?
N66 Mn13 N86 C183 159.4(16) . . . . ?
O15 Mn13 N86 C183 -88.7(6) . . . . ?
O20 Mn13 N86 C183 -2.1(6) . . . . ?
O19 Mn13 N86 C183 -180.0(6) . . . . ?
N64 Mn13 N86 C183 91.9(6) . . . . ?
C184 N87 N88 C185 173.0(8) . . . . ?
C184 N87 N88 Mn16 4.0(9) . . . . ?
N75 Mn16 N88 C185 10(3) . . . . ?
O20 Mn16 N88 C185 -171.6(7) . . . . ?
O17 Mn16 N88 C185 -75.1(7) . . . . ?
N73 Mn16 N88 C185 104.8(7) . . . . ?
N90 Mn16 N88 C185 10.8(7) . . . . ?
N75 Mn16 N88 N87 178(74) . . . . ?
O20 Mn16 N88 N87 -3.0(5) . . . . ?
O17 Mn16 N88 N87 93.5(6) . . . . ?
N73 Mn16 N88 N87 -86.6(6) . . . . ?
N90 Mn16 N88 N87 179.3(7) . . . . ?
N75 Mn16 N90 C190 -7.4(9) . . . . ?
N88 Mn16 N90 C190 172.8(9) . . . . ?
O20 Mn16 N90 C190 169.2(8) . . . . ?
O17 Mn16 N90 C190 -79.2(9) . . . . ?
N73 Mn16 N90 C190 64.7(9) . . . . ?
N75 Mn16 N90 C186 173.6(6) . . . . ?
N88 Mn16 N90 C186 -6.2(6) . . . . ?
O20 Mn16 N90 C186 -9.8(9) . . . . ?
O17 Mn16 N90 C186 101.9(6) . . . . ?
N73 Mn16 N90 C186 -114.3(7) . . . . ?
N93 Mn11 N91 C191 -171.9(8) . . . . ?
N59 Mn11 N91 C191 9.9(8) . . . . ?
O21 Mn11 N91 C191 -174.2(7) . . . . ?
O13 Mn11 N91 C191 -63.4(8) . . . . ?
O14 Mn11 N91 C191 81.9(8) . . . . ?
N93 Mn11 N91 C195 0.2(6) . . . . ?
N59 Mn11 N91 C195 -178.0(6) . . . . ?
O21 Mn11 N91 C195 -2.2(8) . . . . ?
O13 Mn11 N91 C195 108.7(6) . . . . ?
O14 Mn11 N91 C195 -106.1(6) . . . . ?
N59 Mn11 N93 C196 -1.9(14) . . . . ?
O21 Mn11 N93 C196 170.7(7) . . . . ?
O13 Mn11 N93 C196 -93.5(7) . . . . ?
O14 Mn11 N93 C196 82.0(7) . . . . ?
N91 Mn11 N93 C196 -7.9(7) . . . . ?
N59 Mn11 N93 N94 -168.7(8) . . . . ?
O21 Mn11 N93 N94 3.8(5) . . . . ?
O13 Mn11 N93 N94 99.7(6) . . . . ?
O14 Mn11 N93 N94 -84.9(6) . . . . ?
N91 Mn11 N93 N94 -174.7(6) . . . . ?
C196 N93 N94 C197 -171.7(7) . . . . ?
Mn11 N93 N94 C197 -3.6(9) . . . . ?
N68 Mn14 N95 C198 27.3(15) . . . . ?
O22 Mn14 N95 C198 179.6(6) . . . . ?
O16 Mn14 N95 C198 91.2(6) . . . . ?
O21 Mn14 N95 C198 -2.5(6) . . . . ?
O15 Mn14 N95 C198 -86.5(6) . . . . ?
N68 Mn14 N95 C202 -148.4(11) . . . . ?
O22 Mn14 N95 C202 3.9(6) . . . . ?
O16 Mn14 N95 C202 -84.5(6) . . . . ?
O21 Mn14 N95 C202 -178.2(6) . . . . ?
O15 Mn14 N95 C202 97.8(6) . . . . ?
C203 N96 N97 C204 176.9(7) . . . . ?
C203 N96 N97 Mn17 5.6(8) . . . . ?
O22 Mn17 N97 C204 -177.3(7) . . . . ?
N77 Mn17 N97 C204 -63.0(18) . . . . ?
O17 Mn17 N97 C204 98.3(7) . . . . ?
O18 Mn17 N97 C204 -80.4(7) . . . . ?
N99 Mn17 N97 C204 10.6(6) . . . . ?
O22 Mn17 N97 N96 -6.6(5) . . . . ?
N77 Mn17 N97 N96 107.8(15) . . . . ?
O17 Mn17 N97 N96 -90.9(6) . . . . ?
O18 Mn17 N97 N96 90.3(6) . . . . ?
N99 Mn17 N97 N96 -178.6(6) . . . . ?
N97 Mn17 N99 C209 175.0(10) . . . . ?
O22 Mn17 N99 C209 162.6(8) . . . . ?
N77 Mn17 N99 C209 -14.6(10) . . . . ?
O17 Mn17 N99 C209 59.1(9) . . . . ?
O18 Mn17 N99 C209 -86.5(9) . . . . ?
N97 Mn17 N99 C205 -7.8(6) . . . . ?
O22 Mn17 N99 C205 -20.3(9) . . . . ?
N77 Mn17 N99 C205 162.6(6) . . . . ?
O17 Mn17 N99 C205 -123.8(7) . . . . ?
O18 Mn17 N99 C205 90.7(7) . . . . ?
N102 Mn12 N100 C210 -174.7(8) . . . . ?
N61 Mn12 N100 C210 19.2(8) . . . . ?
O14 Mn12 N100 C210 -52.5(8) . . . . ?
O23 Mn12 N100 C210 -168.9(7) . . . . ?
N63 Mn12 N100 C210 90.3(8) . . . . ?
N102 Mn12 N100 C214 2.4(6) . . . . ?
N61 Mn12 N100 C214 -163.6(6) . . . . ?
O14 Mn12 N100 C214 124.7(6) . . . . ?
O23 Mn12 N100 C214 8.2(8) . . . . ?
N63 Mn12 N100 C214 -92.6(6) . . . . ?
N61 Mn12 N102 C215 32.2(11) . . . . ?
O14 Mn12 N102 C215 -84.2(7) . . . . ?
O23 Mn12 N102 C215 176.7(7) . . . . ?
N63 Mn12 N102 C215 86.8(7) . . . . ?
N100 Mn12 N102 C215 -7.0(6) . . . . ?
N61 Mn12 N102 N103 -137.2(7) . . . . ?
O14 Mn12 N102 N103 106.5(6) . . . . ?
O23 Mn12 N102 N103 7.4(5) . . . . ?
N63 Mn12 N102 N103 -82.5(6) . . . . ?
N100 Mn12 N102 N103 -176.3(6) . . . . ?
C215 N102 N103 C216 -176.7(7) . . . . ?
Mn12 N102 N103 C216 -6.3(9) . . . . ?
N70 Mn15 N104 C221 -120.9(8) . . . . ?
O16 Mn15 N104 C221 100.5(6) . . . . ?
O24 Mn15 N104 C221 7.3(6) . . . . ?
O23 Mn15 N104 C221 -178.3(6) . . . . ?
N72 Mn15 N104 C221 -82.8(6) . . . . ?
N70 Mn15 N104 C217 51.4(10) . . . . ?
O16 Mn15 N104 C217 -87.1(6) . . . . ?
O24 Mn15 N104 C217 179.6(6) . . . . ?
O23 Mn15 N104 C217 -6.0(6) . . . . ?
N72 Mn15 N104 C217 89.6(6) . . . . ?
C222 N105 N106 C223 173.2(7) . . . . ?
C222 N105 N106 Mn18 7.7(9) . . . . ?
N79 Mn18 N106 C223 -80.6(12) . . . . ?
O18 Mn18 N106 C223 101.3(7) . . . . ?
O24 Mn18 N106 C223 -172.9(7) . . . . ?
N108 Mn18 N106 C223 13.6(6) . . . . ?
N81 Mn18 N106 C223 -81.6(7) . . . . ?
N79 Mn18 N106 N105 83.9(11) . . . . ?
O18 Mn18 N106 N105 -94.2(6) . . . . ?
O24 Mn18 N106 N105 -8.4(5) . . . . ?
N108 Mn18 N106 N105 178.1(6) . . . . ?
N81 Mn18 N106 N105 82.9(6) . . . . ?
N79 Mn18 N108 C228 -24.0(8) . . . . ?
N106 Mn18 N108 C228 173.2(8) . . . . ?
O18 Mn18 N108 C228 50.2(8) . . . . ?
O24 Mn18 N108 C228 162.8(6) . . . . ?
N81 Mn18 N108 C228 -95.1(8) . . . . ?
N79 Mn18 N108 C224 155.7(6) . . . . ?
N106 Mn18 N108 C224 -7.1(6) . . . . ?
O18 Mn18 N108 C224 -130.1(6) . . . . ?
O24 Mn18 N108 C224 -17.5(8) . . . . ?
N81 Mn18 N108 C224 84.6(6) . . . . ?
N111 Mn19 N109 C229 -160(4) . . . . ?
N112 Mn19 N109 C229 80(4) . . . . ?
N110 Mn19 N109 C229 -45(4) . . . . ?
O25 Mn19 N109 C229 -31(6) . . . . ?
N111 Mn19 N110 C230 112(3) . . . . ?
N112 Mn19 N110 C230 -79(4) . . . . ?
N109 Mn19 N110 C230 16(4) . . . . ?
O25 Mn19 N110 C230 -162(4) . . . . ?
N112 Mn19 N111 C231 -158(6) . . . . ?
N110 Mn19 N111 C231 11(6) . . . . ?
N109 Mn19 N111 C231 103(6) . . . . ?
O25 Mn19 N111 C231 -71(6) . . . . ?
N111 Mn19 N112 C232 -141(5) . . . . ?
N110 Mn19 N112 C232 50(5) . . . . ?
N109 Mn19 N112 C232 -42(5) . . . . ?
O25 Mn19 N112 C232 131(5) . . . . ?
N121 Mn20 N114 C233 35(9) . . . . ?
N122 Mn20 N114 C233 -44(9) . . . . ?
N115 Mn20 N114 C233 141(8) . . . . ?
O26 Mn20 N114 C233 -125(9) . . . . ?
N121 Mn20 N115 C234 -97(5) . . . . ?
N122 Mn20 N115 C234 -24(5) . . . . ?
N114 Mn20 N115 C234 151(5) . . . . ?
O26 Mn20 N115 C234 61(5) . . . . ?
N122 Mn20 N121 N116 169.3(6) . . . 1_545 ?
N114 Mn20 N121 N116 52.5(7) . . . 1_545 ?
N115 Mn20 N121 N116 -78.8(7) . . . 1_545 ?
O26 Mn20 N121 N116 172.6(14) . . . 1_545 ?
N122 Mn20 N121 C241 176.2(10) . . . 1_545 ?
N114 Mn20 N121 C241 59.4(10) . . . 1_545 ?
N115 Mn20 N121 C241 -71.9(10) . . . 1_545 ?
O26 Mn20 N121 C241 179.5(15) . . . 1_545 ?
N121 Mn20 N122 C242 -6.07(7) . . . . ?
N114 Mn20 N122 C242 91.5(4) . . . . ?
N115 Mn20 N122 C242 -93.1(4) . . . . ?
O26 Mn20 N122 C242 175.3(5) . . . . ?
C5 N1 C1 C2 0.9(16) . . . . ?
Mn1 N1 C1 C2 -173.8(9) . . . . ?
N1 C1 C2 C3 -3.3(19) . . . . ?
C1 C2 C3 C4 4(2) . . . . ?
C2 C3 C4 C5 -2.4(18) . . . . ?
C1 N1 C5 C4 0.7(14) . . . . ?
Mn1 N1 C5 C4 176.0(7) . . . . ?
C1 N1 C5 C6 -180.0(8) . . . . ?
Mn1 N1 C5 C6 -4.7(9) . . . . ?
C3 C4 C5 N1 0.0(15) . . . . ?
C3 C4 C5 C6 -179.2(9) . . . . ?
N4 N3 C6 N2 0.6(13) . . . . ?
Mn1 N3 C6 N2 -179.3(7) . . . . ?
N4 N3 C6 C5 -177.9(7) . . . . ?
Mn1 N3 C6 C5 2.2(10) . . . . ?
N1 C5 C6 N3 1.9(11) . . . . ?
C4 C5 C6 N3 -178.8(8) . . . . ?
N1 C5 C6 N2 -176.7(8) . . . . ?
C4 C5 C6 N2 2.6(13) . . . . ?
N3 N4 C7 O12 -0.1(11) . . . . ?
N3 N4 C7 C8 179.7(7) . . . . ?
Mn1 O12 C7 N4 -1.2(10) . . . . ?
Mn2 O12 C7 N4 -178.5(6) . . . . ?
Mn1 O12 C7 C8 178.9(5) . . . . ?
Mn2 O12 C7 C8 1.7(9) . . . . ?
C12 N5 C8 C9 -0.5(13) . . . . ?
Mn2 N5 C8 C9 170.7(8) . . . . ?
C12 N5 C8 C7 -179.6(7) . . . . ?
Mn2 N5 C8 C7 -8.4(9) . . . . ?
N4 C7 C8 N5 -175.7(7) . . . . ?
O12 C7 C8 N5 4.1(10) . . . . ?
N4 C7 C8 C9 5.3(14) . . . . ?
O12 C7 C8 C9 -174.8(9) . . . . ?
N5 C8 C9 C10 -1.1(16) . . . . ?
C7 C8 C9 C10 177.8(10) . . . . ?
C8 C9 C10 C11 3.0(19) . . . . ?
C9 C10 C11 C12 -3.1(19) . . . . ?
C8 N5 C12 C11 0.4(13) . . . . ?
Mn2 N5 C12 C11 -171.0(7) . . . . ?
C8 N5 C12 C13 -179.2(7) . . . . ?
Mn2 N5 C12 C13 9.4(9) . . . . ?
C10 C11 C12 N5 1.4(16) . . . . ?
C10 C11 C12 C13 -179.1(10) . . . . ?
N7 N6 C13 O1 0.0(13) . . . . ?
N7 N6 C13 C12 178.7(7) . . . . ?
Mn2 O1 C13 N6 179.2(7) . . . . ?
Mn3 O1 C13 N6 8.9(11) . . . . ?
Mn2 O1 C13 C12 0.6(9) . . . . ?
Mn3 O1 C13 C12 -169.7(5) . . . . ?
N5 C12 C13 N6 174.7(8) . . . . ?
C11 C12 C13 N6 -4.9(13) . . . . ?
N5 C12 C13 O1 -6.5(10) . . . . ?
C11 C12 C13 O1 173.9(9) . . . . ?
N6 N7 C14 N8 7(3) . . . . ?
Mn3 N7 C14 N8 -179.1(19) . . . . ?
N6 N7 C14 C15 -179.8(13) . . . . ?
Mn3 N7 C14 C15 -6(2) . . . . ?
C19 N9 C15 C16 -19(3) . . . . ?
Mn3 N9 C15 C16 163(3) . . . . ?
C19 N9 C15 C14 -178.5(13) . . . . ?
Mn3 N9 C15 C14 4(2) . . . . ?
N7 C14 C15 N9 1(3) . . . . ?
N8 C14 C15 N9 174(2) . . . . ?
N7 C14 C15 C16 -160(2) . . . . ?
N8 C14 C15 C16 13(4) . . . . ?
N9 C15 C16 C17 28(4) . . . . ?
C14 C15 C16 C17 -173(2) . . . . ?
C15 C16 C17 C18 -29(4) . . . . ?
C16 C17 C18 C19 22(4) . . . . ?
C15 N9 C19 C18 9(2) . . . . ?
Mn3 N9 C19 C18 -173.7(11) . . . . ?
C17 C18 C19 N9 -11(3) . . . . ?
C24 N10 C20 C21 2.6(16) . . . . ?
Mn4 N10 C20 C21 -174.3(9) . . . . ?
N10 C20 C21 C22 -1(2) . . . . ?
C20 C21 C22 C23 -1(2) . . . . ?
C21 C22 C23 C24 2(2) . . . . ?
C20 N10 C24 C23 -2.3(14) . . . . ?
Mn4 N10 C24 C23 174.9(7) . . . . ?
C20 N10 C24 C25 -179.5(8) . . . . ?
Mn4 N10 C24 C25 -2.2(9) . . . . ?
C22 C23 C24 N10 0.2(17) . . . . ?
C22 C23 C24 C25 177.1(11) . . . . ?
N13 N12 C25 N11 1.1(12) . . . . ?
Mn4 N12 C25 N11 177.7(6) . . . . ?
N13 N12 C25 C24 -178.5(7) . . . . ?
Mn4 N12 C25 C24 -2.0(10) . . . . ?
N10 C24 C25 N12 2.7(11) . . . . ?
C23 C24 C25 N12 -174.4(9) . . . . ?
N10 C24 C25 N11 -177.0(8) . . . . ?
C23 C24 C25 N11 6.0(14) . . . . ?
N12 N13 C26 O2 -1.4(11) . . . . ?
N12 N13 C26 C27 179.5(7) . . . . ?
Mn4 O2 C26 N13 3.1(10) . . . . ?
Mn5 O2 C26 N13 -178.0(6) . . . . ?
Mn4 O2 C26 C27 -177.7(5) . . . . ?
Mn5 O2 C26 C27 1.1(9) . . . . ?
C31 N14 C27 C28 0.5(12) . . . . ?
Mn5 N14 C27 C28 177.0(7) . . . . ?
C31 N14 C27 C26 -179.5(7) . . . . ?
Mn5 N14 C27 C26 -2.9(9) . . . . ?
N13 C26 C27 N14 -179.7(7) . . . . ?
O2 C26 C27 N14 1.1(10) . . . . ?
N13 C26 C27 C28 0.4(13) . . . . ?
O2 C26 C27 C28 -178.8(8) . . . . ?
N14 C27 C28 C29 -1.2(14) . . . . ?
C26 C27 C28 C29 178.7(9) . . . . ?
C27 C28 C29 C30 0.8(16) . . . . ?
C28 C29 C30 C31 0.2(16) . . . . ?
C27 N14 C31 C30 0.6(12) . . . . ?
Mn5 N14 C31 C30 -175.9(7) . . . . ?
C27 N14 C31 C32 179.5(7) . . . . ?
Mn5 N14 C31 C32 3.0(9) . . . . ?
C29 C30 C31 N14 -1.0(14) . . . . ?
C29 C30 C31 C32 -179.7(9) . . . . ?
N16 N15 C32 O3 -1.3(12) . . . . ?
N16 N15 C32 C31 176.4(7) . . . . ?
Mn6 O3 C32 N15 5.5(10) . . . . ?
Mn5 O3 C32 N15 -176.8(7) . . . . ?
Mn6 O3 C32 C31 -172.2(5) . . . . ?
Mn5 O3 C32 C31 5.5(9) . . . . ?
N14 C31 C32 N15 176.7(8) . . . . ?
C30 C31 C32 N15 -4.5(14) . . . . ?
N14 C31 C32 O3 -5.5(10) . . . . ?
C30 C31 C32 O3 173.3(8) . . . . ?
N15 N16 C33 N17 -6(2) . . . . ?
Mn6 N16 C33 N17 171.8(13) . . . . ?
N15 N16 C33 C34 180.0(8) . . . . ?
Mn6 N16 C33 C34 -2.3(14) . . . . ?
C38 N18 C34 C35 -0.3(16) . . . . ?
Mn6 N18 C34 C35 178.8(9) . . . . ?
C38 N18 C34 C33 179.6(10) . . . . ?
Mn6 N18 C34 C33 -1.3(12) . . . . ?
N16 C33 C34 N18 2.2(14) . . . . ?
N17 C33 C34 N18 -172.3(13) . . . . ?
N16 C33 C34 C35 -177.9(11) . . . . ?
N17 C33 C34 C35 8(2) . . . . ?
N18 C34 C35 C36 -1.2(19) . . . . ?
C33 C34 C35 C36 178.9(11) . . . . ?
C34 C35 C36 C37 1(2) . . . . ?
C35 C36 C37 C38 1(2) . . . . ?
C36 C37 C38 N18 -3(2) . . . . ?
C34 N18 C38 C37 2.5(19) . . . . ?
Mn6 N18 C38 C37 -176.6(11) . . . . ?
C43 N19 C39 C40 -0.4(14) . . . . ?
Mn7 N19 C39 C40 -170.0(8) . . . . ?
N19 C39 C40 C41 3.2(17) . . . . ?
C39 C40 C41 C42 -4.5(19) . . . . ?
C40 C41 C42 C43 3.1(18) . . . . ?
C39 N19 C43 C42 -1.1(13) . . . . ?
Mn7 N19 C43 C42 169.6(8) . . . . ?
C39 N19 C43 C44 179.9(8) . . . . ?
Mn7 N19 C43 C44 -9.4(10) . . . . ?
C41 C42 C43 N19 -0.3(16) . . . . ?
C41 C42 C43 C44 178.6(10) . . . . ?
N22 N21 C44 N20 -1.0(13) . . . . ?
Mn7 N21 C44 N20 172.6(7) . . . . ?
N22 N21 C44 C43 178.8(7) . . . . ?
Mn7 N21 C44 C43 -7.6(11) . . . . ?
N19 C43 C44 N21 11.0(12) . . . . ?
C42 C43 C44 N21 -167.9(10) . . . . ?
N19 C43 C44 N20 -169.1(8) . . . . ?
C42 C43 C44 N20 11.9(15) . . . . ?
Mn7 O4 C45 N22 3.6(10) . . . . ?
Mn8 O4 C45 N22 179.7(6) . . . . ?
Mn7 O4 C45 C46 -175.4(5) . . . . ?
Mn8 O4 C45 C46 0.6(9) . . . . ?
N21 N22 C45 O4 -0.1(11) . . . . ?
N21 N22 C45 C46 178.9(7) . . . . ?
C50 N23 C46 C47 -0.4(12) . . . . ?
Mn8 N23 C46 C47 -179.5(7) . . . . ?
C50 N23 C46 C45 -178.6(7) . . . . ?
Mn8 N23 C46 C45 2.3(9) . . . . ?
O4 C45 C46 N23 -1.9(10) . . . . ?
N22 C45 C46 N23 179.0(7) . . . . ?
O4 C45 C46 C47 180.0(8) . . . . ?
N22 C45 C46 C47 0.8(13) . . . . ?
N23 C46 C47 C48 1.0(14) . . . . ?
C45 C46 C47 C48 178.9(9) . . . . ?
C46 C47 C48 C49 -1.0(16) . . . . ?
C47 C48 C49 C50 0.5(16) . . . . ?
C46 N23 C50 C49 -0.1(12) . . . . ?
Mn8 N23 C50 C49 178.9(6) . . . . ?
C46 N23 C50 C51 178.0(7) . . . . ?
Mn8 N23 C50 C51 -2.9(9) . . . . ?
C48 C49 C50 N23 0.1(14) . . . . ?
C48 C49 C50 C51 -177.8(9) . . . . ?
N25 N24 C51 O5 -3.4(12) . . . . ?
N25 N24 C51 C50 177.0(7) . . . . ?
Mn9 O5 C51 N24 6.1(11) . . . . ?
Mn8 O5 C51 N24 -176.7(7) . . . . ?
Mn9 O5 C51 C50 -174.3(5) . . . . ?
Mn8 O5 C51 C50 2.9(9) . . . . ?
N23 C50 C51 N24 179.6(7) . . . . ?
C49 C50 C51 N24 -2.4(13) . . . . ?
N23 C50 C51 O5 0.0(10) . . . . ?
C49 C50 C51 O5 178.0(8) . . . . ?
N24 N25 C52 N26 -0.4(14) . . . . ?
Mn9 N25 C52 N26 -178.7(8) . . . . ?
N24 N25 C52 C53 179.4(7) . . . . ?
Mn9 N25 C52 C53 1.1(12) . . . . ?
C57 N27 C53 C54 -1.7(13) . . . . ?
Mn9 N27 C53 C54 179.2(7) . . . . ?
C57 N27 C53 C52 178.4(8) . . . . ?
Mn9 N27 C53 C52 -0.8(10) . . . . ?
N25 C52 C53 N27 -0.1(12) . . . . ?
N26 C52 C53 N27 179.7(9) . . . . ?
N25 C52 C53 C54 179.9(8) . . . . ?
N26 C52 C53 C54 -0.3(15) . . . . ?
N27 C53 C54 C55 0.5(14) . . . . ?
C52 C53 C54 C55 -179.6(9) . . . . ?
C53 C54 C55 C56 0.9(14) . . . . ?
C54 C55 C56 C57 -1.0(15) . . . . ?
C53 N27 C57 C56 1.6(14) . . . . ?
Mn9 N27 C57 C56 -179.4(7) . . . . ?
C55 C56 C57 N27 -0.2(16) . . . . ?
C62 N28 C58 C59 -7.2(18) . . . . ?
Mn1 N28 C58 C59 178.2(10) . . . . ?
N28 C58 C59 C60 10(2) . . . . ?
C58 C59 C60 C61 -6(2) . . . . ?
C59 C60 C61 C62 1(2) . . . . ?
C58 N28 C62 C61 1.5(17) . . . . ?
Mn1 N28 C62 C61 176.6(9) . . . . ?
C58 N28 C62 C63 176.8(11) . . . . ?
Mn1 N28 C62 C63 -8.0(14) . . . . ?
C60 C61 C62 N28 1(2) . . . . ?
C60 C61 C62 C63 -173.6(13) . . . . ?
N31 N30 C63 N29 8(2) . . . . ?
Mn1 N30 C63 N29 -159.5(12) . . . . ?
N31 N30 C63 C62 177.8(10) . . . . ?
Mn1 N30 C63 C62 10.2(18) . . . . ?
N28 C62 C63 N30 -0.7(19) . . . . ?
C61 C62 C63 N30 174.4(12) . . . . ?
N28 C62 C63 N29 170.0(12) . . . . ?
C61 C62 C63 N29 -15(2) . . . . ?
Mn4 O6 C64 N31 176.8(8) . . . . ?
Mn1 O6 C64 N31 -11.6(13) . . . . ?
Mn4 O6 C64 C65 -1.0(11) . . . . ?
Mn1 O6 C64 C65 170.7(7) . . . . ?
N30 N31 C64 O6 2.7(14) . . . . ?
N30 N31 C64 C65 -179.7(9) . . . . ?
C69 N32 C65 C66 -1.0(19) . . . . ?
Mn4 N32 C65 C66 170.5(11) . . . . ?
C69 N32 C65 C64 -177.8(9) . . . . ?
Mn4 N32 C65 C64 -6.3(13) . . . . ?
O6 C64 C65 N32 4.7(14) . . . . ?
N31 C64 C65 N32 -173.2(10) . . . . ?
O6 C64 C65 C66 -172.1(12) . . . . ?
N31 C64 C65 C66 10.0(19) . . . . ?
N32 C65 C66 C67 -3(2) . . . . ?
C64 C65 C66 C67 173.4(13) . . . . ?
C65 C66 C67 C68 5(3) . . . . ?
C66 C67 C68 C69 -4(3) . . . . ?
C65 N32 C69 C68 2.9(17) . . . . ?
Mn4 N32 C69 C68 -168.7(10) . . . . ?
C65 N32 C69 C70 -177.7(10) . . . . ?
Mn4 N32 C69 C70 10.7(12) . . . . ?
C67 C68 C69 N32 -1(2) . . . . ?
C67 C68 C69 C70 -179.8(14) . . . . ?
N34 N33 C70 O7 -0.2(13) . . . . ?
N34 N33 C70 C69 179.8(8) . . . . ?
Mn7 O7 C70 N33 -3.6(12) . . . . ?
Mn4 O7 C70 N33 -176.8(7) . . . . ?
Mn7 O7 C70 C69 176.4(7) . . . . ?
Mn4 O7 C70 C69 3.2(11) . . . . ?
N32 C69 C70 N33 171.0(9) . . . . ?
C68 C69 C70 N33 -9.7(18) . . . . ?
N32 C69 C70 O7 -9.1(14) . . . . ?
C68 C69 C70 O7 170.2(12) . . . . ?
N33 N34 C71 N35 0.8(13) . . . . ?
Mn7 N34 C71 N35 176.9(7) . . . . ?
N33 N34 C71 C72 176.8(7) . . . . ?
Mn7 N34 C71 C72 -7.1(10) . . . . ?
C76 N36 C72 C73 0.6(13) . . . . ?
Mn7 N36 C72 C73 -175.9(7) . . . . ?
C76 N36 C72 C71 -179.0(8) . . . . ?
Mn7 N36 C72 C71 4.6(9) . . . . ?
N35 C71 C72 N36 177.2(8) . . . . ?
N34 C71 C72 N36 1.1(11) . . . . ?
N35 C71 C72 C73 -2.4(13) . . . . ?
N34 C71 C72 C73 -178.5(8) . . . . ?
N36 C72 C73 C74 -0.6(15) . . . . ?
C71 C72 C73 C74 179.0(9) . . . . ?
C72 C73 C74 C75 -1.4(16) . . . . ?
C73 C74 C75 C76 3.4(16) . . . . ?
C72 N36 C76 C75 1.5(14) . . . . ?
Mn7 N36 C76 C75 177.5(7) . . . . ?
C74 C75 C76 N36 -3.5(16) . . . . ?
C81 N37 C77 C78 -2.6(16) . . . . ?
Mn2 N37 C77 C78 -177.3(8) . . . . ?
N37 C77 C78 C79 3(2) . . . . ?
C77 C78 C79 C80 -1(2) . . . . ?
C78 C79 C80 C81 -1(3) . . . . ?
C77 N37 C81 C80 0.6(17) . . . . ?
Mn2 N37 C81 C80 175.8(10) . . . . ?
C77 N37 C81 C82 179.7(10) . . . . ?
Mn2 N37 C81 C82 -5.1(12) . . . . ?
C79 C80 C81 N37 1(2) . . . . ?
C79 C80 C81 C82 -178.1(14) . . . . ?
N40 N39 C82 N38 -1.1(19) . . . . ?
Mn2 N39 C82 N38 -173.5(11) . . . . ?
N40 N39 C82 C81 -178.8(9) . . . . ?
Mn2 N39 C82 C81 8.8(15) . . . . ?
N37 C81 C82 N39 -1.8(16) . . . . ?
C80 C81 C82 N39 177.4(12) . . . . ?
N37 C81 C82 N38 -179.6(12) . . . . ?
C80 C81 C82 N38 0(2) . . . . ?
N39 N40 C83 O8 3.8(15) . . . . ?
N39 N40 C83 C84 -175.2(9) . . . . ?
Mn2 O8 C83 N40 -7.4(13) . . . . ?
Mn5 O8 C83 N40 170.9(8) . . . . ?
Mn2 O8 C83 C84 171.8(6) . . . . ?
Mn5 O8 C83 C84 -10.0(11) . . . . ?
C88 N41 C84 C85 1.3(17) . . . . ?
Mn5 N41 C84 C85 177.6(9) . . . . ?
C88 N41 C84 C83 -178.8(8) . . . . ?
Mn5 N41 C84 C83 -2.6(12) . . . . ?
N40 C83 C84 N41 -172.8(10) . . . . ?
O8 C83 C84 N41 8.1(13) . . . . ?
N40 C83 C84 C85 7.1(17) . . . . ?
O8 C83 C84 C85 -172.1(11) . . . . ?
N41 C84 C85 C86 -0.9(19) . . . . ?
C83 C84 C85 C86 179.3(11) . . . . ?
C84 C85 C86 C87 0(2) . . . . ?
C85 C86 C87 C88 1(2) . . . . ?
C84 N41 C88 C87 -0.5(16) . . . . ?
Mn5 N41 C88 C87 -176.8(9) . . . . ?
C84 N41 C88 C89 -178.5(9) . . . . ?
Mn5 N41 C88 C89 5.1(11) . . . . ?
C86 C87 C88 N41 -0.8(19) . . . . ?
C86 C87 C88 C89 176.9(11) . . . . ?
Mn8 O9 C89 N42 -6.5(11) . . . . ?
Mn5 O9 C89 N42 178.9(7) . . . . ?
Mn8 O9 C89 C88 176.5(6) . . . . ?
Mn5 O9 C89 C88 1.9(10) . . . . ?
N43 N42 C89 O9 1.6(12) . . . . ?
N43 N42 C89 C88 178.5(8) . . . . ?
N41 C88 C89 O9 -4.5(12) . . . . ?
C87 C88 C89 O9 177.5(11) . . . . ?
N41 C88 C89 N42 178.3(8) . . . . ?
C87 C88 C89 N42 0.3(16) . . . . ?
N42 N43 C90 N44 -0.6(12) . . . . ?
Mn8 N43 C90 N44 175.6(6) . . . . ?
N42 N43 C90 C91 178.8(7) . . . . ?
Mn8 N43 C90 C91 -5.0(10) . . . . ?
C95 N45 C91 C92 1.4(13) . . . . ?
Mn8 N45 C91 C92 -176.9(7) . . . . ?
C95 N45 C91 C90 -179.3(8) . . . . ?
Mn8 N45 C91 C90 2.4(9) . . . . ?
N43 C90 C91 N45 1.3(11) . . . . ?
N44 C90 C91 N45 -179.3(8) . . . . ?
N43 C90 C91 C92 -179.3(8) . . . . ?
N44 C90 C91 C92 0.0(14) . . . . ?
N45 C91 C92 C93 -0.4(15) . . . . ?
C90 C91 C92 C93 -179.7(9) . . . . ?
C91 C92 C93 C94 -0.2(16) . . . . ?
C92 C93 C94 C95 -0.3(17) . . . . ?
C91 N45 C95 C94 -2.0(15) . . . . ?
Mn8 N45 C95 C94 176.2(8) . . . . ?
C93 C94 C95 N45 1.4(17) . . . . ?
C100 N46 C96 C97 1.7(16) . . . . ?
Mn3 N46 C96 C97 175.9(8) . . . . ?
N46 C96 C97 C98 0.5(19) . . . . ?
C96 C97 C98 C99 0(2) . . . . ?
C97 C98 C99 C100 -3(2) . . . . ?
C96 N46 C100 C99 -4.6(17) . . . . ?
Mn3 N46 C100 C99 -179.3(10) . . . . ?
C96 N46 C100 C101 179.9(9) . . . . ?
Mn3 N46 C100 C101 5.2(12) . . . . ?
C98 C99 C100 N46 5(2) . . . . ?
C98 C99 C100 C101 180.0(12) . . . . ?
N49 N48 C101 N47 5.6(19) . . . . ?
Mn3 N48 C101 N47 -175.2(10) . . . . ?
N49 N48 C101 C100 -174.5(9) . . . . ?
Mn3 N48 C101 C100 4.8(15) . . . . ?
N46 C100 C101 N48 -6.4(15) . . . . ?
C99 C100 C101 N48 178.1(12) . . . . ?
N46 C100 C101 N47 173.5(12) . . . . ?
C99 C100 C101 N47 -2.0(19) . . . . ?
Mn3 O10 C102 N49 -5.6(13) . . . . ?
Mn6 O10 C102 N49 172.4(8) . . . . ?
Mn3 O10 C102 C103 174.4(6) . . . . ?
Mn6 O10 C102 C103 -7.6(11) . . . . ?
N48 N49 C102 O10 2.4(15) . . . . ?
N48 N49 C102 C103 -177.5(8) . . . . ?
C107 N50 C103 C104 0.0(16) . . . . ?
Mn6 N50 C103 C104 177.7(9) . . . . ?
C107 N50 C103 C102 -177.3(8) . . . . ?
Mn6 N50 C103 C102 0.4(11) . . . . ?
O10 C102 C103 N50 4.8(13) . . . . ?
N49 C102 C103 N50 -175.3(9) . . . . ?
O10 C102 C103 C104 -172.4(11) . . . . ?
N49 C102 C103 C104 7.6(17) . . . . ?
N50 C103 C104 C105 1(2) . . . . ?
C102 C103 C104 C105 178.2(12) . . . . ?
C103 C104 C105 C106 -2(2) . . . . ?
C104 C105 C106 C107 1(2) . . . . ?
C103 N50 C107 C106 -0.9(16) . . . . ?
Mn6 N50 C107 C106 -178.5(9) . . . . ?
C103 N50 C107 C108 178.6(8) . . . . ?
Mn6 N50 C107 C108 0.9(11) . . . . ?
C105 C106 C107 N50 0(2) . . . . ?
C105 C106 C107 C108 -179.0(11) . . . . ?
Mn6 O11 C108 N51 -178.5(7) . . . . ?
Mn9 O11 C108 N51 -9.0(12) . . . . ?
Mn6 O11 C108 C107 5.7(11) . . . . ?
Mn9 O11 C108 C107 175.2(7) . . . . ?
N52 N51 C108 O11 4.0(13) . . . . ?
N52 N51 C108 C107 179.8(8) . . . . ?
N50 C107 C108 O11 -4.3(13) . . . . ?
C106 C107 C108 O11 175.2(11) . . . . ?
N50 C107 C108 N51 179.5(8) . . . . ?
C106 C107 C108 N51 -1.0(17) . . . . ?
N51 N52 C109 N53 0.2(13) . . . . ?
Mn9 N52 C109 N53 -172.3(7) . . . . ?
N51 N52 C109 C110 179.8(7) . . . . ?
Mn9 N52 C109 C110 7.2(11) . . . . ?
C114 N54 C110 C111 2.7(13) . . . . ?
Mn9 N54 C110 C111 -170.0(7) . . . . ?
C114 N54 C110 C109 -176.2(7) . . . . ?
Mn9 N54 C110 C109 11.2(9) . . . . ?
N52 C109 C110 N54 -12.1(12) . . . . ?
N53 C109 C110 N54 167.5(8) . . . . ?
N52 C109 C110 C111 169.0(9) . . . . ?
N53 C109 C110 C111 -11.4(14) . . . . ?
N54 C110 C111 C112 0.1(15) . . . . ?
C109 C110 C111 C112 178.9(9) . . . . ?
C110 C111 C112 C113 -3.4(16) . . . . ?
C111 C112 C113 C114 3.8(16) . . . . ?
C110 N54 C114 C113 -2.2(12) . . . . ?
Mn9 N54 C114 C113 169.7(6) . . . . ?
C112 C113 C114 N54 -1.0(14) . . . . ?
C119 N55 C115 C116 5.3(18) . . . . ?
Mn10 N55 C115 C116 -178.6(10) . . . . ?
N55 C115 C116 C117 -5(2) . . . . ?
C115 C116 C117 C118 1(2) . . . . ?
C116 C117 C118 C119 2.5(19) . . . . ?
C115 N55 C119 C118 -1.1(15) . . . . ?
Mn10 N55 C119 C118 -177.6(8) . . . . ?
C115 N55 C119 C120 179.8(9) . . . . ?
Mn10 N55 C119 C120 3.2(10) . . . . ?
C117 C118 C119 N55 -2.4(16) . . . . ?
C117 C118 C119 C120 176.7(10) . . . . ?
N58 N57 C120 N56 -4.7(13) . . . . ?
Mn10 N57 C120 N56 162.7(7) . . . . ?
N58 N57 C120 C119 177.6(7) . . . . ?
Mn10 N57 C120 C119 -15.0(11) . . . . ?
N55 C119 C120 N57 6.7(12) . . . . ?
C118 C119 C120 N57 -172.5(9) . . . . ?
N55 C119 C120 N56 -171.1(9) . . . . ?
C118 C119 C120 N56 9.7(15) . . . . ?
N57 N58 C121 O13 -0.2(12) . . . . ?
N57 N58 C121 C122 -178.3(7) . . . . ?
Mn10 O13 C121 N58 -6.0(11) . . . . ?
Mn11 O13 C121 N58 -172.4(7) . . . . ?
Mn10 O13 C121 C122 172.2(5) . . . . ?
Mn11 O13 C121 C122 5.7(9) . . . . ?
C126 N59 C122 C123 2.2(14) . . . . ?
Mn11 N59 C122 C123 171.8(7) . . . . ?
C126 N59 C122 C121 -179.3(8) . . . . ?
Mn11 N59 C122 C121 -9.6(9) . . . . ?
N58 C121 C122 N59 -179.2(7) . . . . ?
O13 C121 C122 N59 2.5(11) . . . . ?
N58 C121 C122 C123 -0.7(13) . . . . ?
O13 C121 C122 C123 -179.0(9) . . . . ?
N59 C122 C123 C124 -2.2(16) . . . . ?
C121 C122 C123 C124 179.4(10) . . . . ?
C122 C123 C124 C125 1.9(18) . . . . ?
C123 C124 C125 C126 -1.6(19) . . . . ?
C122 N59 C126 C125 -1.8(14) . . . . ?
Mn11 N59 C126 C125 -171.3(8) . . . . ?
C122 N59 C126 C127 176.3(8) . . . . ?
Mn11 N59 C126 C127 6.9(10) . . . . ?
C124 C125 C126 N59 1.5(17) . . . . ?
C124 C125 C126 C127 -176.5(10) . . . . ?
N61 N60 C127 O14 0.7(13) . . . . ?
N61 N60 C127 C126 178.6(7) . . . . ?
Mn12 O14 C127 N60 4.0(12) . . . . ?
Mn11 O14 C127 N60 172.0(7) . . . . ?
Mn12 O14 C127 C126 -174.1(6) . . . . ?
Mn11 O14 C127 C126 -6.0(10) . . . . ?
N59 C126 C127 N60 -178.6(8) . . . . ?
C125 C126 C127 N60 -0.5(15) . . . . ?
N59 C126 C127 O14 -0.4(12) . . . . ?
C125 C126 C127 O14 177.7(10) . . . . ?
N60 N61 C128 N62 -1.2(14) . . . . ?
Mn12 N61 C128 N62 -170.8(8) . . . . ?
N60 N61 C128 C129 -179.5(7) . . . . ?
Mn12 N61 C128 C129 11.0(11) . . . . ?
C133 N63 C129 C130 1.3(13) . . . . ?
Mn12 N63 C129 C130 180.0(7) . . . . ?
C133 N63 C129 C128 178.6(8) . . . . ?
Mn12 N63 C129 C128 -2.7(9) . . . . ?
N61 C128 C129 N63 -4.7(12) . . . . ?
N62 C128 C129 N63 177.0(8) . . . . ?
N61 C128 C129 C130 172.5(9) . . . . ?
N62 C128 C129 C130 -5.9(14) . . . . ?
N63 C129 C130 C131 0.3(15) . . . . ?
C128 C129 C130 C131 -176.7(9) . . . . ?
C129 C130 C131 C132 0.4(16) . . . . ?
C130 C131 C132 C133 -2.6(16) . . . . ?
C129 N63 C133 C132 -3.8(14) . . . . ?
Mn12 N63 C133 C132 177.6(7) . . . . ?
C131 C132 C133 N63 4.4(16) . . . . ?
C138 N64 C134 C135 0.1(15) . . . . ?
Mn13 N64 C134 C135 176.0(8) . . . . ?
N64 C134 C135 C136 -1.5(19) . . . . ?
C134 C135 C136 C137 4(2) . . . . ?
C135 C136 C137 C138 -4.4(19) . . . . ?
C134 N64 C138 C137 -0.8(14) . . . . ?
Mn13 N64 C138 C137 -177.2(7) . . . . ?
C134 N64 C138 C139 179.6(9) . . . . ?
Mn13 N64 C138 C139 3.2(10) . . . . ?
C136 C137 C138 N64 3.0(16) . . . . ?
C136 C137 C138 C139 -177.4(11) . . . . ?
N67 N66 C139 N65 0.0(14) . . . . ?
Mn13 N66 C139 N65 172.5(7) . . . . ?
N67 N66 C139 C138 -179.8(7) . . . . ?
Mn13 N66 C139 C138 -7.3(11) . . . . ?
N64 C138 C139 N66 2.1(12) . . . . ?
C137 C138 C139 N66 -177.5(9) . . . . ?
N64 C138 C139 N65 -177.7(8) . . . . ?
C137 C138 C139 N65 2.7(14) . . . . ?
Mn13 O15 C140 N67 -3.4(11) . . . . ?
Mn14 O15 C140 N67 -174.0(6) . . . . ?
Mn13 O15 C140 C141 175.4(6) . . . . ?
Mn14 O15 C140 C141 4.8(9) . . . . ?
N66 N67 C140 O15 -1.4(12) . . . . ?
N66 N67 C140 C141 179.8(7) . . . . ?
C145 N68 C141 C142 -0.2(13) . . . . ?
Mn14 N68 C141 C142 177.5(7) . . . . ?
C145 N68 C141 C140 -179.6(7) . . . . ?
Mn14 N68 C141 C140 -1.9(9) . . . . ?
O15 C140 C141 N68 -2.0(11) . . . . ?
N67 C140 C141 N68 176.9(7) . . . . ?
O15 C140 C141 C142 178.6(9) . . . . ?
N67 C140 C141 C142 -2.5(14) . . . . ?
N68 C141 C142 C143 1.1(15) . . . . ?
C140 C141 C142 C143 -179.6(9) . . . . ?
C141 C142 C143 C144 -1.9(17) . . . . ?
C142 C143 C144 C145 1.9(16) . . . . ?
C141 N68 C145 C144 0.2(13) . . . . ?
Mn14 N68 C145 C144 -177.6(7) . . . . ?
C141 N68 C145 C146 178.7(7) . . . . ?
Mn14 N68 C145 C146 0.9(10) . . . . ?
C143 C144 C145 N68 -1.0(15) . . . . ?
C143 C144 C145 C146 -179.4(9) . . . . ?
N70 N69 C146 O16 0.6(12) . . . . ?
N70 N69 C146 C145 180.0(7) . . . . ?
Mn15 O16 C146 N69 4.0(10) . . . . ?
Mn14 O16 C146 N69 170.8(7) . . . . ?
Mn15 O16 C146 C145 -175.4(5) . . . . ?
Mn14 O16 C146 C145 -8.6(9) . . . . ?
N68 C145 C146 N69 -174.4(7) . . . . ?
C144 C145 C146 N69 4.1(13) . . . . ?
N68 C145 C146 O16 5.1(11) . . . . ?
C144 C145 C146 O16 -176.4(8) . . . . ?
N69 N70 C147 N71 0.3(12) . . . . ?
Mn15 N70 C147 N71 -173.7(7) . . . . ?
N69 N70 C147 C148 -179.7(6) . . . . ?
Mn15 N70 C147 C148 6.3(10) . . . . ?
C152 N72 C148 C149 1.2(13) . . . . ?
Mn15 N72 C148 C149 178.8(7) . . . . ?
C152 N72 C148 C147 179.5(8) . . . . ?
Mn15 N72 C148 C147 -2.9(9) . . . . ?
N70 C147 C148 N72 -1.6(11) . . . . ?
N71 C147 C148 N72 178.5(8) . . . . ?
N70 C147 C148 C149 176.6(8) . . . . ?
N71 C147 C148 C149 -3.3(14) . . . . ?
N72 C148 C149 C150 -1.6(15) . . . . ?
C147 C148 C149 C150 -179.6(9) . . . . ?
C148 C149 C150 C151 2.3(17) . . . . ?
C149 C150 C151 C152 -2.6(17) . . . . ?
C148 N72 C152 C151 -1.6(15) . . . . ?
Mn15 N72 C152 C151 -178.9(8) . . . . ?
C150 C151 C152 N72 2.3(17) . . . . ?
C157 N73 C153 C154 2.6(17) . . . . ?
Mn16 N73 C153 C154 -178.3(9) . . . . ?
N73 C153 C154 C155 -0.6(19) . . . . ?
C153 C154 C155 C156 -2(2) . . . . ?
C154 C155 C156 C157 2(2) . . . . ?
C153 N73 C157 C156 -2.2(17) . . . . ?
Mn16 N73 C157 C156 178.6(10) . . . . ?
C153 N73 C157 C158 175.7(10) . . . . ?
Mn16 N73 C157 C158 -3.5(13) . . . . ?
C155 C156 C157 N73 0(2) . . . . ?
C155 C156 C157 C158 -177.8(13) . . . . ?
N76 N75 C158 N74 -4.1(18) . . . . ?
Mn16 N75 C158 N74 167.4(11) . . . . ?
N76 N75 C158 C157 -178.5(9) . . . . ?
Mn16 N75 C158 C157 -7.1(14) . . . . ?
N73 C157 C158 N75 6.5(16) . . . . ?
C156 C157 C158 N75 -175.6(12) . . . . ?
N73 C157 C158 N74 -168.3(12) . . . . ?
C156 C157 C158 N74 10(2) . . . . ?
Mn17 O17 C159 N76 176.7(7) . . . . ?
Mn16 O17 C159 N76 -2.6(11) . . . . ?
Mn17 O17 C159 C160 -3.2(10) . . . . ?
Mn16 O17 C159 C160 177.5(6) . . . . ?
N75 N76 C159 O17 2.5(12) . . . . ?
N75 N76 C159 C160 -177.7(7) . . . . ?
C163 N77 C160 C161 -0.4(14) . . . . ?
Mn17 N77 C160 C161 177.4(8) . . . . ?
C163 N77 C160 C159 -179.7(8) . . . . ?
Mn17 N77 C160 C159 -1.8(10) . . . . ?
O17 C159 C160 N77 3.3(12) . . . . ?
N76 C159 C160 N77 -176.6(8) . . . . ?
O17 C159 C160 C161 -175.9(9) . . . . ?
N76 C159 C160 C161 4.2(14) . . . . ?
N77 C160 C161 C162 -2.0(17) . . . . ?
C159 C160 C161 C162 177.1(10) . . . . ?
C160 C161 C162 C164 2(2) . . . . ?
C160 N77 C163 C164 3.6(14) . . . . ?
Mn17 N77 C163 C164 -174.3(8) . . . . ?
C160 N77 C163 C165 178.7(7) . . . . ?
Mn17 N77 C163 C165 0.9(10) . . . . ?
N77 C163 C164 C162 -4.0(17) . . . . ?
C165 C163 C164 C162 -178.7(10) . . . . ?
C161 C162 C164 C163 1(2) . . . . ?
N79 N78 C165 O18 0.8(12) . . . . ?
N79 N78 C165 C163 179.5(7) . . . . ?
Mn18 O18 C165 N78 -1.0(11) . . . . ?
Mn17 O18 C165 N78 177.2(7) . . . . ?
Mn18 O18 C165 C163 -179.6(5) . . . . ?
Mn17 O18 C165 C163 -1.5(9) . . . . ?
N77 C163 C165 N78 -178.4(8) . . . . ?
C164 C163 C165 N78 -3.3(14) . . . . ?
N77 C163 C165 O18 0.4(11) . . . . ?
C164 C163 C165 O18 175.5(9) . . . . ?
N78 N79 C166 N80 2.0(13) . . . . ?
Mn18 N79 C166 N80 -166.1(7) . . . . ?
N78 N79 C166 C167 179.7(6) . . . . ?
Mn18 N79 C166 C167 11.6(10) . . . . ?
C171 N81 C167 C168 0.7(14) . . . . ?
Mn18 N81 C167 C168 179.1(7) . . . . ?
C171 N81 C167 C166 179.8(8) . . . . ?
Mn18 N81 C167 C166 -1.8(9) . . . . ?
N79 C166 C167 N81 -5.4(11) . . . . ?
N80 C166 C167 N81 172.4(8) . . . . ?
N79 C166 C167 C168 173.7(8) . . . . ?
N80 C166 C167 C168 -8.4(13) . . . . ?
N81 C167 C168 C169 -1.4(14) . . . . ?
C166 C167 C168 C169 179.5(8) . . . . ?
C167 C168 C169 C170 2.9(16) . . . . ?
C168 C169 C170 C171 -3.6(18) . . . . ?
C167 N81 C171 C170 -1.4(15) . . . . ?
Mn18 N81 C171 C170 -179.6(8) . . . . ?
C169 C170 C171 N81 2.9(18) . . . . ?
C176 N82 C172 C173 -1.4(15) . . . . ?
Mn10 N82 C172 C173 172.1(8) . . . . ?
N82 C172 C173 C174 -0.7(17) . . . . ?
C172 C173 C174 C175 1.5(17) . . . . ?
C173 C174 C175 C176 -0.1(16) . . . . ?
C172 N82 C176 C175 2.9(14) . . . . ?
Mn10 N82 C176 C175 -171.4(7) . . . . ?
C172 N82 C176 C177 -176.7(8) . . . . ?
Mn10 N82 C176 C177 9.0(10) . . . . ?
C174 C175 C176 N82 -2.1(15) . . . . ?
C174 C175 C176 C177 177.4(10) . . . . ?
N85 N84 C177 N83 -4.4(15) . . . . ?
Mn10 N84 C177 N83 -176.1(9) . . . . ?
N85 N84 C177 C176 176.8(7) . . . . ?
Mn10 N84 C177 C176 5.1(12) . . . . ?
N82 C176 C177 N84 -9.2(12) . . . . ?
C175 C176 C177 N84 171.2(9) . . . . ?
N82 C176 C177 N83 171.9(9) . . . . ?
C175 C176 C177 N83 -7.7(15) . . . . ?
N84 N85 C178 O19 1.8(12) . . . . ?
N84 N85 C178 C179 -178.5(7) . . . . ?
Mn10 O19 C178 N85 1.4(11) . . . . ?
Mn13 O19 C178 N85 -179.4(7) . . . . ?
Mn10 O19 C178 C179 -178.3(6) . . . . ?
Mn13 O19 C178 C179 0.9(10) . . . . ?
C183 N86 C179 C180 1.1(13) . . . . ?
Mn13 N86 C179 C180 178.3(7) . . . . ?
C183 N86 C179 C178 179.6(7) . . . . ?
Mn13 N86 C179 C178 -3.3(10) . . . . ?
N85 C178 C179 N86 -178.3(8) . . . . ?
O19 C178 C179 N86 1.5(11) . . . . ?
N85 C178 C179 C180 0.1(14) . . . . ?
O19 C178 C179 C180 179.9(9) . . . . ?
N86 C179 C180 C181 -1.4(16) . . . . ?
C178 C179 C180 C181 -179.7(9) . . . . ?
C179 C180 C181 C182 0.3(17) . . . . ?
C180 C181 C182 C183 1.0(17) . . . . ?
C179 N86 C183 C182 0.2(13) . . . . ?
Mn13 N86 C183 C182 -176.9(7) . . . . ?
C179 N86 C183 C184 -178.8(7) . . . . ?
Mn13 N86 C183 C184 4.1(9) . . . . ?
C181 C182 C183 N86 -1.3(15) . . . . ?
C181 C182 C183 C184 177.6(9) . . . . ?
Mn16 O20 C184 N87 0.3(10) . . . . ?
Mn13 O20 C184 N87 -176.8(6) . . . . ?
Mn16 O20 C184 C183 179.8(6) . . . . ?
Mn13 O20 C184 C183 2.7(9) . . . . ?
N88 N87 C184 O20 -2.8(11) . . . . ?
N88 N87 C184 C183 177.7(7) . . . . ?
N86 C183 C184 O20 -4.4(11) . . . . ?
C182 C183 C184 O20 176.7(9) . . . . ?
N86 C183 C184 N87 175.2(7) . . . . ?
C182 C183 C184 N87 -3.8(14) . . . . ?
N87 N88 C185 N89 -0.5(13) . . . . ?
Mn16 N88 C185 N89 168.2(7) . . . . ?
N87 N88 C185 C186 177.9(7) . . . . ?
Mn16 N88 C185 C186 -13.5(11) . . . . ?
C190 N90 C186 C187 1.3(14) . . . . ?
Mn16 N90 C186 C187 -179.6(8) . . . . ?
C190 N90 C186 C185 -177.1(9) . . . . ?
Mn16 N90 C186 C185 2.0(10) . . . . ?
N88 C185 C186 N90 6.8(12) . . . . ?
N89 C185 C186 N90 -174.8(8) . . . . ?
N88 C185 C186 C187 -171.5(10) . . . . ?
N89 C185 C186 C187 6.9(15) . . . . ?
N90 C186 C187 C188 -1.1(18) . . . . ?
C185 C186 C187 C188 177.1(11) . . . . ?
C186 C187 C188 C189 -1(2) . . . . ?
C187 C188 C189 C190 2(2) . . . . ?
C186 N90 C190 C189 0.4(17) . . . . ?
Mn16 N90 C190 C189 -178.5(9) . . . . ?
C188 C189 C190 N90 -2(2) . . . . ?
C195 N91 C191 C192 2.2(14) . . . . ?
Mn11 N91 C191 C192 174.0(7) . . . . ?
N91 C191 C192 C193 -1.1(16) . . . . ?
C191 C192 C193 C194 0.6(16) . . . . ?
C192 C193 C194 C195 -1.3(16) . . . . ?
C191 N91 C195 C194 -2.9(13) . . . . ?
Mn11 N91 C195 C194 -175.9(7) . . . . ?
C191 N91 C195 C196 178.8(8) . . . . ?
Mn11 N91 C195 C196 5.7(9) . . . . ?
C193 C194 C195 N91 2.5(14) . . . . ?
C193 C194 C195 C196 -179.3(9) . . . . ?
N94 N93 C196 N92 -1.1(13) . . . . ?
Mn11 N93 C196 N92 -168.4(7) . . . . ?
N94 N93 C196 C195 -179.3(7) . . . . ?
Mn11 N93 C196 C195 13.5(10) . . . . ?
N91 C195 C196 N93 -11.9(11) . . . . ?
C194 C195 C196 N93 169.8(8) . . . . ?
N91 C195 C196 N92 169.9(8) . . . . ?
C194 C195 C196 N92 -8.5(13) . . . . ?
N93 N94 C197 O21 0.2(12) . . . . ?
N93 N94 C197 C198 178.9(7) . . . . ?
Mn11 O21 C197 N94 3.0(11) . . . . ?
Mn14 O21 C197 N94 -179.3(7) . . . . ?
Mn11 O21 C197 C198 -175.7(5) . . . . ?
Mn14 O21 C197 C198 2.0(9) . . . . ?
C202 N95 C198 C199 -0.2(13) . . . . ?
Mn14 N95 C198 C199 -175.8(7) . . . . ?
C202 N95 C198 C197 179.9(7) . . . . ?
Mn14 N95 C198 C197 4.2(9) . . . . ?
N94 C197 C198 N95 177.2(7) . . . . ?
O21 C197 C198 N95 -4.0(11) . . . . ?
N94 C197 C198 C199 -2.7(13) . . . . ?
O21 C197 C198 C199 176.1(8) . . . . ?
N95 C198 C199 C200 -0.5(14) . . . . ?
C197 C198 C199 C200 179.4(8) . . . . ?
C198 C199 C200 C201 0.2(15) . . . . ?
C199 C200 C201 C202 0.8(16) . . . . ?
C198 N95 C202 C201 1.3(12) . . . . ?
Mn14 N95 C202 C201 177.0(7) . . . . ?
C198 N95 C202 C203 -177.7(7) . . . . ?
Mn14 N95 C202 C203 -2.0(9) . . . . ?
C200 C201 C202 N95 -1.6(14) . . . . ?
C200 C201 C202 C203 177.3(9) . . . . ?
Mn17 O22 C203 N96 -6.0(10) . . . . ?
Mn14 O22 C203 N96 -174.7(6) . . . . ?
Mn17 O22 C203 C202 175.2(5) . . . . ?
Mn14 O22 C203 C202 6.5(9) . . . . ?
N97 N96 C203 O22 0.5(11) . . . . ?
N97 N96 C203 C202 179.2(7) . . . . ?
N95 C202 C203 O22 -3.0(10) . . . . ?
C201 C202 C203 O22 178.1(8) . . . . ?
N95 C202 C203 N96 178.2(7) . . . . ?
C201 C202 C203 N96 -0.8(13) . . . . ?
N96 N97 C204 N98 -2.3(12) . . . . ?
Mn17 N97 C204 N98 168.6(7) . . . . ?
N96 N97 C204 C205 177.5(7) . . . . ?
Mn17 N97 C204 C205 -11.5(10) . . . . ?
C209 N99 C205 C206 -0.8(14) . . . . ?
Mn17 N99 C205 C206 -178.4(8) . . . . ?
C209 N99 C205 C204 -177.6(9) . . . . ?
Mn17 N99 C205 C204 4.9(10) . . . . ?
N97 C204 C205 N99 3.6(11) . . . . ?
N98 C204 C205 N99 -176.5(8) . . . . ?
N97 C204 C205 C206 -173.2(9) . . . . ?
N98 C204 C205 C206 6.6(14) . . . . ?
N99 C205 C206 C207 0.4(16) . . . . ?
C204 C205 C206 C207 176.9(10) . . . . ?
C205 C206 C207 C208 1.3(18) . . . . ?
C206 C207 C208 C209 -2(2) . . . . ?
C207 C208 C209 N99 2(2) . . . . ?
C205 N99 C209 C208 -0.5(18) . . . . ?
Mn17 N99 C209 C208 176.7(10) . . . . ?
C214 N100 C210 C211 -1.7(14) . . . . ?
Mn12 N100 C210 C211 175.4(7) . . . . ?
N100 C210 C211 C212 1.9(16) . . . . ?
C210 C211 C212 C213 0.2(15) . . . . ?
C211 C212 C213 C214 -2.2(15) . . . . ?
C210 N100 C214 C213 -0.5(12) . . . . ?
Mn12 N100 C214 C213 -178.0(6) . . . . ?
C210 N100 C214 C215 178.8(7) . . . . ?
Mn12 N100 C214 C215 1.3(9) . . . . ?
C212 C213 C214 N100 2.5(14) . . . . ?
C212 C213 C214 C215 -176.7(8) . . . . ?
N103 N102 C215 N101 0.4(12) . . . . ?
Mn12 N102 C215 N101 -169.3(7) . . . . ?
N103 N102 C215 C214 179.9(7) . . . . ?
Mn12 N102 C215 C214 10.2(10) . . . . ?
N100 C214 C215 N102 -6.7(11) . . . . ?
C213 C214 C215 N102 172.5(8) . . . . ?
N100 C214 C215 N101 172.7(8) . . . . ?
C213 C214 C215 N101 -8.0(13) . . . . ?
Mn12 O23 C216 N103 6.9(11) . . . . ?
Mn15 O23 C216 N103 176.5(7) . . . . ?
Mn12 O23 C216 C217 -174.4(5) . . . . ?
Mn15 O23 C216 C217 -4.8(9) . . . . ?
N102 N103 C216 O23 -0.7(12) . . . . ?
N102 N103 C216 C217 -179.5(7) . . . . ?
C221 N104 C217 C218 -0.6(12) . . . . ?
Mn15 N104 C217 C218 -173.0(7) . . . . ?
C221 N104 C217 C216 177.9(7) . . . . ?
Mn15 N104 C217 C216 5.5(9) . . . . ?
O23 C216 C217 N104 -0.3(11) . . . . ?
N103 C216 C217 N104 178.6(7) . . . . ?
O23 C216 C217 C218 178.1(8) . . . . ?
N103 C216 C217 C218 -3.0(13) . . . . ?
N104 C217 C218 C219 -0.3(14) . . . . ?
C216 C217 C218 C219 -178.6(9) . . . . ?
C217 C218 C219 C220 1.2(15) . . . . ?
C218 C219 C220 C221 -1.1(15) . . . . ?
C217 N104 C221 C220 0.6(12) . . . . ?
Mn15 N104 C221 C220 172.9(7) . . . . ?
C217 N104 C221 C222 179.4(7) . . . . ?
Mn15 N104 C221 C222 -8.3(9) . . . . ?
C219 C220 C221 N104 0.2(14) . . . . ?
C219 C220 C221 C222 -178.4(8) . . . . ?
N106 N105 C222 O24 -0.2(11) . . . . ?
N106 N105 C222 C221 179.9(7) . . . . ?
Mn15 O24 C222 N105 -177.4(6) . . . . ?
Mn18 O24 C222 N105 -6.8(10) . . . . ?
Mn15 O24 C222 C221 2.6(9) . . . . ?
Mn18 O24 C222 C221 173.2(5) . . . . ?
N104 C221 C222 N105 -176.5(7) . . . . ?
C220 C221 C222 N105 2.3(13) . . . . ?
N104 C221 C222 O24 3.6(10) . . . . ?
C220 C221 C222 O24 -177.7(8) . . . . ?
N105 N106 C223 N107 -0.1(13) . . . . ?
Mn18 N106 C223 N107 164.8(7) . . . . ?
N105 N106 C223 C224 178.0(7) . . . . ?
Mn18 N106 C223 C224 -17.1(10) . . . . ?
C228 N108 C224 C225 0.0(13) . . . . ?
Mn18 N108 C224 C225 -179.7(7) . . . . ?
C228 N108 C224 C223 -178.8(8) . . . . ?
Mn18 N108 C224 C223 1.5(9) . . . . ?
N106 C223 C224 N108 9.2(11) . . . . ?
N107 C223 C224 N108 -172.6(8) . . . . ?
N106 C223 C224 C225 -169.6(8) . . . . ?
N107 C223 C224 C225 8.6(13) . . . . ?
N108 C224 C225 C226 0.7(14) . . . . ?
C223 C224 C225 C226 179.4(9) . . . . ?
C224 C225 C226 C227 -2.3(15) . . . . ?
C225 C226 C227 C228 3.1(16) . . . . ?
C224 N108 C228 C227 0.8(14) . . . . ?
Mn18 N108 C228 C227 -179.4(7) . . . . ?
C226 C227 C228 N108 -2.4(15) . . . . ?
Mn19 N109 C229 S1 -176(100) . . . . ?
Mn19 N110 C230 S2 152(32) . . . . ?
Mn19 N111 C231 S3 12(73) . . . . ?
Mn19 N112 C232 S4 38(100) . . . . ?
Mn20 N114 C233 S6 52(100) . . . . ?
Mn20 N115 C234 S7 86(18) . . . . ?
N121 N116 C241 S5 180(3) 1_565 . . . ?
Mn20 N122 C242 S8 -179.0(2) . . . . ?
